data_4024123
loop_
_publ_author_name
'Takanori Shibata'
'Hiroshi Kurokawa'
'Kazumasa Kanda'

_publ_section_title
;
 Enantioselective Intramolecular [2 + 2 + 2] Cycloaddition
 of Enediynes for the Synthesis of Chiral Cyclohexa-1,3-dienes
;
_journal_name_full 'Journal of Organic Chemistry'
_journal_page_first 6521
_journal_page_last 6525
_journal_paper_doi 10.1021/jo070762d
_journal_volume 72
_journal_year 2007
_chemical_absolute_configuration 'CHOOSE rm ad rmad syn or unk'
_chemical_formula_moiety 'C36 H32 O8 S4 '
_chemical_formula_sum 'C36 H32 O8 S4'
_chemical_formula_weight 720.88
_space_group_IT_number 1
_symmetry_cell_setting triclinic
_symmetry_Int_Tables_number 1
_symmetry_space_group_name_Hall 'P 1'
_symmetry_space_group_name_H-M 'P 1'
_audit_creation_date 2006-12-22
_audit_creation_method 'by CrystalStructure 3.7.0'
_cell_angle_alpha 74.3751(9)
_cell_angle_beta 83.9217(9)
_cell_angle_gamma 74.2005(8)
_cell_formula_units_Z 4
_cell_length_a 12.4320(2)
_cell_length_b 16.2601(3)
_cell_length_c 17.7369(3)
_cell_measurement_reflns_used 31524
_cell_measurement_temperature 173.1
_cell_measurement_theta_max 68.2
_cell_measurement_theta_min 3.4
_cell_volume 3320.44(10)
_computing_cell_refinement PROCESS-AUTO
_computing_data_collection PROCESS-AUTO
_computing_data_reduction CrystalStructure
_computing_publication_material 'CrystalStructure 3.7.0'
_computing_structure_refinement CRYSTALS
_computing_structure_solution SIR92
_diffrn_detector_area_resol_mean 10.00
_diffrn_measured_fraction_theta_full 0.985
_diffrn_measured_fraction_theta_max 0.985
_diffrn_measurement_device_type 'Rigaku RAXIS-RAPID'
_diffrn_measurement_method \w
_diffrn_radiation_type 'Cu K\a'
_diffrn_radiation_wavelength 1.54187
_diffrn_reflns_av_R_equivalents 0.090
_diffrn_reflns_limit_h_max 14
_diffrn_reflns_limit_h_min -14
_diffrn_reflns_limit_k_max 19
_diffrn_reflns_limit_k_min -19
_diffrn_reflns_limit_l_max 21
_diffrn_reflns_limit_l_min -21
_diffrn_reflns_number 61807
_diffrn_reflns_theta_full 68.23
_diffrn_reflns_theta_max 68.23
_exptl_absorpt_coefficient_mu 3.080
_exptl_absorpt_correction_T_max 0.397
_exptl_absorpt_correction_T_min 0.307
_exptl_absorpt_correction_type multi-scan
_exptl_absorpt_process_details
;
    Higashi, T. (1995). Program for Absorption Correction.
    Rigaku Corporation, Tokyo, Japan.
;
_exptl_crystal_colour colorless
_exptl_crystal_density_diffrn 1.442
_exptl_crystal_density_method 'not measured'
_exptl_crystal_description prism
_exptl_crystal_F_000 1504.00
_exptl_crystal_size_max 0.40
_exptl_crystal_size_mid 0.40
_exptl_crystal_size_min 0.30
_refine_diff_density_max 0.90
_refine_diff_density_min -0.91
_refine_ls_abs_structure_details 'Flack, H. D. (1983), Acta Cryst. A39, 876-881.  9883 Friedel Pairs'
_refine_ls_abs_structure_Flack 0.056(18)
_refine_ls_extinction_method none
_refine_ls_goodness_of_fit_ref 6.390
_refine_ls_hydrogen_treatment refall
_refine_ls_number_parameters 1858
_refine_ls_number_reflns 19665
_refine_ls_R_factor_gt 0.0482
_refine_ls_shift/su_max 0.2855
_refine_ls_structure_factor_coef F
_refine_ls_weighting_details 'w = 1.0'
_refine_ls_weighting_scheme unit
_refine_ls_wR_factor_ref 0.0556
_reflns_number_gt 19605
_reflns_number_total 21853
_reflns_threshold_expression F^2^>2.0\s(F^2^)
_cod_data_source_file jo070762dsi20070411_024029.cif
_cod_data_source_block '_kuro3-off'
_cod_original_formula_sum 'C36 H32 O8 S4 '
_cod_database_code 4024123

loop_
_symmetry_equiv_pos_site_id
_symmetry_equiv_pos_as_xyz
1 +X,+Y,+Z

loop_
_atom_site_label
_atom_site_type_symbol
_atom_site_fract_x
_atom_site_fract_y
_atom_site_fract_z
_atom_site_U_iso_or_equiv
_atom_site_adp_type
_atom_site_occupancy
_atom_site_symmetry_multiplicity
_atom_site_calc_flag
_atom_site_refinement_flags
_atom_site_disorder_assembly
_atom_site_disorder_group
S(1) S -0.12681(16) 0.13502(11) 0.61641(11) 0.0292(4) Uani 1.00 1 d . . .
S(2) S 0.09975(18) -0.12084(11) 0.40001(11) 0.0313(4) Uani 1.00 1 d . . .
S(3) S -0.20784(19) 0.18028(12) 0.45344(12) 0.0368(5) Uani 1.00 1 d . . .
S(4) S 0.17742(18) -0.16197(11) 0.56346(11) 0.0341(4) Uani 1.00 1 d . . .
S(5) S 0.70701(19) 0.81236(12) 0.02689(11) 0.0356(4) Uani 1.00 1 d . . .
S(6) S 0.17610(17) 0.36464(12) 0.40470(12) 0.0349(4) Uani 1.00 1 d . . .
S(7) S 0.53752(16) 0.33795(11) 0.16721(12) 0.0305(4) Uani 1.00 1 d . . .
S(8) S 0.25377(16) 0.19935(11) -0.00740(11) 0.0296(4) Uani 1.00 1 d . . .
S(9) S 0.71748(16) 0.30921(11) 0.04266(11) 0.0295(4) Uani 1.00 1 d . . .
S(10) S 0.45588(17) 0.18729(11) -0.11864(11) 0.0301(4) Uani 1.00 1 d . . .
S(11) S 0.25872(17) 0.69858(12) -0.03209(12) 0.0357(4) Uani 1.00 1 d . . .
S(12) S -0.20146(18) -0.34709(12) 0.60684(13) 0.0408(5) Uani 1.00 1 d . . .
S(13) S 0.43871(16) 0.68680(12) -0.15821(12) 0.0317(4) Uani 1.00 1 d . . .
S(14) S 0.50537(18) 0.82682(11) 0.14019(12) 0.0356(4) Uani 1.00 1 d . . .
S(15) S -0.28708(18) -0.27049(12) 0.44391(14) 0.0442(5) Uani 1.00 1 d . . .
S(16) S 0.26233(17) 0.29451(12) 0.56723(12) 0.0376(5) Uani 1.00 1 d . . .
O(1) O 0.6269(5) 0.8602(4) -0.0332(3) 0.0534(18) Uani 1.00 1 d . . .
O(2) O 0.4478(4) 0.3757(3) 0.1134(3) 0.0397(14) Uani 1.00 1 d . . .
O(3) O 0.3515(5) 0.6978(4) 0.0116(3) 0.0534(18) Uani 1.00 1 d . . .
O(4) O -0.0915(5) 0.1710(3) 0.4270(3) 0.0515(17) Uani 1.00 1 d . . .
O(5) O 0.1565(4) 0.2654(3) 0.0087(3) 0.0384(14) Uani 1.00 1 d . . .
O(17) O 0.0619(5) -0.1548(3) 0.5877(3) 0.0548(17) Uani 1.00 1 d . . .
O(18) O 0.3312(4) 0.1549(3) 0.0537(3) 0.0388(14) Uani 1.00 1 d . . .
O(19) O -0.0127(5) -0.1049(4) 0.4316(3) 0.0478(17) Uani 1.00 1 d . . .
O(21) O -0.1839(5) 0.2194(3) 0.6287(3) 0.0493(18) Uani 1.00 1 d . . .
O(22) O 0.5291(4) 0.6498(3) -0.1035(3) 0.0370(13) Uani 1.00 1 d . . .
O(23) O -0.0925(5) -0.3795(3) 0.5725(3) 0.0460(16) Uani 1.00 1 d . . .
O(24) O 0.4285(5) 0.8561(3) 0.0765(3) 0.0508(16) Uani 1.00 1 d . . .
O(26) O 0.8002(5) 0.7432(3) 0.0112(3) 0.0496(16) Uani 1.00 1 d . . .
O(27) O -0.2740(5) -0.4056(3) 0.6320(4) 0.0541(18) Uani 1.00 1 d . . .
O(28) O 0.5366(5) 0.8906(3) 0.1703(3) 0.0492(17) Uani 1.00 1 d . . .
O(29) O -0.3628(5) -0.1912(4) 0.4015(4) 0.0613(19) Uani 1.00 1 d . . .
O(30) O 0.1804(5) 0.7809(3) -0.0652(3) 0.0426(15) Uani 1.00 1 d . . .
O(32) O 0.6235(4) 0.3048(3) 0.0049(3) 0.0392(14) Uani 1.00 1 d . . .
O(33) O 0.4572(5) 0.6631(3) -0.2317(3) 0.0478(16) Uani 1.00 1 d . . .
O(34) O 0.0676(4) 0.3974(3) 0.4386(3) 0.0419(15) Uani 1.00 1 d . . .
O(35) O 0.5277(5) 0.3644(3) 0.2397(3) 0.0462(15) Uani 1.00 1 d . . .
O(37) O 0.4240(4) 0.1251(3) -0.1499(3) 0.0397(14) Uani 1.00 1 d . . .
O(38) O -0.2797(7) 0.1524(4) 0.4117(3) 0.065(2) Uani 1.00 1 d . . .
O(39) O 0.2864(5) 0.3791(3) 0.5474(4) 0.0522(18) Uani 1.00 1 d . . .
O(42) O 0.7960(4) 0.2286(3) 0.0788(3) 0.0410(14) Uani 1.00 1 d . . .
O(47) O 0.5302(4) 0.1563(3) -0.0552(3) 0.0394(13) Uani 1.00 1 d . . .
O(50) O 0.1574(6) -0.2061(3) 0.3897(3) 0.0538(18) Uani 1.00 1 d . . .
O(53) O 0.2493(5) 0.4224(3) 0.3772(4) 0.0509(17) Uani 1.00 1 d . . .
O(64) O -0.3177(5) -0.3528(4) 0.4601(4) 0.063(2) Uani 1.00 1 d . . .
O(70) O 0.2458(6) -0.1333(3) 0.6063(3) 0.0538(19) Uani 1.00 1 d . . .
O(100) O -0.0135(4) 0.1192(3) 0.5856(3) 0.0422(16) Uani 1.00 1 d . . .
O(106) O 0.3418(5) 0.2182(3) 0.6118(4) 0.0522(17) Uani 1.00 1 d . . .
C(1) C 0.4539(6) 0.0789(4) 0.4167(5) 0.0386(19) Uani 1.00 1 d . . .
C(2) C 0.1306(8) 0.2521(5) 0.2072(5) 0.051(2) Uani 1.00 1 d . . .
C(3) C 0.0469(7) 0.2632(5) 0.2647(5) 0.042(2) Uani 1.00 1 d . . .
C(4) C 0.2277(8) 0.2772(6) 0.2104(5) 0.056(2) Uani 1.00 1 d . . .
C(5) C 0.7901(6) 0.3756(4) -0.0291(4) 0.0346(18) Uani 1.00 1 d . . .
C(6) C 0.7327(6) 0.4332(4) -0.0933(4) 0.0357(18) Uani 1.00 1 d . . .
C(7) C 0.3677(8) 0.6420(6) 0.3417(5) 0.054(2) Uani 1.00 1 d . . .
C(8) C 0.6049(8) 0.3669(5) -0.3178(5) 0.050(2) Uani 1.00 1 d . . .
C(9) C -0.2513(8) -0.2729(6) 0.8096(6) 0.062(2) Uani 1.00 1 d . . .
C(10) C -0.1527(8) -0.2530(6) 0.8157(5) 0.060(2) Uani 1.00 1 d . . .
C(11) C -0.0695(8) -0.2605(6) 0.7579(5) 0.057(2) Uani 1.00 1 d . . .
C(12) C 0.0121(9) -0.3700(7) 0.3484(6) 0.066(3) Uani 1.00 1 d . . .
C(13) C -0.4735(6) -0.0682(5) 0.6121(5) 0.047(2) Uani 1.00 1 d . . .
C(14) C 0.1827(8) -0.0662(8) 0.2524(5) 0.063(3) Uani 1.00 1 d . . .
C(15) C 0.9016(6) 0.3697(5) -0.0192(4) 0.0415(19) Uani 1.00 1 d . . .
C(16) C 0.2233(5) 0.5757(4) -0.1806(4) 0.0262(17) Uani 1.00 1 d . . .
C(17) C 0.2066(5) 0.1202(4) -0.0360(4) 0.0253(16) Uani 1.00 1 d . . .
C(18) C 0.1806(7) 0.6289(4) 0.0301(5) 0.063(2) Uani 1.00 1 d . . .
C(19) C 0.2342(10) 0.5686(6) 0.0956(7) 0.123(4) Uani 1.00 1 d . . .
C(20) C 0.1717(17) 0.5166(9) 0.1459(11) 0.251(8) Uani 1.00 1 d . . .
C(21) C 0.0619(16) 0.5251(9) 0.1259(15) 0.269(10) Uani 1.00 1 d . . .
C(22) C 0.0707(8) 0.6401(5) 0.0097(9) 0.120(4) Uani 1.00 1 d . . .
C(23) C 0.0109(12) 0.5841(8) 0.0644(15) 0.269(9) Uani 1.00 1 d . . .
C(43) C -0.0414(8) 0.3870(7) 0.6617(6) 0.056(2) Uani 1.00 1 d . . .
C(51) C 0.1882(5) 0.1906(3) 0.4925(4) 0.0233(15) Uani 1.00 1 d . . .
C(52) C -0.1695(5) 0.0128(4) 0.5448(4) 0.0280(17) Uani 1.00 1 d . . .
C(55) C -0.0020(9) 0.0797(6) 0.2132(6) 0.058(2) Uani 1.00 1 d . . .
C(56) C 0.5151(6) 0.2573(4) -0.1968(4) 0.0282(17) Uani 1.00 1 d . . .
C(57) C 0.7548(6) 0.3522(4) 0.1780(4) 0.0285(16) Uani 1.00 1 d . . .
C(59) C 0.7301(5) 0.6133(4) 0.1929(4) 0.0235(16) Uani 1.00 1 d . . .
C(60) C 0.2488(5) 0.3026(4) -0.1604(4) 0.0267(17) Uani 1.00 1 d . . .
C(61) C 0.3166(5) 0.6455(4) -0.1119(4) 0.0274(16) Uani 1.00 1 d . . .
C(63) C 0.6060(7) 0.0411(4) 0.2285(4) 0.037(2) Uani 1.00 1 d . . .
C(65) C -0.3628(6) 0.0361(4) 0.5952(4) 0.0288(16) Uani 1.00 1 d . . .
C(66) C 0.6988(6) 0.9772(4) 0.0385(4) 0.0329(19) Uani 1.00 1 d . . .
C(67) C 0.4560(6) 0.8426(4) -0.1376(4) 0.0332(19) Uani 1.00 1 d . . .
C(68) C -0.2727(6) -0.2460(4) 0.5370(5) 0.035(2) Uani 1.00 1 d . . .
C(69) C -0.3361(6) 0.1222(4) 0.5859(5) 0.035(2) Uani 1.00 1 d . . .
C(71) C -0.3962(6) -0.1204(4) 0.5768(5) 0.0352(19) Uani 1.00 1 d . . .
C(72) C 0.7930(7) 0.4576(4) 0.2498(4) 0.0338(19) Uani 1.00 1 d . . .
C(73) C 0.3269(5) 0.2605(3) -0.0899(4) 0.0218(15) Uani 1.00 1 d . . .
C(74) C 0.1824(7) -0.3256(4) 0.5463(4) 0.0333(19) Uani 1.00 1 d . . .
C(75) C 0.4383(7) -0.0042(5) 0.4077(5) 0.042(2) Uani 1.00 1 d . . .
C(76) C 0.3674(6) 0.1405(4) 0.4319(4) 0.0306(18) Uani 1.00 1 d . . .
C(77) C 0.4023(6) 0.8025(4) -0.1762(4) 0.0292(18) Uani 1.00 1 d . . .
C(78) C -0.2095(9) 0.0769(9) 0.7630(5) 0.071(3) Uani 1.00 1 d . . .
C(79) C 0.6331(6) 0.1719(4) 0.2519(4) 0.0331(18) Uani 1.00 1 d . . .
C(80) C 0.3233(4) 0.4184(3) -0.1316(3) 0.0225(13) Uani 1.00 1 d . . .
C(81) C 0.1818(6) 0.5574(4) -0.2375(4) 0.0303(18) Uani 1.00 1 d . . .
C(82) C 0.2425(6) -0.2738(4) 0.5653(4) 0.0288(18) Uani 1.00 1 d . . .
C(83) C 0.6076(6) 0.6776(4) 0.0853(4) 0.0284(17) Uani 1.00 1 d . . .
C(84) C 0.7134(6) 0.7102(4) 0.1817(4) 0.0280(17) Uani 1.00 1 d . . .
C(85) C -0.1584(7) -0.2808(5) 0.3890(5) 0.039(2) Uani 1.00 1 d . . .
C(86) C 0.2702(6) 0.0338(4) -0.0201(4) 0.0334(19) Uani 1.00 1 d . . .
C(87) C 0.4765(6) 0.7478(5) 0.2958(4) 0.039(2) Uani 1.00 1 d . . .
C(88) C 0.1451(5) 0.0045(3) 0.4666(4) 0.0241(16) Uani 1.00 1 d . . .
C(89) C 0.6543(7) 0.0807(5) 0.2689(4) 0.039(2) Uani 1.00 1 d . . .
C(90) C 0.5170(6) 0.1827(4) 0.1467(4) 0.0305(18) Uani 1.00 1 d . . .
C(91) C 0.8712(7) 0.8651(5) 0.0765(4) 0.038(2) Uani 1.00 1 d . . .
C(92) C -0.2123(6) 0.1094(4) 0.5533(4) 0.0275(17) Uani 1.00 1 d . . .
C(93) C 0.0556(7) 0.0779(5) -0.0768(4) 0.039(2) Uani 1.00 1 d . . .
C(94) C 0.2422(5) 0.4000(4) -0.1797(4) 0.0240(16) Uani 1.00 1 d . . .
C(95) C 0.6308(5) 0.4720(3) 0.0845(4) 0.0273(15) Uani 1.00 1 d . . .
C(96) C 0.2748(4) 0.5047(3) -0.1099(3) 0.0234(13) Uani 1.00 1 d . . .
C(97) C 0.8546(7) 1.0173(5) 0.0725(4) 0.043(2) Uani 1.00 1 d . . .
C(98) C -0.3799(7) 0.3279(5) 0.4300(5) 0.045(2) Uani 1.00 1 d . . .
C(99) C 0.3523(5) 0.3356(3) -0.0614(4) 0.0243(15) Uani 1.00 1 d . . .
C(101) C 0.0612(6) 0.2984(4) 0.3245(4) 0.0356(19) Uani 1.00 1 d . . .
C(102) C 0.5666(6) 0.2215(4) 0.1896(4) 0.0285(17) Uani 1.00 1 d . . .
C(103) C 0.5341(7) 0.3215(5) -0.3341(4) 0.040(2) Uani 1.00 1 d . . .
C(104) C -0.1260(7) 0.0569(5) 0.7075(4) 0.036(2) Uani 1.00 1 d . . .
C(105) C 0.2260(7) -0.0311(4) -0.0326(4) 0.0340(19) Uani 1.00 1 d . . .
C(107) C 0.6333(6) 0.7536(4) 0.1123(4) 0.0289(17) Uani 1.00 1 d . . .
C(108) C 0.2491(4) 0.1283(3) 0.4416(3) 0.0260(14) Uani 1.00 1 d . . .
C(109) C 0.2282(6) 0.6647(4) -0.1738(5) 0.041(2) Uani 1.00 1 d . . .
C(110) C 0.5872(6) 0.3011(5) -0.1805(5) 0.037(2) Uani 1.00 1 d . . .
C(111) C 0.7739(6) 0.5485(4) 0.2539(4) 0.0347(18) Uani 1.00 1 d . . .
C(112) C 0.0973(6) 0.1439(4) -0.0636(4) 0.0311(18) Uani 1.00 1 d . . .
C(113) C 0.1341(6) 0.3016(4) 0.6227(4) 0.033(2) Uani 1.00 1 d . . .
C(114) C 0.1200(8) 0.2280(5) 0.6799(5) 0.048(2) Uani 1.00 1 d . . .
C(115) C 0.1196(7) -0.0081(5) -0.0612(4) 0.038(2) Uani 1.00 1 d . . .
C(116) C 0.7876(7) 0.4848(4) -0.1513(4) 0.046(2) Uani 1.00 1 d . . .
C(117) C 0.3504(6) -0.3091(4) 0.5911(4) 0.037(2) Uani 1.00 1 d . . .
C(118) C -0.1850(7) -0.3086(5) 0.6876(5) 0.044(2) Uani 1.00 1 d . . .
C(119) C 0.4493(6) 0.7558(4) 0.2191(4) 0.0353(19) Uani 1.00 1 d . . .
C(120) C 0.3683(5) 0.2278(4) 0.4446(5) 0.035(2) Uani 1.00 1 d . . .
C(121) C 0.9543(6) 0.4231(5) -0.0767(4) 0.048(2) Uani 1.00 1 d . . .
C(122) C 0.3003(7) 0.9441(5) -0.2499(4) 0.0379(19) Uani 1.00 1 d . . .
C(123) C 0.0981(6) -0.0453(4) 0.3076(4) 0.0300(18) Uani 1.00 1 d . . .
C(124) C -0.2615(4) -0.0356(3) 0.5819(3) 0.0286(14) Uani 1.00 1 d . . .
C(125) C 0.4343(7) 0.9325(5) -0.1573(5) 0.041(2) Uani 1.00 1 d . . .
C(126) C 0.5358(6) 0.0908(4) 0.1676(4) 0.036(2) Uani 1.00 1 d . . .
C(127) C 0.7612(6) 0.8899(4) 0.0532(4) 0.0326(19) Uani 1.00 1 d . . .
C(128) C -0.2701(6) 0.2910(4) 0.4540(4) 0.0318(19) Uani 1.00 1 d . . .
C(129) C 0.7467(7) 1.0412(4) 0.0484(4) 0.039(2) Uani 1.00 1 d . . .
C(130) C 0.7386(5) 0.4382(4) 0.1986(4) 0.0263(16) Uani 1.00 1 d . . .
C(131) C 0.2339(8) -0.4142(5) 0.5509(4) 0.044(2) Uani 1.00 1 d . . .
C(132) C 0.6308(7) 0.3574(5) -0.2426(5) 0.046(2) Uani 1.00 1 d . . .
C(133) C 0.3623(5) 0.5428(4) -0.0834(4) 0.0321(17) Uani 1.00 1 d . . .
C(134) C 0.6513(4) 0.5108(3) 0.1483(3) 0.0256(14) Uani 1.00 1 d . . .
C(135) C 0.1861(6) -0.0932(4) 0.4622(4) 0.0264(17) Uani 1.00 1 d . . .
C(136) C 0.3230(6) 0.8538(5) -0.2332(4) 0.037(2) Uani 1.00 1 d . . .
C(137) C 0.1786(5) 0.4655(4) -0.2316(4) 0.0268(16) Uani 1.00 1 d . . .
C(138) C 0.6920(4) 0.5943(3) 0.1225(3) 0.0237(13) Uani 1.00 1 d . . .
C(139) C 0.3100(6) -0.1082(4) 0.4318(4) 0.0296(18) Uani 1.00 1 d . . .
C(140) C 0.3566(7) 0.9842(4) -0.2124(4) 0.0354(19) Uani 1.00 1 d . . .
C(141) C -0.0827(7) -0.3621(5) 0.3981(5) 0.045(2) Uani 1.00 1 d . . .
C(142) C -0.0363(7) -0.0147(5) 0.7252(5) 0.042(2) Uani 1.00 1 d . . .
C(143) C 0.2514(4) 0.0311(3) 0.4755(3) 0.0239(13) Uani 1.00 1 d . . .
C(144) C -0.2074(7) 0.3419(5) 0.4721(4) 0.037(2) Uani 1.00 1 d . . .
C(145) C 0.2484(5) 0.2654(4) 0.4758(4) 0.0284(18) Uani 1.00 1 d . . .
C(146) C -0.3933(6) -0.2097(5) 0.5683(5) 0.044(2) Uani 1.00 1 d . . .
C(147) C 0.0540(8) 0.3828(5) 0.6127(5) 0.047(2) Uani 1.00 1 d . . .
C(148) C -0.2086(5) -0.1725(4) 0.5243(4) 0.0322(19) Uani 1.00 1 d . . .
C(149) C 0.3420(8) -0.4487(5) 0.5757(5) 0.052(2) Uani 1.00 1 d . . .
C(150) C 0.4879(6) 0.2667(4) -0.2733(4) 0.036(2) Uani 1.00 1 d . . .
C(151) C -0.4629(6) 0.0189(4) 0.6114(5) 0.039(2) Uani 1.00 1 d . . .
C(152) C -0.0546(9) 0.3150(7) 0.7179(6) 0.061(3) Uani 1.00 1 d . . .
C(153) C -0.0827(6) -0.2901(5) 0.6944(5) 0.043(2) Uani 1.00 1 d . . .
C(154) C -0.2670(7) -0.3030(5) 0.7461(5) 0.052(2) Uani 1.00 1 d . . .
C(155) C 0.6645(5) 0.3695(4) 0.1172(4) 0.0283(17) Uani 1.00 1 d . . .
C(156) C 0.1572(6) 0.3227(4) 0.3265(4) 0.0337(19) Uani 1.00 1 d . . .
C(157) C 0.9176(7) 0.9304(5) 0.0858(4) 0.043(2) Uani 1.00 1 d . . .
C(158) C 0.4338(8) 0.6901(6) 0.3564(5) 0.052(2) Uani 1.00 1 d . . .
C(159) C 0.3781(7) 0.7092(5) 0.2029(5) 0.044(2) Uani 1.00 1 d . . .
C(160) C -0.3675(9) 0.4659(5) 0.4477(5) 0.057(2) Uani 1.00 1 d . . .
C(161) C -0.0473(10) -0.2161(7) 0.2833(6) 0.066(3) Uani 1.00 1 d . . .
C(162) C -0.1430(9) -0.2068(5) 0.3323(5) 0.050(2) Uani 1.00 1 d . . .
C(163) C 0.3426(6) -0.0271(4) 0.4356(4) 0.0285(15) Uani 1.00 1 d . . .
C(164) C 0.0249(9) 0.2341(7) 0.7269(5) 0.058(3) Uani 1.00 1 d . . .
C(165) C -0.4286(8) 0.4163(5) 0.4287(6) 0.060(2) Uani 1.00 1 d . . .
C(166) C 0.0063(7) 0.0262(5) 0.2902(5) 0.042(2) Uani 1.00 1 d . . .
C(167) C -0.2946(4) -0.0892(3) 0.5360(3) 0.0292(15) Uani 1.00 1 d . . .
C(169) C 0.3999(8) -0.3969(5) 0.5965(5) 0.051(2) Uani 1.00 1 d . . .
C(170) C -0.2579(8) 0.4289(5) 0.4698(5) 0.050(2) Uani 1.00 1 d . . .
C(171) C 0.1719(11) -0.0099(12) 0.1781(6) 0.096(4) Uani 1.00 1 d . . .
C(172) C 0.2433(7) 0.3114(5) 0.2691(5) 0.045(2) Uani 1.00 1 d . . .
C(173) C 0.0286(10) -0.2958(8) 0.2915(6) 0.067(3) Uani 1.00 1 d . . .
C(175) C -0.2071(12) 0.0228(13) 0.8376(7) 0.108(5) Uani 1.00 1 d . . .
C(176) C -0.1173(14) -0.0508(11) 0.8551(6) 0.097(5) Uani 1.00 1 d . . .
C(177) C 0.3384(8) 0.6522(6) 0.2650(6) 0.059(3) Uani 1.00 1 d . . .
C(178) C 0.0805(12) 0.0605(10) 0.1582(6) 0.085(4) Uani 1.00 1 d . . .
C(179) C -0.0312(11) -0.0699(7) 0.8017(7) 0.075(3) Uani 1.00 1 d . . .
C(180) C 0.8964(7) 0.4808(5) -0.1419(4) 0.049(2) Uani 1.00 1 d . . .
H(1) H 0.1548 0.6027 -0.2828 0.036 Uiso 1.00 1 c R . .
H(2) H 0.1320 0.4528 -0.2637 0.034 Uiso 1.00 1 c R . .
H(3) H 0.3895 0.4226 -0.1627 0.028 Uiso 1.00 1 c R . .
H(4) H 0.2191 0.4972 -0.0694 0.029 Uiso 1.00 1 c R . .
H(5) H 0.6353 0.4051 -0.3598 0.058 Uiso 1.00 1 c R . .
H(6) H 0.3099 0.5655 0.1028 0.115 Uiso 1.00 1 c R . .
H(7) H 0.2119 0.4690 0.1850 0.233 Uiso 1.00 1 c R . .
H(8) H 0.0209 0.5067 0.1728 0.273 Uiso 1.00 1 c R . .
H(9) H 0.0365 0.6832 -0.0347 0.133 Uiso 1.00 1 c R . .
H(10) H -0.0549 0.5713 0.0532 0.292 Uiso 1.00 1 c R . .
H(11) H 0.2788 0.2790 -0.2039 0.034 Uiso 1.00 1 c R . .
H(12) H 0.1766 0.2929 -0.1461 0.034 Uiso 1.00 1 c R . .
H(13) H 0.5079 0.8071 -0.0987 0.041 Uiso 1.00 1 c R . .
H(14) H 0.3437 0.0198 -0.0017 0.040 Uiso 1.00 1 c R . .
H(15) H -0.0169 0.0922 -0.0969 0.049 Uiso 1.00 1 c R . .
H(16) H 0.3065 0.3454 -0.0166 0.030 Uiso 1.00 1 c R . .
H(17) H 0.4288 0.3215 -0.0491 0.030 Uiso 1.00 1 c R . .
H(18) H 0.5187 0.3287 -0.3871 0.047 Uiso 1.00 1 c R . .
H(19) H 0.2687 -0.0908 -0.0204 0.042 Uiso 1.00 1 c R . .
H(20) H 0.2526 0.6969 -0.2226 0.050 Uiso 1.00 1 c R . .
H(21) H 0.1573 0.6973 -0.1586 0.050 Uiso 1.00 1 c R . .
H(22) H 0.6078 0.2930 -0.1284 0.047 Uiso 1.00 1 c R . .
H(23) H 0.0525 0.2029 -0.0721 0.037 Uiso 1.00 1 c R . .
H(24) H 0.0895 -0.0518 -0.0711 0.049 Uiso 1.00 1 c R . .
H(25) H 0.2452 0.9792 -0.2867 0.046 Uiso 1.00 1 c R . .
H(26) H 0.4733 0.9595 -0.1319 0.054 Uiso 1.00 1 c R . .
H(27) H 0.6784 0.3908 -0.2343 0.060 Uiso 1.00 1 c R . .
H(28) H 0.4335 0.5241 -0.1075 0.041 Uiso 1.00 1 c R . .
H(29) H 0.3683 0.5249 -0.0281 0.041 Uiso 1.00 1 c R . .
H(30) H 0.2871 0.8256 -0.2596 0.048 Uiso 1.00 1 c R . .
H(31) H 0.3430 1.0467 -0.2251 0.043 Uiso 1.00 1 c R . .
H(32) H 0.4383 0.2363 -0.2840 0.044 Uiso 1.00 1 c R . .
H(33) H 0.6558 0.4370 -0.0977 0.047 Uiso 1.00 1 c R . .
H(34) H 0.3409 0.6012 0.3835 0.063 Uiso 1.00 1 c R . .
H(35) H 0.9393 0.3303 0.0256 0.050 Uiso 1.00 1 c R . .
H(36) H 0.8271 0.3358 0.1545 0.035 Uiso 1.00 1 c R . .
H(37) H 0.7461 0.3069 0.2231 0.035 Uiso 1.00 1 c R . .
H(38) H 0.6213 -0.0215 0.2415 0.045 Uiso 1.00 1 c R . .
H(39) H 0.6247 0.9928 0.0208 0.041 Uiso 1.00 1 c R . .
H(40) H 0.8440 0.4113 0.2834 0.041 Uiso 1.00 1 c R . .
H(41) H 0.6639 0.1998 0.2819 0.043 Uiso 1.00 1 c R . .
H(42) H 0.5337 0.6730 0.1017 0.037 Uiso 1.00 1 c R . .
H(43) H 0.6153 0.6888 0.0299 0.037 Uiso 1.00 1 c R . .
H(44) H 0.6808 0.7280 0.2275 0.035 Uiso 1.00 1 c R . .
H(45) H 0.7825 0.7260 0.1686 0.035 Uiso 1.00 1 c R . .
H(46) H 0.5233 0.7816 0.3045 0.048 Uiso 1.00 1 c R . .
H(47) H 0.7031 0.0453 0.3097 0.047 Uiso 1.00 1 c R . .
H(48) H 0.4731 0.2174 0.1031 0.038 Uiso 1.00 1 c R . .
H(49) H 0.9118 0.8048 0.0864 0.046 Uiso 1.00 1 c R . .
H(50) H 0.5541 0.4916 0.0720 0.034 Uiso 1.00 1 c R . .
H(51) H 0.6752 0.4887 0.0388 0.034 Uiso 1.00 1 c R . .
H(52) H 0.8863 1.0616 0.0794 0.057 Uiso 1.00 1 c R . .
H(53) H 0.7920 0.5615 0.2994 0.044 Uiso 1.00 1 c R . .
H(54) H 0.7517 0.5228 -0.1973 0.057 Uiso 1.00 1 c R . .
H(55) H 1.0308 0.4198 -0.0717 0.057 Uiso 1.00 1 c R . .
H(56) H 0.5000 0.0622 0.1415 0.046 Uiso 1.00 1 c R . .
H(57) H 0.7056 1.1012 0.0399 0.048 Uiso 1.00 1 c R . .
H(58) H 0.5845 0.5221 0.1794 0.032 Uiso 1.00 1 c R . .
H(59) H 0.7538 0.5847 0.0867 0.030 Uiso 1.00 1 c R . .
H(60) H 0.9930 0.9158 0.1008 0.053 Uiso 1.00 1 c R . .
H(61) H 0.4524 0.6850 0.4083 0.060 Uiso 1.00 1 c R . .
H(62) H 0.3599 0.7177 0.1501 0.057 Uiso 1.00 1 c R . .
H(63) H 0.2905 0.6209 0.2534 0.074 Uiso 1.00 1 c R . .
H(64) H 0.9356 0.5172 -0.1792 0.059 Uiso 1.00 1 c R . .
H(65) H 0.5271 0.0876 0.4128 0.044 Uiso 1.00 1 c R . .
H(66) H 0.1235 0.2270 0.1660 0.062 Uiso 1.00 1 c R . .
H(67) H -0.0205 0.2473 0.2623 0.050 Uiso 1.00 1 c R . .
H(68) H 0.2856 0.2697 0.1715 0.068 Uiso 1.00 1 c R . .
H(69) H 0.2450 -0.1154 0.2678 0.075 Uiso 1.00 1 c R . .
H(70) H -0.0992 0.4401 0.6556 0.068 Uiso 1.00 1 c R . .
H(71) H 0.1124 0.2150 0.4784 0.028 Uiso 1.00 1 c R . .
H(72) H 0.1912 0.1597 0.5463 0.028 Uiso 1.00 1 c R . .
H(73) H -0.0665 0.1270 0.1989 0.069 Uiso 1.00 1 c R . .
H(74) H 0.1067 -0.3006 0.5319 0.040 Uiso 1.00 1 c R . .
H(75) H 0.4947 -0.0412 0.3825 0.048 Uiso 1.00 1 c R . .
H(76) H 0.1082 0.0408 0.4203 0.030 Uiso 1.00 1 c R . .
H(77) H 0.0955 0.0092 0.5107 0.029 Uiso 1.00 1 c R . .
H(78) H 0.0044 0.3060 0.3642 0.040 Uiso 1.00 1 c R . .
H(79) H 0.2160 0.1475 0.3919 0.030 Uiso 1.00 1 c R . .
H(80) H 0.1765 0.1740 0.6879 0.059 Uiso 1.00 1 c R . .
H(81) H 0.3886 -0.2726 0.6055 0.044 Uiso 1.00 1 c R . .
H(82) H 0.4221 0.2196 0.4819 0.043 Uiso 1.00 1 c R . .
H(83) H 0.3845 0.2668 0.3970 0.043 Uiso 1.00 1 c R . .
H(84) H 0.1946 -0.4494 0.5356 0.057 Uiso 1.00 1 c R . .
H(85) H 0.3556 -0.1591 0.4648 0.035 Uiso 1.00 1 c R . .
H(86) H 0.3166 -0.1147 0.3798 0.035 Uiso 1.00 1 c R . .
H(87) H 0.2674 0.0159 0.5295 0.028 Uiso 1.00 1 c R . .
H(88) H 0.0669 0.4326 0.5739 0.058 Uiso 1.00 1 c R . .
H(89) H 0.3771 -0.5093 0.5795 0.060 Uiso 1.00 1 c R . .
H(90) H -0.1166 0.3191 0.7542 0.079 Uiso 1.00 1 c R . .
H(91) H 0.0111 0.1834 0.7640 0.074 Uiso 1.00 1 c R . .
H(92) H -0.0457 0.0378 0.3317 0.052 Uiso 1.00 1 c R . .
H(93) H 0.4745 -0.4214 0.6135 0.059 Uiso 1.00 1 c R . .
H(94) H 0.2287 -0.0239 0.1399 0.119 Uiso 1.00 1 c R . .
H(95) H 0.3097 0.3297 0.2692 0.052 Uiso 1.00 1 c R . .
H(96) H 0.0795 0.0971 0.1064 0.106 Uiso 1.00 1 c R . .
H(97) H -0.3064 -0.2685 0.8507 0.077 Uiso 1.00 1 c R . .
H(98) H -0.1396 -0.2337 0.8591 0.076 Uiso 1.00 1 c R . .
H(99) H -0.0033 -0.2434 0.7612 0.071 Uiso 1.00 1 c R . .
H(100) H 0.0640 -0.4259 0.3524 0.078 Uiso 1.00 1 c R . .
H(101) H -0.5362 -0.0880 0.6379 0.058 Uiso 1.00 1 c R . .
H(102) H -0.1574 0.0125 0.4910 0.035 Uiso 1.00 1 c R . .
H(103) H -0.1015 -0.0150 0.5713 0.035 Uiso 1.00 1 c R . .
H(104) H -0.3846 0.1680 0.5501 0.044 Uiso 1.00 1 c R . .
H(105) H -0.3431 0.1363 0.6351 0.044 Uiso 1.00 1 c R . .
H(106) H -0.2686 0.1292 0.7511 0.081 Uiso 1.00 1 c R . .
H(107) H -0.4204 0.2931 0.4155 0.055 Uiso 1.00 1 c R . .
H(108) H -0.2379 -0.0734 0.6314 0.034 Uiso 1.00 1 c R . .
H(109) H -0.0935 -0.4122 0.4375 0.055 Uiso 1.00 1 c R . .
H(110) H 0.0239 -0.0276 0.6889 0.050 Uiso 1.00 1 c R . .
H(111) H -0.1320 0.3168 0.4872 0.046 Uiso 1.00 1 c R . .
H(112) H -0.4471 -0.2063 0.5326 0.053 Uiso 1.00 1 c R . .
H(113) H -0.4075 -0.2465 0.6178 0.053 Uiso 1.00 1 c R . .
H(114) H -0.1508 -0.1899 0.5607 0.042 Uiso 1.00 1 c R . .
H(115) H -0.1771 -0.1620 0.4725 0.042 Uiso 1.00 1 c R . .
H(116) H -0.5260 0.0635 0.6214 0.045 Uiso 1.00 1 c R . .
H(117) H -0.0239 -0.2983 0.6561 0.052 Uiso 1.00 1 c R . .
H(118) H -0.3354 -0.3154 0.7400 0.065 Uiso 1.00 1 c R . .
H(119) H -0.4011 0.5260 0.4475 0.065 Uiso 1.00 1 c R . .
H(120) H -0.0359 -0.1667 0.2432 0.083 Uiso 1.00 1 c R . .
H(121) H -0.1968 -0.1518 0.3278 0.062 Uiso 1.00 1 c R . .
H(122) H -0.5038 0.4426 0.4136 0.064 Uiso 1.00 1 c R . .
H(123) H -0.3159 -0.0511 0.4861 0.034 Uiso 1.00 1 c R . .
H(124) H -0.2178 0.4660 0.4809 0.061 Uiso 1.00 1 c R . .
H(125) H 0.0957 -0.3013 0.2601 0.083 Uiso 1.00 1 c R . .
H(126) H -0.2654 0.0318 0.8760 0.121 Uiso 1.00 1 c R . .
H(127) H -0.1099 -0.0877 0.9069 0.122 Uiso 1.00 1 c R . .
H(128) H 0.0269 -0.1225 0.8158 0.091 Uiso 1.00 1 c R . .

loop_
_atom_site_aniso_label
_atom_site_aniso_U_11
_atom_site_aniso_U_22
_atom_site_aniso_U_33
_atom_site_aniso_U_12
_atom_site_aniso_U_13
_atom_site_aniso_U_23
S(1) 0.0390(9) 0.0237(7) 0.0294(8) -0.0111(7) -0.0039(7) -0.0101(6)
S(2) 0.0489(11) 0.0225(7) 0.0275(8) -0.0144(7) -0.0034(8) -0.0082(6)
S(3) 0.0533(12) 0.0276(8) 0.0291(9) -0.0044(8) -0.0067(8) -0.0104(7)
S(4) 0.0556(12) 0.0189(7) 0.0259(8) -0.0052(7) -0.0011(8) -0.0069(6)
S(5) 0.0573(11) 0.0273(8) 0.0309(9) -0.0214(8) -0.0107(8) -0.0075(7)
S(6) 0.0354(10) 0.0222(8) 0.0462(10) -0.0079(7) -0.0051(8) -0.0050(7)
S(7) 0.0332(9) 0.0238(7) 0.0404(9) -0.0115(6) 0.0002(7) -0.0142(6)
S(8) 0.0381(9) 0.0245(7) 0.0313(8) -0.0140(7) -0.0059(7) -0.0076(6)
S(9) 0.0360(9) 0.0215(7) 0.0365(9) -0.0143(6) 0.0019(7) -0.0108(6)
S(10) 0.0366(9) 0.0169(6) 0.0375(9) -0.0039(6) -0.0051(7) -0.0095(6)
S(11) 0.0383(9) 0.0219(7) 0.0469(10) -0.0115(7) 0.0048(8) -0.0071(7)
S(12) 0.0363(10) 0.0248(8) 0.0621(13) -0.0083(7) -0.0014(9) -0.0121(8)
S(13) 0.0314(8) 0.0285(8) 0.0428(9) -0.0130(6) 0.0001(7) -0.0167(7)
S(14) 0.0446(10) 0.0164(7) 0.0457(10) -0.0006(7) -0.0150(8) -0.0099(7)
S(15) 0.0348(10) 0.0314(9) 0.0763(14) -0.0078(7) -0.0186(10) -0.0241(9)
S(16) 0.0339(9) 0.0293(8) 0.0577(11) -0.0061(7) -0.0147(8) -0.0213(8)
O(1) 0.079(4) 0.051(3) 0.039(3) -0.040(3) -0.030(3) 0.009(2)
O(2) 0.024(2) 0.030(2) 0.067(3) -0.0093(19) -0.009(2) -0.012(2)
O(3) 0.052(3) 0.073(3) 0.047(3) -0.022(3) -0.002(2) -0.030(3)
O(4) 0.060(4) 0.049(3) 0.032(3) -0.003(2) 0.014(2) -0.004(2)
O(5) 0.049(2) 0.034(2) 0.041(2) -0.020(2) 0.003(2) -0.017(2)
O(17) 0.061(4) 0.037(3) 0.042(3) 0.008(2) 0.021(3) 0.001(2)
O(18) 0.048(3) 0.042(2) 0.033(2) -0.024(2) -0.016(2) -0.003(2)
O(19) 0.051(3) 0.069(3) 0.037(3) -0.042(3) 0.008(2) -0.014(2)
O(21) 0.075(4) 0.032(2) 0.048(3) -0.007(2) -0.023(3) -0.021(2)
O(22) 0.028(2) 0.031(2) 0.055(3) -0.011(2) -0.010(2) -0.010(2)
O(23) 0.038(3) 0.039(2) 0.054(3) 0.003(2) -0.007(2) -0.010(2)
O(24) 0.052(3) 0.031(2) 0.057(3) 0.009(2) -0.029(2) -0.001(2)
O(26) 0.080(4) 0.030(2) 0.047(3) -0.023(2) 0.016(2) -0.021(2)
O(27) 0.057(3) 0.030(2) 0.080(4) -0.023(2) -0.002(3) -0.010(2)
O(28) 0.071(4) 0.021(2) 0.061(3) -0.009(2) -0.006(3) -0.023(2)
O(29) 0.043(3) 0.055(3) 0.090(4) 0.005(2) -0.032(3) -0.032(3)
O(30) 0.053(3) 0.016(2) 0.053(3) -0.006(2) 0.007(2) -0.005(2)
O(32) 0.049(3) 0.045(2) 0.036(2) -0.028(2) -0.000(2) -0.014(2)
O(33) 0.055(3) 0.042(2) 0.059(3) -0.018(2) 0.004(2) -0.029(2)
O(34) 0.044(3) 0.027(2) 0.048(3) 0.005(2) -0.006(2) -0.010(2)
O(35) 0.056(3) 0.042(2) 0.055(3) -0.023(2) 0.014(2) -0.033(2)
O(37) 0.051(3) 0.023(2) 0.051(3) -0.012(2) 0.003(2) -0.019(2)
O(38) 0.114(6) 0.039(3) 0.052(3) -0.021(3) -0.036(4) -0.015(2)
O(39) 0.054(3) 0.038(2) 0.081(4) -0.025(2) -0.006(3) -0.027(2)
O(42) 0.049(3) 0.020(2) 0.053(3) -0.010(2) 0.007(2) -0.011(2)
O(47) 0.038(2) 0.033(2) 0.040(2) 0.001(2) -0.013(2) -0.003(2)
O(50) 0.093(5) 0.026(2) 0.045(3) -0.000(2) -0.028(3) -0.019(2)
O(53) 0.053(3) 0.028(2) 0.074(4) -0.024(2) 0.000(3) -0.005(2)
O(64) 0.052(3) 0.047(3) 0.113(5) -0.025(2) -0.016(3) -0.040(3)
O(70) 0.107(5) 0.030(2) 0.030(2) -0.023(3) -0.025(3) -0.005(2)
O(100) 0.046(3) 0.055(3) 0.039(3) -0.034(2) 0.006(2) -0.016(2)
O(106) 0.049(3) 0.041(2) 0.069(4) 0.006(2) -0.030(3) -0.026(2)
C(1) 0.027(3) 0.029(3) 0.054(4) -0.004(2) 0.001(3) -0.004(3)
C(2) 0.060(5) 0.051(4) 0.044(4) -0.013(3) 0.005(4) -0.016(3)
C(3) 0.037(4) 0.044(3) 0.044(4) -0.009(3) -0.005(3) -0.010(3)
C(4) 0.057(5) 0.058(5) 0.055(5) -0.019(4) 0.024(4) -0.023(4)
C(5) 0.038(3) 0.029(3) 0.044(3) -0.018(2) 0.002(3) -0.014(2)
C(6) 0.048(4) 0.035(3) 0.034(3) -0.025(3) -0.007(3) -0.009(2)
C(7) 0.053(5) 0.048(4) 0.057(5) -0.010(4) 0.011(4) -0.014(4)
C(8) 0.050(5) 0.049(4) 0.045(4) -0.013(3) 0.012(4) -0.007(3)
C(9) 0.051(5) 0.070(5) 0.071(6) -0.027(4) 0.023(4) -0.026(5)
C(10) 0.056(5) 0.075(6) 0.057(5) -0.024(4) 0.005(4) -0.027(4)
C(11) 0.041(4) 0.083(6) 0.054(5) -0.024(4) 0.001(4) -0.020(4)
C(12) 0.063(6) 0.059(6) 0.073(7) 0.003(5) -0.012(5) -0.024(5)
C(13) 0.034(4) 0.036(3) 0.075(5) -0.017(3) 0.016(3) -0.021(3)
C(14) 0.045(5) 0.111(8) 0.031(4) -0.014(5) -0.005(4) -0.020(5)
C(15) 0.038(3) 0.037(3) 0.050(3) -0.010(3) -0.001(3) -0.012(3)
C(16) 0.027(3) 0.015(2) 0.040(4) -0.011(2) -0.000(3) -0.007(2)
C(17) 0.030(3) 0.024(3) 0.025(3) -0.014(2) -0.003(2) -0.003(2)
C(18) 0.054(5) 0.016(3) 0.097(7) -0.005(3) 0.034(4) 0.005(3)
C(19) 0.106(9) 0.058(6) 0.123(9) 0.019(5) 0.061(7) 0.047(6)
C(20) 0.22(2) 0.085(9) 0.28(2) 0.032(11) 0.169(19) 0.102(11)
C(21) 0.171(17) 0.062(8) 0.45(3) -0.022(10) 0.20(2) 0.054(14)
C(22) 0.043(5) 0.034(4) 0.255(16) -0.015(3) 0.056(7) -0.005(6)
C(23) 0.095(10) 0.058(7) 0.58(4) -0.036(7) 0.175(18) -0.005(15)
C(43) 0.048(5) 0.063(5) 0.060(5) 0.002(4) -0.011(4) -0.034(5)
C(51) 0.021(3) 0.015(2) 0.034(3) -0.003(2) -0.009(2) -0.006(2)
C(52) 0.028(3) 0.022(3) 0.038(4) -0.009(2) -0.006(3) -0.010(2)
C(55) 0.075(6) 0.043(4) 0.056(5) -0.025(4) -0.041(5) 0.012(4)
C(56) 0.032(3) 0.021(3) 0.030(3) 0.001(2) -0.008(3) -0.009(2)
C(57) 0.032(3) 0.021(2) 0.035(3) -0.007(2) -0.015(2) -0.008(2)
C(59) 0.030(3) 0.020(3) 0.027(3) -0.012(2) -0.002(3) -0.012(2)
C(60) 0.034(3) 0.017(2) 0.034(3) -0.009(2) -0.009(3) -0.008(2)
C(61) 0.031(3) 0.019(2) 0.039(3) -0.008(2) -0.010(2) -0.013(2)
C(63) 0.046(4) 0.023(3) 0.044(4) -0.012(3) 0.003(3) -0.007(3)
C(65) 0.039(3) 0.018(2) 0.028(3) -0.004(2) 0.001(2) -0.009(2)
C(66) 0.042(4) 0.026(3) 0.035(4) -0.015(3) -0.005(3) -0.006(3)
C(67) 0.032(3) 0.031(3) 0.041(4) -0.005(2) -0.016(3) -0.014(3)
C(68) 0.025(3) 0.023(3) 0.063(5) -0.007(2) -0.006(3) -0.019(3)
C(69) 0.033(4) 0.031(3) 0.045(4) -0.006(3) -0.002(3) -0.016(3)
C(71) 0.026(3) 0.024(3) 0.057(4) -0.008(2) -0.002(3) -0.010(3)
C(72) 0.049(4) 0.019(3) 0.034(3) -0.008(3) -0.015(3) -0.003(2)
C(73) 0.027(3) 0.013(2) 0.028(3) -0.003(2) -0.007(2) -0.009(2)
C(74) 0.042(4) 0.029(3) 0.030(3) -0.014(3) -0.004(3) -0.004(2)
C(75) 0.036(4) 0.029(3) 0.054(5) 0.001(3) 0.007(3) -0.014(3)
C(76) 0.028(3) 0.025(3) 0.038(3) -0.008(2) -0.003(3) -0.004(2)
C(77) 0.037(3) 0.025(3) 0.033(3) -0.017(2) 0.007(3) -0.013(2)
C(78) 0.048(5) 0.120(9) 0.034(5) -0.008(6) 0.002(4) -0.013(5)
C(79) 0.048(4) 0.034(3) 0.025(3) -0.024(3) -0.007(3) -0.004(2)
C(80) 0.022(2) 0.019(2) 0.029(2) -0.009(2) -0.003(2) -0.005(2)
C(81) 0.034(3) 0.021(3) 0.036(4) -0.008(2) -0.014(3) -0.000(2)
C(82) 0.043(4) 0.018(3) 0.027(3) -0.010(2) -0.000(3) -0.005(2)
C(83) 0.041(3) 0.020(2) 0.032(3) -0.013(2) -0.010(3) -0.012(2)
C(84) 0.031(3) 0.022(3) 0.033(3) -0.008(2) -0.005(3) -0.009(2)
C(85) 0.042(4) 0.036(4) 0.047(4) -0.010(3) -0.017(3) -0.015(3)
C(86) 0.036(4) 0.029(3) 0.036(4) -0.012(3) -0.004(3) -0.003(3)
C(87) 0.037(4) 0.038(4) 0.044(4) 0.001(3) -0.012(3) -0.019(3)
C(88) 0.030(3) 0.013(2) 0.031(3) -0.004(2) 0.001(2) -0.011(2)
C(89) 0.051(4) 0.035(3) 0.030(3) -0.019(3) -0.009(3) 0.002(3)
C(90) 0.032(3) 0.024(3) 0.039(4) -0.010(2) 0.001(3) -0.012(2)
C(91) 0.044(4) 0.033(3) 0.036(4) -0.015(3) -0.008(3) -0.002(3)
C(92) 0.039(4) 0.017(3) 0.028(3) -0.008(2) -0.008(3) -0.004(2)
C(93) 0.038(4) 0.043(4) 0.043(4) -0.021(3) -0.012(3) -0.008(3)
C(94) 0.028(3) 0.019(3) 0.029(3) -0.009(2) -0.003(2) -0.009(2)
C(95) 0.025(3) 0.015(2) 0.045(3) -0.003(2) -0.008(2) -0.011(2)
C(96) 0.023(2) 0.019(2) 0.032(3) -0.009(2) -0.007(2) -0.007(2)
C(97) 0.061(5) 0.045(4) 0.036(4) -0.034(4) -0.002(4) -0.011(3)
C(98) 0.049(5) 0.037(4) 0.051(4) -0.019(3) -0.014(4) -0.001(3)
C(99) 0.028(3) 0.012(2) 0.034(3) -0.005(2) -0.008(2) -0.006(2)
C(101) 0.033(3) 0.032(3) 0.036(4) -0.002(2) -0.001(3) -0.005(3)
C(102) 0.033(3) 0.031(3) 0.029(3) -0.019(2) 0.005(3) -0.012(2)
C(103) 0.042(4) 0.042(4) 0.034(4) -0.003(3) 0.001(3) -0.013(3)
C(104) 0.043(4) 0.038(4) 0.029(3) -0.017(3) -0.003(3) -0.002(3)
C(105) 0.047(4) 0.023(3) 0.035(4) -0.012(3) -0.004(3) -0.008(2)
C(107) 0.041(3) 0.016(2) 0.033(3) -0.010(2) -0.009(3) -0.007(2)
C(108) 0.023(2) 0.015(2) 0.037(3) -0.003(2) -0.005(2) -0.002(2)
C(109) 0.033(3) 0.017(3) 0.074(5) -0.007(2) -0.024(3) -0.005(3)
C(110) 0.035(4) 0.040(3) 0.042(4) -0.013(3) 0.002(3) -0.016(3)
C(111) 0.045(4) 0.034(3) 0.031(3) -0.014(3) -0.015(3) -0.010(2)
C(112) 0.035(3) 0.022(3) 0.036(3) -0.010(2) -0.010(3) -0.001(2)
C(113) 0.039(4) 0.027(3) 0.041(4) -0.009(3) -0.012(3) -0.016(3)
C(114) 0.062(5) 0.038(4) 0.047(5) -0.009(4) -0.020(4) -0.014(3)
C(115) 0.048(4) 0.032(3) 0.041(4) -0.024(3) -0.005(3) -0.008(3)
C(116) 0.064(5) 0.039(3) 0.040(3) -0.027(3) -0.002(3) -0.005(3)
C(117) 0.039(4) 0.026(3) 0.046(4) -0.007(3) -0.010(3) -0.004(3)
C(118) 0.041(4) 0.038(4) 0.055(5) -0.016(3) 0.003(4) -0.013(3)
C(119) 0.032(3) 0.027(3) 0.049(4) -0.004(2) -0.004(3) -0.015(3)
C(120) 0.022(3) 0.031(3) 0.054(4) -0.006(2) -0.005(3) -0.014(3)
C(121) 0.036(3) 0.046(4) 0.062(4) -0.017(3) 0.002(3) -0.006(3)
C(122) 0.043(4) 0.036(3) 0.035(3) -0.016(3) -0.012(3) 0.001(3)
C(123) 0.034(3) 0.031(3) 0.028(3) -0.013(3) -0.006(3) -0.006(2)
C(124) 0.029(2) 0.020(2) 0.036(3) -0.004(2) -0.000(2) -0.007(2)
C(125) 0.044(4) 0.032(3) 0.058(5) -0.014(3) -0.005(4) -0.025(3)
C(126) 0.040(4) 0.030(3) 0.045(4) -0.013(3) -0.008(3) -0.016(3)
C(127) 0.046(4) 0.025(3) 0.032(3) -0.016(3) -0.003(3) -0.008(2)
C(128) 0.039(4) 0.027(3) 0.031(3) -0.012(3) -0.004(3) -0.004(2)
C(129) 0.049(4) 0.025(3) 0.047(4) -0.020(3) 0.005(4) -0.008(3)
C(130) 0.028(3) 0.020(3) 0.030(3) -0.006(2) -0.007(2) -0.001(2)
C(131) 0.073(6) 0.028(3) 0.043(4) -0.027(4) 0.006(4) -0.016(3)
C(132) 0.036(4) 0.057(5) 0.056(5) -0.023(3) 0.011(4) -0.027(4)
C(133) 0.029(3) 0.019(2) 0.055(4) -0.009(2) -0.017(3) -0.010(2)
C(134) 0.030(3) 0.016(2) 0.033(3) -0.010(2) -0.002(2) -0.006(2)
C(135) 0.037(3) 0.022(3) 0.025(3) -0.010(2) 0.002(3) -0.012(2)
C(136) 0.048(4) 0.038(3) 0.033(3) -0.028(3) -0.006(3) -0.004(3)
C(137) 0.036(3) 0.019(2) 0.031(3) -0.011(2) -0.010(2) -0.008(2)
C(138) 0.027(3) 0.021(2) 0.026(2) -0.009(2) -0.006(2) -0.007(2)
C(139) 0.034(3) 0.018(3) 0.036(4) 0.001(2) -0.005(3) -0.010(2)
C(140) 0.048(4) 0.026(3) 0.035(3) -0.011(3) -0.006(3) -0.008(2)
C(141) 0.050(5) 0.031(3) 0.055(5) -0.002(3) -0.015(4) -0.019(3)
C(142) 0.049(5) 0.029(3) 0.046(4) -0.010(3) -0.011(4) -0.004(3)
C(143) 0.028(2) 0.017(2) 0.027(2) -0.004(2) -0.004(2) -0.005(2)
C(144) 0.044(4) 0.034(3) 0.037(4) -0.021(3) 0.006(3) -0.007(3)
C(145) 0.028(3) 0.019(3) 0.040(4) -0.009(2) -0.010(3) -0.005(2)
C(146) 0.024(3) 0.032(3) 0.078(6) -0.010(3) -0.002(4) -0.012(4)
C(147) 0.051(5) 0.038(4) 0.055(5) -0.006(3) -0.010(4) -0.021(3)
C(148) 0.030(3) 0.022(3) 0.052(4) -0.015(2) -0.000(3) -0.014(3)
C(149) 0.071(6) 0.021(3) 0.059(5) -0.002(3) -0.006(4) -0.009(3)
C(150) 0.036(4) 0.031(3) 0.042(4) -0.004(3) -0.004(3) -0.018(3)
C(151) 0.029(3) 0.026(3) 0.058(5) -0.005(3) 0.012(3) -0.013(3)
C(152) 0.056(6) 0.082(7) 0.060(6) -0.019(5) 0.007(5) -0.043(5)
C(153) 0.029(3) 0.056(4) 0.045(4) -0.014(3) 0.000(3) -0.011(3)
C(154) 0.035(4) 0.058(5) 0.070(6) -0.022(3) 0.010(4) -0.024(4)
C(155) 0.028(3) 0.016(2) 0.047(4) -0.012(2) -0.008(3) -0.010(2)
C(156) 0.037(4) 0.022(3) 0.036(4) -0.004(2) -0.005(3) 0.000(2)
C(157) 0.041(4) 0.054(4) 0.037(4) -0.027(3) -0.014(3) 0.003(3)
C(158) 0.051(5) 0.054(5) 0.045(5) 0.003(4) -0.006(4) -0.016(4)
C(159) 0.035(4) 0.049(4) 0.058(5) -0.010(3) -0.009(3) -0.027(4)
C(160) 0.075(6) 0.024(3) 0.064(5) -0.012(4) 0.006(5) -0.003(3)
C(161) 0.089(8) 0.072(7) 0.046(5) -0.036(6) -0.008(5) -0.016(5)
C(162) 0.074(6) 0.038(4) 0.043(4) -0.013(4) -0.027(4) -0.009(3)
C(163) 0.031(3) 0.019(2) 0.032(3) -0.001(2) -0.005(2) -0.003(2)
C(164) 0.077(7) 0.068(6) 0.040(5) -0.035(5) -0.001(5) -0.016(4)
C(165) 0.044(5) 0.033(4) 0.083(6) 0.000(3) -0.014(4) 0.011(4)
C(166) 0.053(5) 0.036(4) 0.042(4) -0.018(3) -0.012(4) -0.008(3)
C(167) 0.024(2) 0.016(2) 0.046(3) -0.002(2) 0.000(2) -0.009(2)
C(169) 0.049(5) 0.041(4) 0.057(5) -0.004(3) -0.007(4) -0.010(3)
C(170) 0.066(6) 0.037(4) 0.051(5) -0.027(4) 0.000(4) -0.001(3)
C(171) 0.070(8) 0.203(15) 0.024(5) -0.065(9) 0.006(5) -0.014(7)
C(172) 0.040(4) 0.034(3) 0.056(5) -0.013(3) 0.008(4) -0.001(3)
C(173) 0.063(6) 0.089(8) 0.056(6) -0.030(6) -0.005(5) -0.020(5)
C(175) 0.069(8) 0.199(16) 0.035(6) -0.042(10) -0.002(6) 0.014(7)
C(176) 0.120(11) 0.150(13) 0.034(5) -0.096(11) -0.004(7) 0.015(7)
C(177) 0.046(5) 0.058(5) 0.082(7) -0.024(4) 0.009(5) -0.027(5)
C(178) 0.098(9) 0.128(10) 0.038(5) -0.078(8) -0.032(6) 0.027(6)
C(179) 0.110(9) 0.045(5) 0.072(7) -0.027(5) -0.056(7) 0.007(4)
C(180) 0.059(5) 0.036(3) 0.051(4) -0.021(3) 0.010(3) -0.004(3)

loop_
_atom_type_symbol
_atom_type_description
_atom_type_scat_dispersion_real
_atom_type_scat_dispersion_imag
_atom_type_scat_source
C C 0.018 0.009
;
International Tables for Crystallography
(1992, Vol. C, Tables 4.2.6.8 and 6.1.1.4)
;
H H 0.000 0.000
;
International Tables for Crystallography
(1992, Vol. C, Table 6.1.1.4)
;
O O 0.049 0.032
;
International Tables for Crystallography
(1992, Vol. C, Tables 4.2.6.8 and 6.1.1.4)
;
S S 0.333 0.557
;
International Tables for Crystallography
(1992, Vol. C, Tables 4.2.6.8 and 6.1.1.4)
;

loop_
_geom_angle_atom_site_label_1
_geom_angle_atom_site_label_2
_geom_angle_atom_site_label_3
_geom_angle
_geom_angle_publ_flag
_geom_angle_site_symmetry_1
_geom_angle_site_symmetry_2
_geom_angle_site_symmetry_3
O(21) S(1) O(100) 120.5(4) ? . . .
O(21) S(1) C(92) 107.0(3) ? . . .
O(21) S(1) C(104) 107.3(3) ? . . .
O(100) S(1) C(92) 108.5(3) ? . . .
O(100) S(1) C(104) 106.4(3) ? . . .
C(92) S(1) C(104) 106.4(4) ? . . .
O(19) S(2) O(50) 120.5(4) ? . . .
O(19) S(2) C(123) 106.8(3) ? . . .
O(19) S(2) C(135) 108.2(3) ? . . .
O(50) S(2) C(123) 107.2(3) ? . . .
O(50) S(2) C(135) 106.5(3) ? . . .
C(123) S(2) C(135) 107.0(3) ? . . .
O(4) S(3) O(38) 118.4(4) ? . . .
O(4) S(3) C(92) 108.3(3) ? . . .
O(4) S(3) C(128) 109.3(3) ? . . .
O(38) S(3) C(92) 103.1(3) ? . . .
O(38) S(3) C(128) 107.7(3) ? . . .
C(92) S(3) C(128) 109.7(3) ? . . .
O(17) S(4) O(70) 118.8(4) ? . . .
O(17) S(4) C(82) 108.3(3) ? . . .
O(17) S(4) C(135) 109.3(3) ? . . .
O(70) S(4) C(82) 107.3(3) ? . . .
O(70) S(4) C(135) 103.7(3) ? . . .
C(82) S(4) C(135) 109.1(3) ? . . .
O(1) S(5) O(26) 119.3(3) ? . . .
O(1) S(5) C(107) 108.3(3) ? . . .
O(1) S(5) C(127) 107.7(3) ? . . .
O(26) S(5) C(107) 103.0(3) ? . . .
O(26) S(5) C(127) 107.8(4) ? . . .
C(107) S(5) C(127) 110.5(3) ? . . .
O(34) S(6) O(53) 119.5(3) ? . . .
O(34) S(6) C(145) 107.5(3) ? . . .
O(34) S(6) C(156) 108.1(4) ? . . .
O(53) S(6) C(145) 109.5(3) ? . . .
O(53) S(6) C(156) 108.1(4) ? . . .
C(145) S(6) C(156) 102.8(3) ? . . .
O(2) S(7) O(35) 119.3(3) ? . . .
O(2) S(7) C(102) 109.3(3) ? . . .
O(2) S(7) C(155) 108.0(3) ? . . .
O(35) S(7) C(102) 108.4(3) ? . . .
O(35) S(7) C(155) 103.9(3) ? . . .
C(102) S(7) C(155) 107.3(3) ? . . .
O(5) S(8) O(18) 117.8(3) ? . . .
O(5) S(8) C(17) 107.6(3) ? . . .
O(5) S(8) C(73) 104.0(2) ? . . .
O(18) S(8) C(17) 108.6(3) ? . . .
O(18) S(8) C(73) 108.1(3) ? . . .
C(17) S(8) C(73) 110.5(3) ? . . .
O(32) S(9) O(42) 119.1(3) ? . . .
O(32) S(9) C(5) 106.4(3) ? . . .
O(32) S(9) C(155) 108.0(3) ? . . .
O(42) S(9) C(5) 108.8(3) ? . . .
O(42) S(9) C(155) 107.6(3) ? . . .
C(5) S(9) C(155) 106.4(3) ? . . .
O(37) S(10) O(47) 119.7(3) ? . . .
O(37) S(10) C(56) 107.8(3) ? . . .
O(37) S(10) C(73) 107.3(3) ? . . .
O(47) S(10) C(56) 108.0(3) ? . . .
O(47) S(10) C(73) 108.7(3) ? . . .
C(56) S(10) C(73) 104.3(2) ? . . .
O(3) S(11) O(30) 119.9(4) ? . . .
O(3) S(11) C(18) 107.9(4) ? . . .
O(3) S(11) C(61) 107.9(3) ? . . .
O(30) S(11) C(18) 107.1(3) ? . . .
O(30) S(11) C(61) 107.7(3) ? . . .
C(18) S(11) C(61) 105.5(4) ? . . .
O(23) S(12) O(27) 118.7(3) ? . . .
O(23) S(12) C(68) 107.4(3) ? . . .
O(23) S(12) C(118) 109.2(4) ? . . .
O(27) S(12) C(68) 110.0(3) ? . . .
O(27) S(12) C(118) 107.6(4) ? . . .
C(68) S(12) C(118) 102.9(4) ? . . .
O(22) S(13) O(33) 117.1(3) ? . . .
O(22) S(13) C(61) 107.9(3) ? . . .
O(22) S(13) C(77) 109.2(3) ? . . .
O(33) S(13) C(61) 104.4(4) ? . . .
O(33) S(13) C(77) 109.0(3) ? . . .
C(61) S(13) C(77) 108.8(3) ? . . .
O(24) S(14) O(28) 120.1(3) ? . . .
O(24) S(14) C(107) 108.8(3) ? . . .
O(24) S(14) C(119) 107.7(4) ? . . .
O(28) S(14) C(107) 107.8(3) ? . . .
O(28) S(14) C(119) 108.2(4) ? . . .
C(107) S(14) C(119) 103.0(3) ? . . .
O(29) S(15) O(64) 118.9(4) ? . . .
O(29) S(15) C(68) 103.6(4) ? . . .
O(29) S(15) C(85) 106.3(3) ? . . .
O(64) S(15) C(68) 109.0(4) ? . . .
O(64) S(15) C(85) 108.4(4) ? . . .
C(68) S(15) C(85) 110.5(4) ? . . .
O(39) S(16) O(106) 119.4(4) ? . . .
O(39) S(16) C(113) 108.6(3) ? . . .
O(39) S(16) C(145) 108.5(3) ? . . .
O(106) S(16) C(113) 105.9(3) ? . . .
O(106) S(16) C(145) 104.6(3) ? . . .
C(113) S(16) C(145) 109.5(4) ? . . .
C(75) C(1) C(76) 120.3(7) ? . . .
C(3) C(2) C(4) 119.4(10) ? . . .
C(2) C(3) C(101) 119.9(9) ? . . .
C(2) C(4) C(172) 121.4(9) ? . . .
S(9) C(5) C(6) 118.5(6) ? . . .
S(9) C(5) C(15) 119.7(5) ? . . .
C(6) C(5) C(15) 121.8(7) ? . . .
C(5) C(6) C(116) 119.9(7) ? . . .
C(158) C(7) C(177) 120.4(9) ? . . .
C(103) C(8) C(132) 120.9(8) ? . . .
C(10) C(9) C(154) 120.2(9) ? . . .
C(9) C(10) C(11) 120.1(11) ? . . .
C(10) C(11) C(153) 120.9(10) ? . . .
C(141) C(12) C(173) 119.6(9) ? . . .
C(71) C(13) C(151) 120.4(7) ? . . .
C(123) C(14) C(171) 116.4(9) ? . . .
C(5) C(15) C(121) 117.4(6) ? . . .
C(81) C(16) C(96) 122.3(6) ? . . .
C(81) C(16) C(109) 127.7(6) ? . . .
C(96) C(16) C(109) 110.0(6) ? . . .
S(8) C(17) C(86) 119.2(6) ? . . .
S(8) C(17) C(112) 118.6(5) ? . . .
C(86) C(17) C(112) 121.5(7) ? . . .
S(11) C(18) C(19) 116.7(8) ? . . .
S(11) C(18) C(22) 117.1(7) ? . . .
C(19) C(18) C(22) 126.2(9) ? . . .
C(18) C(19) C(20) 116.7(13) ? . . .
C(19) C(20) C(21) 118.3(15) ? . . .
C(20) C(21) C(23) 124.4(17) ? . . .
C(18) C(22) C(23) 114.1(11) ? . . .
C(21) C(23) C(22) 120.1(15) ? . . .
C(147) C(43) C(152) 120.6(8) ? . . .
C(108) C(51) C(145) 106.3(5) ? . . .
C(92) C(52) C(124) 107.1(5) ? . . .
C(166) C(55) C(178) 119.8(9) ? . . .
S(10) C(56) C(110) 119.4(6) ? . . .
S(10) C(56) C(150) 119.2(6) ? . . .
C(110) C(56) C(150) 121.4(7) ? . . .
C(130) C(57) C(155) 105.4(5) ? . . .
C(84) C(59) C(111) 127.7(7) ? . . .
C(84) C(59) C(138) 110.8(5) ? . . .
C(111) C(59) C(138) 121.5(6) ? . . .
C(73) C(60) C(94) 105.1(6) ? . . .
S(11) C(61) S(13) 108.8(4) ? . . .
S(11) C(61) C(109) 111.3(4) ? . . .
S(11) C(61) C(133) 113.4(4) ? . . .
S(13) C(61) C(109) 110.0(4) ? . . .
S(13) C(61) C(133) 105.3(4) ? . . .
C(109) C(61) C(133) 107.8(6) ? . . .
C(89) C(63) C(126) 120.8(7) ? . . .
C(69) C(65) C(124) 112.7(6) ? . . .
C(69) C(65) C(151) 127.1(6) ? . . .
C(124) C(65) C(151) 120.2(6) ? . . .
C(127) C(66) C(129) 119.2(7) ? . . .
C(77) C(67) C(125) 119.0(7) ? . . .
S(12) C(68) S(15) 109.9(4) ? . . .
S(12) C(68) C(146) 110.3(5) ? . . .
S(12) C(68) C(148) 110.9(5) ? . . .
S(15) C(68) C(146) 106.6(6) ? . . .
S(15) C(68) C(148) 111.1(5) ? . . .
C(146) C(68) C(148) 108.0(6) ? . . .
C(65) C(69) C(92) 105.6(5) ? . . .
C(13) C(71) C(146) 128.8(7) ? . . .
C(13) C(71) C(167) 119.6(7) ? . . .
C(146) C(71) C(167) 111.6(6) ? . . .
C(111) C(72) C(130) 120.1(6) ? . . .
S(8) C(73) S(10) 110.8(2) ? . . .
S(8) C(73) C(60) 109.6(4) ? . . .
S(8) C(73) C(99) 106.2(4) ? . . .
S(10) C(73) C(60) 110.1(4) ? . . .
S(10) C(73) C(99) 111.3(4) ? . . .
C(60) C(73) C(99) 108.7(4) ? . . .
C(82) C(74) C(131) 119.0(7) ? . . .
C(1) C(75) C(163) 119.0(7) ? . . .
C(1) C(76) C(108) 121.9(7) ? . . .
C(1) C(76) C(120) 127.3(7) ? . . .
C(108) C(76) C(120) 110.8(5) ? . . .
S(13) C(77) C(67) 119.6(5) ? . . .
S(13) C(77) C(136) 119.7(6) ? . . .
C(67) C(77) C(136) 120.6(6) ? . . .
C(104) C(78) C(175) 120.8(10) ? . . .
C(89) C(79) C(102) 118.3(8) ? . . .
C(94) C(80) C(96) 110.9(4) ? . . .
C(94) C(80) C(99) 105.7(5) ? . . .
C(96) C(80) C(99) 115.3(4) ? . . .
C(16) C(81) C(137) 119.8(5) ? . . .
S(4) C(82) C(74) 120.0(5) ? . . .
S(4) C(82) C(117) 118.5(6) ? . . .
C(74) C(82) C(117) 121.4(6) ? . . .
C(107) C(83) C(138) 106.6(6) ? . . .
C(59) C(84) C(107) 104.6(6) ? . . .
S(15) C(85) C(141) 119.9(6) ? . . .
S(15) C(85) C(162) 117.5(6) ? . . .
C(141) C(85) C(162) 122.2(8) ? . . .
C(17) C(86) C(105) 119.2(7) ? . . .
C(119) C(87) C(158) 118.2(9) ? . . .
C(135) C(88) C(143) 105.0(5) ? . . .
C(63) C(89) C(79) 121.2(7) ? . . .
C(102) C(90) C(126) 118.6(6) ? . . .
C(127) C(91) C(157) 118.0(6) ? . . .
S(1) C(92) S(3) 110.1(4) ? . . .
S(1) C(92) C(52) 112.8(4) ? . . .
S(1) C(92) C(69) 110.7(5) ? . . .
S(3) C(92) C(52) 105.6(4) ? . . .
S(3) C(92) C(69) 109.9(4) ? . . .
C(52) C(92) C(69) 107.7(6) ? . . .
C(112) C(93) C(115) 120.1(8) ? . . .
C(60) C(94) C(80) 110.9(5) ? . . .
C(60) C(94) C(137) 128.5(7) ? . . .
C(80) C(94) C(137) 120.6(6) ? . . .
C(134) C(95) C(155) 106.6(5) ? . . .
C(16) C(96) C(80) 110.2(5) ? . . .
C(16) C(96) C(133) 104.1(4) ? . . .
C(80) C(96) C(133) 114.4(4) ? . . .
C(129) C(97) C(157) 121.2(9) ? . . .
C(128) C(98) C(165) 118.5(9) ? . . .
C(73) C(99) C(80) 104.6(5) ? . . .
C(3) C(101) C(156) 119.8(7) ? . . .
S(7) C(102) C(79) 119.1(6) ? . . .
S(7) C(102) C(90) 119.0(4) ? . . .
C(79) C(102) C(90) 121.7(6) ? . . .
C(8) C(103) C(150) 119.8(8) ? . . .
S(1) C(104) C(78) 118.1(6) ? . . .
S(1) C(104) C(142) 119.4(6) ? . . .
C(78) C(104) C(142) 121.8(7) ? . . .
C(86) C(105) C(115) 119.6(6) ? . . .
S(5) C(107) S(14) 111.6(3) ? . . .
S(5) C(107) C(83) 105.1(4) ? . . .
S(5) C(107) C(84) 109.8(5) ? . . .
S(14) C(107) C(83) 111.2(5) ? . . .
S(14) C(107) C(84) 111.6(5) ? . . .
C(83) C(107) C(84) 107.3(5) ? . . .
C(51) C(108) C(76) 103.5(5) ? . . .
C(51) C(108) C(143) 115.6(4) ? . . .
C(76) C(108) C(143) 110.4(4) ? . . .
C(16) C(109) C(61) 105.3(5) ? . . .
C(56) C(110) C(132) 118.5(8) ? . . .
C(59) C(111) C(72) 118.8(7) ? . . .
C(17) C(112) C(93) 118.1(6) ? . . .
S(16) C(113) C(114) 118.6(5) ? . . .
S(16) C(113) C(147) 119.7(6) ? . . .
C(114) C(113) C(147) 121.4(7) ? . . .
C(113) C(114) C(164) 119.4(7) ? . . .
C(93) C(115) C(105) 121.4(8) ? . . .
C(6) C(116) C(180) 119.0(6) ? . . .
C(82) C(117) C(169) 119.1(9) ? . . .
S(12) C(118) C(153) 118.5(6) ? . . .
S(12) C(118) C(154) 120.9(8) ? . . .
C(153) C(118) C(154) 120.4(9) ? . . .
S(14) C(119) C(87) 119.3(6) ? . . .
S(14) C(119) C(159) 118.9(6) ? . . .
C(87) C(119) C(159) 121.8(7) ? . . .
C(76) C(120) C(145) 105.4(6) ? . . .
C(15) C(121) C(180) 120.7(7) ? . . .
C(136) C(122) C(140) 120.3(7) ? . . .
S(2) C(123) C(14) 118.3(5) ? . . .
S(2) C(123) C(166) 118.2(5) ? . . .
C(14) C(123) C(166) 123.0(7) ? . . .
C(52) C(124) C(65) 105.5(4) ? . . .
C(52) C(124) C(167) 117.4(5) ? . . .
C(65) C(124) C(167) 108.9(5) ? . . .
C(67) C(125) C(140) 121.5(9) ? . . .
C(63) C(126) C(90) 119.4(8) ? . . .
S(5) C(127) C(66) 118.5(6) ? . . .
S(5) C(127) C(91) 119.0(5) ? . . .
C(66) C(127) C(91) 121.7(8) ? . . .
S(3) C(128) C(98) 118.4(7) ? . . .
S(3) C(128) C(144) 120.1(5) ? . . .
C(98) C(128) C(144) 121.2(7) ? . . .
C(66) C(129) C(97) 119.6(7) ? . . .
C(57) C(130) C(72) 129.0(5) ? . . .
C(57) C(130) C(134) 111.2(6) ? . . .
C(72) C(130) C(134) 119.6(6) ? . . .
C(74) C(131) C(149) 119.3(9) ? . . .
C(8) C(132) C(110) 120.4(10) ? . . .
C(61) C(133) C(96) 104.7(5) ? . . .
C(95) C(134) C(130) 105.0(4) ? . . .
C(95) C(134) C(138) 116.9(4) ? . . .
C(130) C(134) C(138) 109.2(5) ? . . .
S(2) C(135) S(4) 108.9(4) ? . . .
S(2) C(135) C(88) 112.5(4) ? . . .
S(2) C(135) C(139) 111.6(5) ? . . .
S(4) C(135) C(88) 106.7(4) ? . . .
S(4) C(135) C(139) 109.9(4) ? . . .
C(88) C(135) C(139) 107.2(6) ? . . .
C(77) C(136) C(122) 119.0(8) ? . . .
C(81) C(137) C(94) 118.9(7) ? . . .
C(59) C(138) C(83) 104.9(5) ? . . .
C(59) C(138) C(134) 109.6(4) ? . . .
C(83) C(138) C(134) 116.5(5) ? . . .
C(135) C(139) C(163) 104.5(5) ? . . .
C(122) C(140) C(125) 119.6(7) ? . . .
C(12) C(141) C(85) 118.6(8) ? . . .
C(104) C(142) C(179) 118.2(8) ? . . .
C(88) C(143) C(108) 116.1(4) ? . . .
C(88) C(143) C(163) 104.1(5) ? . . .
C(108) C(143) C(163) 110.9(4) ? . . .
C(128) C(144) C(170) 118.5(8) ? . . .
S(6) C(145) S(16) 109.2(3) ? . . .
S(6) C(145) C(51) 112.5(5) ? . . .
S(6) C(145) C(120) 110.6(4) ? . . .
S(16) C(145) C(51) 110.4(4) ? . . .
S(16) C(145) C(120) 107.5(5) ? . . .
C(51) C(145) C(120) 106.5(5) ? . . .
C(68) C(146) C(71) 105.2(6) ? . . .
C(43) C(147) C(113) 117.8(7) ? . . .
C(68) C(148) C(167) 106.9(5) ? . . .
C(131) C(149) C(169) 121.1(7) ? . . .
C(56) C(150) C(103) 119.0(8) ? . . .
C(13) C(151) C(65) 118.8(6) ? . . .
C(43) C(152) C(164) 121.2(9) ? . . .
C(11) C(153) C(118) 118.5(8) ? . . .
C(9) C(154) C(118) 119.6(9) ? . . .
S(7) C(155) S(9) 109.9(4) ? . . .
S(7) C(155) C(57) 110.3(4) ? . . .
S(7) C(155) C(95) 106.7(4) ? . . .
S(9) C(155) C(57) 111.3(4) ? . . .
S(9) C(155) C(95) 113.9(5) ? . . .
C(57) C(155) C(95) 104.6(6) ? . . .
S(6) C(156) C(101) 119.3(6) ? . . .
S(6) C(156) C(172) 119.5(7) ? . . .
C(101) C(156) C(172) 121.1(8) ? . . .
C(91) C(157) C(97) 120.3(8) ? . . .
C(7) C(158) C(87) 121.0(9) ? . . .
C(119) C(159) C(177) 117.8(9) ? . . .
C(165) C(160) C(170) 120.7(8) ? . . .
C(162) C(161) C(173) 120.4(10) ? . . .
C(85) C(162) C(161) 118.2(8) ? . . .
C(75) C(163) C(139) 127.4(6) ? . . .
C(75) C(163) C(143) 121.4(7) ? . . .
C(139) C(163) C(143) 111.2(5) ? . . .
C(114) C(164) C(152) 119.5(9) ? . . .
C(98) C(165) C(160) 120.1(8) ? . . .
C(55) C(166) C(123) 118.1(8) ? . . .
C(71) C(167) C(124) 109.2(5) ? . . .
C(71) C(167) C(148) 105.4(5) ? . . .
C(124) C(167) C(148) 117.9(5) ? . . .
C(117) C(169) C(149) 120.1(8) ? . . .
C(144) C(170) C(160) 120.8(10) ? . . .
C(14) C(171) C(178) 122.1(11) ? . . .
C(4) C(172) C(156) 118.4(9) ? . . .
C(12) C(173) C(161) 121.0(10) ? . . .
C(78) C(175) C(176) 117.4(11) ? . . .
C(175) C(176) C(179) 122.7(10) ? . . .
C(7) C(177) C(159) 120.7(11) ? . . .
C(55) C(178) C(171) 120.5(9) ? . . .
C(142) C(179) C(176) 119.1(10) ? . . .
C(116) C(180) C(121) 121.1(7) ? . . .
C(75) C(1) H(65) 119.8 ? . . .
C(76) C(1) H(65) 119.9 ? . . .
C(3) C(2) H(66) 121.6 ? . . .
C(4) C(2) H(66) 119.0 ? . . .
C(2) C(3) H(67) 119.9 ? . . .
C(101) C(3) H(67) 120.1 ? . . .
C(2) C(4) H(68) 120.0 ? . . .
C(172) C(4) H(68) 118.6 ? . . .
C(5) C(6) H(33) 119.9 ? . . .
C(116) C(6) H(33) 120.3 ? . . .
C(158) C(7) H(34) 120.3 ? . . .
C(177) C(7) H(34) 119.3 ? . . .
C(103) C(8) H(5) 119.3 ? . . .
C(132) C(8) H(5) 119.8 ? . . .
C(10) C(9) H(97) 118.5 ? . . .
C(154) C(9) H(97) 121.3 ? . . .
C(9) C(10) H(98) 121.6 ? . . .
C(11) C(10) H(98) 118.3 ? . . .
C(10) C(11) H(99) 119.5 ? . . .
C(153) C(11) H(99) 119.6 ? . . .
C(141) C(12) H(100) 120.0 ? . . .
C(173) C(12) H(100) 120.4 ? . . .
C(71) C(13) H(101) 119.5 ? . . .
C(151) C(13) H(101) 120.1 ? . . .
C(123) C(14) H(69) 119.6 ? . . .
C(171) C(14) H(69) 123.9 ? . . .
C(5) C(15) H(35) 120.5 ? . . .
C(121) C(15) H(35) 122.1 ? . . .
C(18) C(19) H(6) 118.8 ? . . .
C(20) C(19) H(6) 124.4 ? . . .
C(19) C(20) H(7) 116.1 ? . . .
C(21) C(20) H(7) 124.1 ? . . .
C(20) C(21) H(8) 107.8 ? . . .
C(23) C(21) H(8) 120.9 ? . . .
C(18) C(22) H(9) 123.6 ? . . .
C(23) C(22) H(9) 122.2 ? . . .
C(21) C(23) H(10) 112.2 ? . . .
C(22) C(23) H(10) 124.6 ? . . .
C(147) C(43) H(70) 120.7 ? . . .
C(152) C(43) H(70) 118.7 ? . . .
C(108) C(51) H(71) 110.3 ? . . .
C(108) C(51) H(72) 110.2 ? . . .
C(145) C(51) H(71) 109.3 ? . . .
C(145) C(51) H(72) 111.2 ? . . .
H(71) C(51) H(72) 109.5 ? . . .
C(92) C(52) H(102) 110.3 ? . . .
C(92) C(52) H(103) 109.5 ? . . .
C(124) C(52) H(102) 109.8 ? . . .
C(124) C(52) H(103) 110.6 ? . . .
H(102) C(52) H(103) 109.5 ? . . .
C(166) C(55) H(73) 119.8 ? . . .
C(178) C(55) H(73) 120.4 ? . . .
C(130) C(57) H(36) 110.1 ? . . .
C(130) C(57) H(37) 111.0 ? . . .
C(155) C(57) H(36) 109.5 ? . . .
C(155) C(57) H(37) 111.3 ? . . .
H(36) C(57) H(37) 109.5 ? . . .
C(73) C(60) H(11) 110.9 ? . . .
C(73) C(60) H(12) 110.4 ? . . .
C(94) C(60) H(11) 110.6 ? . . .
C(94) C(60) H(12) 110.2 ? . . .
H(11) C(60) H(12) 109.5 ? . . .
C(89) C(63) H(38) 119.6 ? . . .
C(126) C(63) H(38) 119.6 ? . . .
C(127) C(66) H(39) 120.1 ? . . .
C(129) C(66) H(39) 120.6 ? . . .
C(77) C(67) H(13) 119.5 ? . . .
C(125) C(67) H(13) 121.5 ? . . .
C(65) C(69) H(104) 110.7 ? . . .
C(65) C(69) H(105) 110.2 ? . . .
C(92) C(69) H(104) 110.3 ? . . .
C(92) C(69) H(105) 110.5 ? . . .
H(104) C(69) H(105) 109.5 ? . . .
C(111) C(72) H(40) 120.7 ? . . .
C(130) C(72) H(40) 119.1 ? . . .
C(82) C(74) H(74) 119.7 ? . . .
C(131) C(74) H(74) 121.3 ? . . .
C(1) C(75) H(75) 120.5 ? . . .
C(163) C(75) H(75) 120.5 ? . . .
C(104) C(78) H(106) 121.0 ? . . .
C(175) C(78) H(106) 118.2 ? . . .
C(89) C(79) H(41) 121.2 ? . . .
C(102) C(79) H(41) 120.6 ? . . .
C(94) C(80) H(3) 108.2 ? . . .
C(96) C(80) H(3) 108.0 ? . . .
C(99) C(80) H(3) 108.4 ? . . .
C(16) C(81) H(1) 120.4 ? . . .
C(137) C(81) H(1) 119.8 ? . . .
C(107) C(83) H(42) 110.3 ? . . .
C(107) C(83) H(43) 109.7 ? . . .
C(138) C(83) H(42) 110.7 ? . . .
C(138) C(83) H(43) 110.0 ? . . .
H(42) C(83) H(43) 109.5 ? . . .
C(59) C(84) H(44) 111.0 ? . . .
C(59) C(84) H(45) 110.7 ? . . .
C(107) C(84) H(44) 110.7 ? . . .
C(107) C(84) H(45) 110.3 ? . . .
H(44) C(84) H(45) 109.5 ? . . .
C(17) C(86) H(14) 119.7 ? . . .
C(105) C(86) H(14) 121.1 ? . . .
C(119) C(87) H(46) 119.3 ? . . .
C(158) C(87) H(46) 122.6 ? . . .
C(135) C(88) H(76) 111.0 ? . . .
C(135) C(88) H(77) 110.2 ? . . .
C(143) C(88) H(76) 110.7 ? . . .
C(143) C(88) H(77) 110.4 ? . . .
H(76) C(88) H(77) 109.5 ? . . .
C(63) C(89) H(47) 119.3 ? . . .
C(79) C(89) H(47) 119.6 ? . . .
C(102) C(90) H(48) 121.0 ? . . .
C(126) C(90) H(48) 120.4 ? . . .
C(127) C(91) H(49) 119.8 ? . . .
C(157) C(91) H(49) 122.1 ? . . .
C(112) C(93) H(15) 119.9 ? . . .
C(115) C(93) H(15) 120.0 ? . . .
C(134) C(95) H(50) 110.2 ? . . .
C(134) C(95) H(51) 110.4 ? . . .
C(155) C(95) H(50) 110.1 ? . . .
C(155) C(95) H(51) 110.1 ? . . .
H(50) C(95) H(51) 109.5 ? . . .
C(16) C(96) H(4) 109.7 ? . . .
C(80) C(96) H(4) 108.9 ? . . .
C(133) C(96) H(4) 109.4 ? . . .
C(129) C(97) H(52) 118.8 ? . . .
C(157) C(97) H(52) 120.0 ? . . .
C(128) C(98) H(107) 120.3 ? . . .
C(165) C(98) H(107) 121.1 ? . . .
C(73) C(99) H(16) 110.6 ? . . .
C(73) C(99) H(17) 110.8 ? . . .
C(80) C(99) H(16) 110.4 ? . . .
C(80) C(99) H(17) 111.0 ? . . .
H(16) C(99) H(17) 109.5 ? . . .
C(3) C(101) H(78) 120.5 ? . . .
C(156) C(101) H(78) 119.8 ? . . .
C(8) C(103) H(18) 118.8 ? . . .
C(150) C(103) H(18) 121.4 ? . . .
C(86) C(105) H(19) 119.5 ? . . .
C(115) C(105) H(19) 120.9 ? . . .
C(51) C(108) H(79) 109.3 ? . . .
C(76) C(108) H(79) 109.4 ? . . .
C(143) C(108) H(79) 108.5 ? . . .
C(16) C(109) H(20) 109.6 ? . . .
C(16) C(109) H(21) 111.4 ? . . .
C(61) C(109) H(20) 109.4 ? . . .
C(61) C(109) H(21) 111.6 ? . . .
H(20) C(109) H(21) 109.5 ? . . .
C(56) C(110) H(22) 121.4 ? . . .
C(132) C(110) H(22) 120.1 ? . . .
C(59) C(111) H(53) 120.6 ? . . .
C(72) C(111) H(53) 120.5 ? . . .
C(17) C(112) H(23) 121.3 ? . . .
C(93) C(112) H(23) 120.6 ? . . .
C(113) C(114) H(80) 120.7 ? . . .
C(164) C(114) H(80) 119.8 ? . . .
C(93) C(115) H(24) 118.5 ? . . .
C(105) C(115) H(24) 120.1 ? . . .
C(6) C(116) H(54) 122.0 ? . . .
C(180) C(116) H(54) 119.0 ? . . .
C(82) C(117) H(81) 119.6 ? . . .
C(169) C(117) H(81) 121.3 ? . . .
C(76) C(120) H(82) 110.1 ? . . .
C(76) C(120) H(83) 111.2 ? . . .
C(145) C(120) H(82) 110.7 ? . . .
C(145) C(120) H(83) 110.0 ? . . .
H(82) C(120) H(83) 109.5 ? . . .
C(15) C(121) H(55) 119.1 ? . . .
C(180) C(121) H(55) 120.1 ? . . .
C(136) C(122) H(25) 119.6 ? . . .
C(140) C(122) H(25) 120.1 ? . . .
C(52) C(124) H(108) 108.8 ? . . .
C(65) C(124) H(108) 108.1 ? . . .
C(167) C(124) H(108) 107.9 ? . . .
C(67) C(125) H(26) 118.6 ? . . .
C(140) C(125) H(26) 119.9 ? . . .
C(63) C(126) H(56) 119.7 ? . . .
C(90) C(126) H(56) 120.9 ? . . .
C(66) C(129) H(57) 121.2 ? . . .
C(97) C(129) H(57) 119.2 ? . . .
C(74) C(131) H(84) 119.5 ? . . .
C(149) C(131) H(84) 121.2 ? . . .
C(8) C(132) H(27) 117.8 ? . . .
C(110) C(132) H(27) 121.8 ? . . .
C(61) C(133) H(28) 110.4 ? . . .
C(61) C(133) H(29) 110.8 ? . . .
C(96) C(133) H(28) 110.4 ? . . .
C(96) C(133) H(29) 111.0 ? . . .
H(28) C(133) H(29) 109.5 ? . . .
C(95) C(134) H(58) 108.9 ? . . .
C(130) C(134) H(58) 108.2 ? . . .
C(138) C(134) H(58) 108.4 ? . . .
C(77) C(136) H(30) 119.9 ? . . .
C(122) C(136) H(30) 121.1 ? . . .
C(81) C(137) H(2) 121.2 ? . . .
C(94) C(137) H(2) 119.9 ? . . .
C(59) C(138) H(59) 108.9 ? . . .
C(83) C(138) H(59) 108.7 ? . . .
C(134) C(138) H(59) 108.0 ? . . .
C(135) C(139) H(85) 110.7 ? . . .
C(135) C(139) H(86) 110.7 ? . . .
C(163) C(139) H(85) 110.0 ? . . .
C(163) C(139) H(86) 111.3 ? . . .
H(85) C(139) H(86) 109.5 ? . . .
C(122) C(140) H(31) 120.5 ? . . .
C(125) C(140) H(31) 119.9 ? . . .
C(12) C(141) H(109) 119.8 ? . . .
C(85) C(141) H(109) 121.5 ? . . .
C(104) C(142) H(110) 123.1 ? . . .
C(179) C(142) H(110) 118.7 ? . . .
C(88) C(143) H(87) 109.3 ? . . .
C(108) C(143) H(87) 108.3 ? . . .
C(163) C(143) H(87) 107.9 ? . . .
C(128) C(144) H(111) 121.0 ? . . .
C(170) C(144) H(111) 120.5 ? . . .
C(68) C(146) H(112) 110.8 ? . . .
C(68) C(146) H(113) 110.4 ? . . .
C(71) C(146) H(112) 111.1 ? . . .
C(71) C(146) H(113) 109.9 ? . . .
H(112) C(146) H(113) 109.5 ? . . .
C(43) C(147) H(88) 122.6 ? . . .
C(113) C(147) H(88) 119.5 ? . . .
C(68) C(148) H(114) 110.6 ? . . .
C(68) C(148) H(115) 109.4 ? . . .
C(167) C(148) H(114) 110.5 ? . . .
C(167) C(148) H(115) 110.0 ? . . .
H(114) C(148) H(115) 109.5 ? . . .
C(131) C(149) H(89) 119.6 ? . . .
C(169) C(149) H(89) 119.3 ? . . .
C(56) C(150) H(32) 120.9 ? . . .
C(103) C(150) H(32) 120.1 ? . . .
C(13) C(151) H(116) 121.1 ? . . .
C(65) C(151) H(116) 120.1 ? . . .
C(43) C(152) H(90) 120.6 ? . . .
C(164) C(152) H(90) 118.1 ? . . .
C(11) C(153) H(117) 120.8 ? . . .
C(118) C(153) H(117) 120.6 ? . . .
C(9) C(154) H(118) 121.4 ? . . .
C(118) C(154) H(118) 118.8 ? . . .
C(91) C(157) H(60) 120.2 ? . . .
C(97) C(157) H(60) 119.6 ? . . .
C(7) C(158) H(61) 121.3 ? . . .
C(87) C(158) H(61) 117.7 ? . . .
C(119) C(159) H(62) 119.3 ? . . .
C(177) C(159) H(62) 122.9 ? . . .
C(165) C(160) H(119) 120.0 ? . . .
C(170) C(160) H(119) 119.3 ? . . .
C(162) C(161) H(120) 119.7 ? . . .
C(173) C(161) H(120) 119.9 ? . . .
C(85) C(162) H(121) 119.9 ? . . .
C(161) C(162) H(121) 121.8 ? . . .
C(114) C(164) H(91) 120.8 ? . . .
C(152) C(164) H(91) 119.6 ? . . .
C(98) C(165) H(122) 120.1 ? . . .
C(160) C(165) H(122) 119.8 ? . . .
C(55) C(166) H(92) 123.9 ? . . .
C(123) C(166) H(92) 117.9 ? . . .
C(71) C(167) H(123) 108.4 ? . . .
C(124) C(167) H(123) 107.0 ? . . .
C(148) C(167) H(123) 108.7 ? . . .
C(117) C(169) H(93) 119.5 ? . . .
C(149) C(169) H(93) 120.4 ? . . .
C(144) C(170) H(124) 121.1 ? . . .
C(160) C(170) H(124) 118.0 ? . . .
C(14) C(171) H(94) 117.1 ? . . .
C(178) C(171) H(94) 120.6 ? . . .
C(4) C(172) H(95) 119.9 ? . . .
C(156) C(172) H(95) 121.7 ? . . .
C(12) C(173) H(125) 118.6 ? . . .
C(161) C(173) H(125) 120.3 ? . . .
C(78) C(175) H(126) 123.2 ? . . .
C(176) C(175) H(126) 119.3 ? . . .
C(175) C(176) H(127) 120.0 ? . . .
C(179) C(176) H(127) 117.1 ? . . .
C(7) C(177) H(63) 122.0 ? . . .
C(159) C(177) H(63) 117.2 ? . . .
C(55) C(178) H(96) 121.9 ? . . .
C(171) C(178) H(96) 117.6 ? . . .
C(142) C(179) H(128) 121.2 ? . . .
C(176) C(179) H(128) 119.5 ? . . .
C(116) C(180) H(64) 121.2 ? . . .
C(121) C(180) H(64) 117.7 ? . . .

loop_
_geom_bond_atom_site_label_1
_geom_bond_atom_site_label_2
_geom_bond_distance
_geom_bond_publ_flag
_geom_bond_site_symmetry_1
_geom_bond_site_symmetry_2
S(1) O(21) 1.425(6) ? . .
S(1) O(100) 1.437(6) ? . .
S(1) C(92) 1.817(9) ? . .
S(1) C(104) 1.764(7) ? . .
S(2) O(19) 1.432(6) ? . .
S(2) O(50) 1.427(5) ? . .
S(2) C(123) 1.762(6) ? . .
S(2) C(135) 1.831(9) ? . .
S(3) O(4) 1.452(7) ? . .
S(3) O(38) 1.447(9) ? . .
S(3) C(92) 1.839(6) ? . .
S(3) C(128) 1.758(7) ? . .
S(4) O(17) 1.437(7) ? . .
S(4) O(70) 1.436(8) ? . .
S(4) C(82) 1.771(6) ? . .
S(4) C(135) 1.853(6) ? . .
S(5) O(1) 1.445(6) ? . .
S(5) O(26) 1.441(5) ? . .
S(5) C(107) 1.858(7) ? . .
S(5) C(127) 1.764(9) ? . .
S(6) O(34) 1.441(5) ? . .
S(6) O(53) 1.440(7) ? . .
S(6) C(145) 1.832(6) ? . .
S(6) C(156) 1.764(9) ? . .
S(7) O(2) 1.439(5) ? . .
S(7) O(35) 1.445(7) ? . .
S(7) C(102) 1.767(7) ? . .
S(7) C(155) 1.854(7) ? . .
S(8) O(5) 1.443(5) ? . .
S(8) O(18) 1.430(5) ? . .
S(8) C(17) 1.755(8) ? . .
S(8) C(73) 1.840(6) ? . .
S(9) O(32) 1.435(7) ? . .
S(9) O(42) 1.438(4) ? . .
S(9) C(5) 1.774(7) ? . .
S(9) C(155) 1.818(8) ? . .
S(10) O(37) 1.432(7) ? . .
S(10) O(47) 1.427(6) ? . .
S(10) C(56) 1.774(7) ? . .
S(10) C(73) 1.833(6) ? . .
S(11) O(3) 1.451(7) ? . .
S(11) O(30) 1.440(4) ? . .
S(11) C(18) 1.774(8) ? . .
S(11) C(61) 1.836(8) ? . .
S(12) O(23) 1.447(6) ? . .
S(12) O(27) 1.438(7) ? . .
S(12) C(68) 1.834(6) ? . .
S(12) C(118) 1.761(11) ? . .
S(13) O(22) 1.454(5) ? . .
S(13) O(33) 1.435(7) ? . .
S(13) C(61) 1.851(7) ? . .
S(13) C(77) 1.757(7) ? . .
S(14) O(24) 1.451(6) ? . .
S(14) O(28) 1.440(7) ? . .
S(14) C(107) 1.820(7) ? . .
S(14) C(119) 1.772(7) ? . .
S(15) O(29) 1.442(6) ? . .
S(15) O(64) 1.436(7) ? . .
S(15) C(68) 1.837(10) ? . .
S(15) C(85) 1.775(8) ? . .
S(16) O(39) 1.431(6) ? . .
S(16) O(106) 1.453(5) ? . .
S(16) C(113) 1.775(8) ? . .
S(16) C(145) 1.844(9) ? . .
C(1) C(75) 1.469(12) ? . .
C(1) C(76) 1.316(9) ? . .
C(2) C(3) 1.387(12) ? . .
C(2) C(4) 1.386(16) ? . .
C(3) C(101) 1.381(14) ? . .
C(4) C(172) 1.357(16) ? . .
C(5) C(6) 1.385(9) ? . .
C(5) C(15) 1.390(11) ? . .
C(6) C(116) 1.388(10) ? . .
C(7) C(158) 1.364(17) ? . .
C(7) C(177) 1.401(16) ? . .
C(8) C(103) 1.386(15) ? . .
C(8) C(132) 1.365(14) ? . .
C(9) C(10) 1.372(16) ? . .
C(9) C(154) 1.393(17) ? . .
C(10) C(11) 1.383(13) ? . .
C(11) C(153) 1.379(16) ? . .
C(12) C(141) 1.392(14) ? . .
C(12) C(173) 1.397(15) ? . .
C(13) C(71) 1.323(11) ? . .
C(13) C(151) 1.454(12) ? . .
C(14) C(123) 1.394(12) ? . .
C(14) C(171) 1.384(14) ? . .
C(15) C(121) 1.384(11) ? . .
C(16) C(81) 1.314(12) ? . .
C(16) C(96) 1.518(7) ? . .
C(16) C(109) 1.502(11) ? . .
C(17) C(86) 1.381(9) ? . .
C(17) C(112) 1.410(10) ? . .
C(18) C(19) 1.395(13) ? . .
C(18) C(22) 1.401(14) ? . .
C(19) C(20) 1.38(2) ? . .
C(20) C(21) 1.41(3) ? . .
C(21) C(23) 1.33(2) ? . .
C(22) C(23) 1.44(2) ? . .
C(43) C(147) 1.392(13) ? . .
C(43) C(152) 1.355(14) ? . .
C(51) C(108) 1.532(9) ? . .
C(51) C(145) 1.542(10) ? . .
C(52) C(92) 1.558(9) ? . .
C(52) C(124) 1.552(9) ? . .
C(55) C(166) 1.406(12) ? . .
C(55) C(178) 1.370(16) ? . .
C(56) C(110) 1.382(13) ? . .
C(56) C(150) 1.392(11) ? . .
C(57) C(130) 1.495(10) ? . .
C(57) C(155) 1.556(11) ? . .
C(59) C(84) 1.492(9) ? . .
C(59) C(111) 1.333(8) ? . .
C(59) C(138) 1.514(10) ? . .
C(60) C(73) 1.552(9) ? . .
C(60) C(94) 1.507(9) ? . .
C(61) C(109) 1.547(12) ? . .
C(61) C(133) 1.567(8) ? . .
C(63) C(89) 1.357(14) ? . .
C(63) C(126) 1.388(10) ? . .
C(65) C(69) 1.488(11) ? . .
C(65) C(124) 1.512(8) ? . .
C(65) C(151) 1.334(11) ? . .
C(66) C(127) 1.389(9) ? . .
C(66) C(129) 1.388(13) ? . .
C(67) C(77) 1.384(13) ? . .
C(67) C(125) 1.365(10) ? . .
C(68) C(146) 1.556(10) ? . .
C(68) C(148) 1.564(11) ? . .
C(69) C(92) 1.565(10) ? . .
C(71) C(146) 1.492(12) ? . .
C(71) C(167) 1.527(9) ? . .
C(72) C(111) 1.452(11) ? . .
C(72) C(130) 1.336(12) ? . .
C(73) C(99) 1.558(10) ? . .
C(74) C(82) 1.388(13) ? . .
C(74) C(131) 1.392(10) ? . .
C(75) C(163) 1.347(11) ? . .
C(76) C(108) 1.522(9) ? . .
C(76) C(120) 1.497(12) ? . .
C(77) C(136) 1.413(10) ? . .
C(78) C(104) 1.389(13) ? . .
C(78) C(175) 1.375(15) ? . .
C(79) C(89) 1.386(10) ? . .
C(79) C(102) 1.380(9) ? . .
C(80) C(94) 1.522(10) ? . .
C(80) C(96) 1.504(7) ? . .
C(80) C(99) 1.555(7) ? . .
C(81) C(137) 1.480(10) ? . .
C(82) C(117) 1.382(11) ? . .
C(83) C(107) 1.556(11) ? . .
C(83) C(138) 1.504(7) ? . .
C(84) C(107) 1.554(10) ? . .
C(85) C(141) 1.379(10) ? . .
C(85) C(162) 1.388(11) ? . .
C(86) C(105) 1.390(13) ? . .
C(87) C(119) 1.399(12) ? . .
C(87) C(158) 1.388(12) ? . .
C(88) C(135) 1.551(9) ? . .
C(88) C(143) 1.534(9) ? . .
C(90) C(102) 1.389(12) ? . .
C(90) C(126) 1.397(10) ? . .
C(91) C(127) 1.390(12) ? . .
C(91) C(157) 1.392(14) ? . .
C(93) C(112) 1.394(13) ? . .
C(93) C(115) 1.376(10) ? . .
C(94) C(137) 1.332(8) ? . .
C(95) C(134) 1.509(10) ? . .
C(95) C(155) 1.562(8) ? . .
C(96) C(133) 1.557(10) ? . .
C(97) C(129) 1.372(13) ? . .
C(97) C(157) 1.386(11) ? . .
C(98) C(128) 1.394(11) ? . .
C(98) C(165) 1.394(12) ? . .
C(101) C(156) 1.362(12) ? . .
C(103) C(150) 1.384(11) ? . .
C(104) C(142) 1.367(10) ? . .
C(105) C(115) 1.386(12) ? . .
C(108) C(143) 1.526(7) ? . .
C(110) C(132) 1.395(11) ? . .
C(113) C(114) 1.384(11) ? . .
C(113) C(147) 1.400(10) ? . .
C(114) C(164) 1.369(14) ? . .
C(116) C(180) 1.362(13) ? . .
C(117) C(169) 1.374(11) ? . .
C(118) C(153) 1.408(13) ? . .
C(118) C(154) 1.377(13) ? . .
C(119) C(159) 1.406(14) ? . .
C(120) C(145) 1.554(9) ? . .
C(121) C(180) 1.400(10) ? . .
C(122) C(136) 1.372(11) ? . .
C(122) C(140) 1.391(14) ? . .
C(123) C(166) 1.381(10) ? . .
C(124) C(167) 1.496(9) ? . .
C(125) C(140) 1.382(11) ? . .
C(128) C(144) 1.395(13) ? . .
C(130) C(134) 1.518(7) ? . .
C(131) C(149) 1.377(14) ? . .
C(134) C(138) 1.516(8) ? . .
C(135) C(139) 1.552(10) ? . .
C(139) C(163) 1.501(11) ? . .
C(142) C(179) 1.409(13) ? . .
C(143) C(163) 1.514(8) ? . .
C(144) C(170) 1.373(11) ? . .
C(148) C(167) 1.529(8) ? . .
C(149) C(169) 1.384(16) ? . .
C(152) C(164) 1.395(14) ? . .
C(156) C(172) 1.407(11) ? . .
C(159) C(177) 1.379(13) ? . .
C(160) C(165) 1.370(16) ? . .
C(160) C(170) 1.382(14) ? . .
C(161) C(162) 1.396(15) ? . .
C(161) C(173) 1.360(15) ? . .
C(171) C(178) 1.373(19) ? . .
C(175) C(176) 1.39(2) ? . .
C(176) C(179) 1.378(19) ? . .
C(1) H(65) 0.950 ? . .
C(2) H(66) 0.950 ? . .
C(3) H(67) 0.950 ? . .
C(4) H(68) 0.950 ? . .
C(6) H(33) 0.950 ? . .
C(7) H(34) 0.950 ? . .
C(8) H(5) 0.950 ? . .
C(9) H(97) 0.950 ? . .
C(10) H(98) 0.950 ? . .
C(11) H(99) 0.950 ? . .
C(12) H(100) 0.950 ? . .
C(13) H(101) 0.950 ? . .
C(14) H(69) 0.950 ? . .
C(15) H(35) 0.950 ? . .
C(19) H(6) 0.950 ? . .
C(20) H(7) 0.950 ? . .
C(21) H(8) 0.950 ? . .
C(22) H(9) 0.950 ? . .
C(23) H(10) 0.950 ? . .
C(43) H(70) 0.950 ? . .
C(51) H(71) 0.950 ? . .
C(51) H(72) 0.950 ? . .
C(52) H(102) 0.950 ? . .
C(52) H(103) 0.950 ? . .
C(55) H(73) 0.950 ? . .
C(57) H(36) 0.950 ? . .
C(57) H(37) 0.950 ? . .
C(60) H(11) 0.950 ? . .
C(60) H(12) 0.950 ? . .
C(63) H(38) 0.950 ? . .
C(66) H(39) 0.950 ? . .
C(67) H(13) 0.950 ? . .
C(69) H(104) 0.950 ? . .
C(69) H(105) 0.950 ? . .
C(72) H(40) 0.950 ? . .
C(74) H(74) 0.950 ? . .
C(75) H(75) 0.950 ? . .
C(78) H(106) 0.950 ? . .
C(79) H(41) 0.950 ? . .
C(80) H(3) 0.950 ? . .
C(81) H(1) 0.950 ? . .
C(83) H(42) 0.950 ? . .
C(83) H(43) 0.950 ? . .
C(84) H(44) 0.950 ? . .
C(84) H(45) 0.950 ? . .
C(86) H(14) 0.950 ? . .
C(87) H(46) 0.950 ? . .
C(88) H(76) 0.950 ? . .
C(88) H(77) 0.950 ? . .
C(89) H(47) 0.950 ? . .
C(90) H(48) 0.950 ? . .
C(91) H(49) 0.950 ? . .
C(93) H(15) 0.950 ? . .
C(95) H(50) 0.950 ? . .
C(95) H(51) 0.950 ? . .
C(96) H(4) 0.950 ? . .
C(97) H(52) 0.950 ? . .
C(98) H(107) 0.950 ? . .
C(99) H(16) 0.950 ? . .
C(99) H(17) 0.950 ? . .
C(101) H(78) 0.950 ? . .
C(103) H(18) 0.950 ? . .
C(105) H(19) 0.950 ? . .
C(108) H(79) 0.950 ? . .
C(109) H(20) 0.950 ? . .
C(109) H(21) 0.950 ? . .
C(110) H(22) 0.950 ? . .
C(111) H(53) 0.950 ? . .
C(112) H(23) 0.950 ? . .
C(114) H(80) 0.950 ? . .
C(115) H(24) 0.950 ? . .
C(116) H(54) 0.950 ? . .
C(117) H(81) 0.950 ? . .
C(120) H(82) 0.950 ? . .
C(120) H(83) 0.950 ? . .
C(121) H(55) 0.950 ? . .
C(122) H(25) 0.950 ? . .
C(124) H(108) 0.950 ? . .
C(125) H(26) 0.950 ? . .
C(126) H(56) 0.950 ? . .
C(129) H(57) 0.950 ? . .
C(131) H(84) 0.950 ? . .
C(132) H(27) 0.950 ? . .
C(133) H(28) 0.950 ? . .
C(133) H(29) 0.950 ? . .
C(134) H(58) 0.950 ? . .
C(136) H(30) 0.950 ? . .
C(137) H(2) 0.950 ? . .
C(138) H(59) 0.950 ? . .
C(139) H(85) 0.950 ? . .
C(139) H(86) 0.950 ? . .
C(140) H(31) 0.950 ? . .
C(141) H(109) 0.950 ? . .
C(142) H(110) 0.950 ? . .
C(143) H(87) 0.950 ? . .
C(144) H(111) 0.950 ? . .
C(146) H(112) 0.950 ? . .
C(146) H(113) 0.950 ? . .
C(147) H(88) 0.950 ? . .
C(148) H(114) 0.950 ? . .
C(148) H(115) 0.950 ? . .
C(149) H(89) 0.950 ? . .
C(150) H(32) 0.950 ? . .
C(151) H(116) 0.950 ? . .
C(152) H(90) 0.950 ? . .
C(153) H(117) 0.950 ? . .
C(154) H(118) 0.950 ? . .
C(157) H(60) 0.950 ? . .
C(158) H(61) 0.950 ? . .
C(159) H(62) 0.950 ? . .
C(160) H(119) 0.950 ? . .
C(161) H(120) 0.950 ? . .
C(162) H(121) 0.950 ? . .
C(164) H(91) 0.950 ? . .
C(165) H(122) 0.950 ? . .
C(166) H(92) 0.950 ? . .
C(167) H(123) 0.950 ? . .
C(169) H(93) 0.950 ? . .
C(170) H(124) 0.950 ? . .
C(171) H(94) 0.950 ? . .
C(172) H(95) 0.950 ? . .
C(173) H(125) 0.950 ? . .
C(175) H(126) 0.950 ? . .
C(176) H(127) 0.950 ? . .
C(177) H(63) 0.950 ? . .
C(178) H(96) 0.950 ? . .
C(179) H(128) 0.950 ? . .
C(180) H(64) 0.950 ? . .

loop_
_geom_contact_atom_site_label_1
_geom_contact_atom_site_label_2
_geom_contact_distance
_geom_contact_publ_flag
_geom_contact_site_symmetry_1
_geom_contact_site_symmetry_2
O(1) C(67) 3.079(11) ? . .
O(1) C(125) 3.187(11) ? . .
O(2) C(4) 3.595(12) ? . .
O(2) C(19) 3.477(11) ? . .
O(3) O(24) 3.470(10) ? . .
O(3) C(83) 3.470(10) ? . .
O(3) C(159) 3.502(12) ? . .
O(4) C(3) 3.396(10) ? . .
O(4) C(88) 3.399(8) ? . .
O(4) C(101) 3.254(10) ? . .
O(5) C(2) 3.456(11) ? . .
O(5) C(15) 3.181(9) ? . 45501
O(5) C(121) 3.224(8) ? . 45501
O(17) C(11) 3.525(11) ? . .
O(17) C(52) 3.371(8) ? . .
O(17) C(153) 3.293(11) ? . .
O(18) C(90) 3.168(11) ? . .
O(18) C(126) 3.186(10) ? . .
O(19) C(52) 3.271(9) ? . .
O(19) C(148) 3.079(9) ? . .
O(19) C(162) 3.480(14) ? . .
O(21) C(8) 3.289(10) ? . 45601
O(21) C(103) 3.523(10) ? . 45601
O(21) C(152) 3.275(16) ? . .
O(21) C(164) 3.369(15) ? . .
O(22) C(9) 3.368(12) ? . 66401
O(22) C(154) 3.559(10) ? . 66401
O(24) O(3) 3.470(10) ? . .
O(24) C(86) 3.179(8) ? . 56501
O(24) C(105) 3.170(9) ? . 56501
O(26) C(10) 3.441(12) ? . 66401
O(26) C(22) 3.325(11) ? . 65501
O(26) C(23) 3.156(14) ? . 65501
O(28) C(63) 3.240(11) ? . 56501
O(28) C(126) 3.241(10) ? . 56501
O(29) C(75) 3.376(9) ? . 45501
O(29) C(87) 3.372(13) ? . 44501
O(30) C(105) 3.459(10) ? . 56501
O(30) C(115) 3.325(9) ? . 56501
O(32) O(47) 3.387(9) ? . .
O(32) C(99) 3.550(9) ? . .
O(32) C(110) 3.383(11) ? . .
O(33) C(117) 3.411(11) ? . 56401
O(33) C(154) 3.585(11) ? . 66401
O(34) C(12) 3.590(11) ? . 56501
O(35) C(98) 3.528(11) ? . 65501
O(37) C(125) 3.138(10) ? . 54501
O(37) C(140) 3.129(11) ? . 54501
O(38) C(79) 3.047(11) ? . 45501
O(38) C(89) 3.316(12) ? . 45501
O(39) C(131) 3.260(10) ? . 56501
O(39) C(149) 3.232(12) ? . 56501
O(42) C(55) 3.563(11) ? . 65501
O(42) C(97) 3.343(10) ? . 54501
O(42) C(129) 3.453(11) ? . 54501
O(47) O(32) 3.387(9) ? . .
O(47) C(66) 3.232(8) ? . 54501
O(47) C(129) 3.252(9) ? . 54501
O(50) C(7) 3.288(11) ? . 54501
O(50) C(158) 3.458(11) ? . 54501
O(50) C(161) 3.388(16) ? . .
O(50) C(173) 3.310(16) ? . .
O(64) C(158) 3.572(13) ? . 44501
O(64) C(160) 3.239(13) ? . 54501
O(64) C(170) 3.384(11) ? . 54501
O(70) C(122) 3.333(12) ? . 54601
O(70) C(136) 3.035(11) ? . 54601
O(100) C(51) 3.168(9) ? . .
O(100) C(88) 3.325(9) ? . .
O(100) C(114) 3.531(13) ? . .
O(106) C(150) 3.241(12) ? . 55601
O(106) C(151) 3.481(8) ? . 65501
C(1) C(89) 3.418(11) ? . .
C(1) C(151) 3.513(12) ? . 65501
C(2) O(5) 3.456(11) ? . .
C(3) O(4) 3.396(10) ? . .
C(4) O(2) 3.595(12) ? . .
C(7) O(50) 3.288(11) ? . 56501
C(8) O(21) 3.289(10) ? . 65401
C(9) O(22) 3.368(12) ? . 44601
C(10) O(26) 3.441(12) ? . 44601
C(11) O(17) 3.525(11) ? . .
C(12) O(34) 3.590(11) ? . 54501
C(13) C(122) 3.528(11) ? . 44601
C(15) O(5) 3.181(9) ? . 65501
C(19) O(2) 3.477(11) ? . .
C(20) C(172) 3.400(15) ? . .
C(22) O(26) 3.325(11) ? . 45501
C(23) O(26) 3.156(14) ? . 45501
C(51) O(100) 3.168(9) ? . .
C(52) O(17) 3.371(8) ? . .
C(52) O(19) 3.271(9) ? . .
C(55) O(42) 3.563(11) ? . 45501
C(63) O(28) 3.240(11) ? . 54501
C(63) C(129) 3.474(11) ? . 54501
C(66) O(47) 3.232(8) ? . 56501
C(66) C(126) 3.468(11) ? . 56501
C(66) C(175) 3.575(14) ? . 66401
C(67) O(1) 3.079(11) ? . .
C(71) C(75) 3.595(11) ? . 45501
C(75) O(29) 3.376(9) ? . 65501
C(75) C(71) 3.595(11) ? . 65501
C(79) O(38) 3.047(11) ? . 65501
C(83) O(3) 3.470(10) ? . .
C(86) O(24) 3.179(8) ? . 54501
C(86) C(125) 3.476(12) ? . 54501
C(86) C(171) 3.545(13) ? . .
C(87) O(29) 3.372(13) ? . 66501
C(88) O(4) 3.399(8) ? . .
C(88) O(100) 3.325(9) ? . .
C(89) O(38) 3.316(12) ? . 65501
C(89) C(1) 3.418(11) ? . .
C(90) O(18) 3.168(11) ? . .
C(93) C(97) 3.572(12) ? . 44501
C(97) O(42) 3.343(10) ? . 56501
C(97) C(93) 3.572(12) ? . 66501
C(98) O(35) 3.528(11) ? . 45501
C(99) O(32) 3.550(9) ? . .
C(101) O(4) 3.254(10) ? . .
C(103) O(21) 3.523(10) ? . 65401
C(105) O(24) 3.170(9) ? . 54501
C(105) O(30) 3.459(10) ? . 54501
C(105) C(125) 3.257(11) ? . 54501
C(105) C(140) 3.401(10) ? . 54501
C(110) O(32) 3.383(11) ? . .
C(114) O(100) 3.531(13) ? . .
C(115) O(30) 3.325(9) ? . 54501
C(115) C(157) 3.560(11) ? . 44501
C(116) C(154) 3.359(11) ? . 66401
C(117) O(33) 3.411(11) ? . 54601
C(121) O(5) 3.224(8) ? . 65501
C(122) O(70) 3.333(12) ? . 56401
C(122) C(13) 3.528(11) ? . 66401
C(125) O(1) 3.187(11) ? . .
C(125) O(37) 3.138(10) ? . 56501
C(125) C(86) 3.476(12) ? . 56501
C(125) C(105) 3.257(11) ? . 56501
C(126) O(18) 3.186(10) ? . .
C(126) O(28) 3.241(10) ? . 54501
C(126) C(66) 3.468(11) ? . 54501
C(126) C(129) 3.254(11) ? . 54501
C(129) O(42) 3.453(11) ? . 56501
C(129) O(47) 3.252(9) ? . 56501
C(129) C(63) 3.474(11) ? . 56501
C(129) C(126) 3.254(11) ? . 56501
C(131) O(39) 3.260(10) ? . 54501
C(136) O(70) 3.035(11) ? . 56401
C(140) O(37) 3.129(11) ? . 56501
C(140) C(105) 3.401(10) ? . 56501
C(148) O(19) 3.079(9) ? . .
C(149) O(39) 3.232(12) ? . 54501
C(150) O(106) 3.241(12) ? . 55401
C(151) O(106) 3.481(8) ? . 45501
C(151) C(1) 3.513(12) ? . 45501
C(152) O(21) 3.275(16) ? . .
C(153) O(17) 3.293(11) ? . .
C(154) O(22) 3.559(10) ? . 44601
C(154) O(33) 3.585(11) ? . 44601
C(154) C(116) 3.359(11) ? . 44601
C(157) C(115) 3.560(11) ? . 66501
C(158) O(50) 3.458(11) ? . 56501
C(158) O(64) 3.572(13) ? . 66501
C(159) O(3) 3.502(12) ? . .
C(160) O(64) 3.239(13) ? . 56501
C(161) O(50) 3.388(16) ? . .
C(162) O(19) 3.480(14) ? . .
C(164) O(21) 3.369(15) ? . .
C(170) O(64) 3.384(11) ? . 56501
C(171) C(86) 3.545(13) ? . .
C(172) C(20) 3.400(15) ? . .
C(173) O(50) 3.310(16) ? . .
C(175) C(66) 3.575(14) ? . 44601
S(3) H(41) 3.483 ? . 45501
S(4) H(30) 3.487 ? . 54601
S(4) H(110) 3.580 ? . .
S(5) H(13) 3.533 ? . .
S(5) H(98) 3.503 ? . 66401
S(5) H(127) 3.389 ? . 66401
S(6) H(100) 3.223 ? . 56501
S(7) H(68) 3.583 ? . .
S(7) H(95) 3.210 ? . .
S(8) H(66) 3.403 ? . .
S(8) H(96) 3.280 ? . .
S(9) H(22) 3.554 ? . .
S(9) H(57) 3.438 ? . 54501
S(11) H(19) 3.522 ? . 56501
S(12) H(70) 3.250 ? . 54501
S(13) H(97) 3.466 ? . 66401
S(13) H(118) 3.171 ? . 66401
S(15) H(46) 3.378 ? . 44501
S(16) H(18) 3.589 ? . 55601
S(16) H(32) 3.375 ? . 55601
O(1) H(13) 2.426 ? . .
O(1) H(26) 2.612 ? . .
O(1) H(97) 3.213 ? . 66401
O(1) H(98) 3.521 ? . 66401
O(1) H(126) 3.366 ? . 66401
O(1) H(127) 3.585 ? . 66401
O(2) H(6) 3.061 ? . .
O(2) H(7) 3.216 ? . .
O(2) H(16) 3.254 ? . .
O(2) H(17) 3.281 ? . .
O(2) H(29) 3.015 ? . .
O(2) H(68) 2.932 ? . .
O(2) H(95) 3.119 ? . .
O(3) H(19) 3.215 ? . 56501
O(3) H(42) 2.788 ? . .
O(3) H(43) 3.289 ? . .
O(3) H(50) 3.574 ? . .
O(3) H(62) 2.580 ? . .
O(4) H(67) 2.992 ? . .
O(4) H(71) 3.098 ? . .
O(4) H(76) 2.806 ? . .
O(4) H(77) 3.135 ? . .
O(4) H(78) 2.704 ? . .
O(4) H(92) 2.995 ? . .
O(5) H(35) 2.636 ? . 45501
O(5) H(55) 2.681 ? . 45501
O(5) H(66) 2.703 ? . .
O(5) H(68) 3.475 ? . .
O(5) H(96) 3.151 ? . .
O(17) H(99) 3.149 ? . .
O(17) H(102) 3.494 ? . .
O(17) H(103) 2.576 ? . .
O(17) H(110) 3.001 ? . .
O(17) H(114) 2.964 ? . .
O(17) H(117) 2.759 ? . .
O(18) H(48) 2.587 ? . .
O(18) H(56) 2.609 ? . .
O(18) H(66) 3.245 ? . .
O(18) H(68) 3.073 ? . .
O(18) H(94) 3.409 ? . .
O(18) H(96) 3.473 ? . .
O(19) H(102) 2.608 ? . .
O(19) H(103) 3.160 ? . .
O(19) H(114) 2.976 ? . .
O(19) H(115) 2.434 ? . .
O(19) H(121) 3.436 ? . .
O(21) H(5) 3.278 ? . 45601
O(21) H(90) 3.370 ? . .
O(21) H(91) 3.417 ? . .
O(22) H(33) 3.368 ? . .
O(22) H(43) 2.977 ? . .
O(22) H(50) 3.444 ? . .
O(22) H(51) 3.369 ? . .
O(22) H(54) 3.529 ? . .
O(22) H(97) 2.675 ? . 66401
O(22) H(118) 3.090 ? . 66401
O(23) H(70) 2.926 ? . 54501
O(23) H(74) 3.026 ? . .
O(23) H(84) 3.486 ? . .
O(23) H(88) 3.152 ? . 54501
O(24) H(13) 3.394 ? . .
O(24) H(14) 2.629 ? . 56501
O(24) H(19) 2.577 ? . 56501
O(24) H(94) 3.032 ? . 56501
O(26) H(9) 2.934 ? . 65501
O(26) H(10) 2.834 ? . 65501
O(26) H(97) 3.335 ? . 66401
O(26) H(98) 2.675 ? . 66401
O(26) H(127) 3.277 ? . 66401
O(27) H(5) 3.520 ? . 44601
O(27) H(54) 2.956 ? . 44601
O(27) H(70) 2.801 ? . 54501
O(27) H(93) 3.265 ? . 45501
O(28) H(38) 2.611 ? . 56501
O(28) H(56) 2.616 ? . 56501
O(29) H(38) 3.363 ? . 45501
O(29) H(46) 2.537 ? . 44501
O(29) H(61) 3.417 ? . 44501
O(29) H(75) 2.556 ? . 45501
O(29) H(85) 3.504 ? . 45501
O(30) H(19) 2.917 ? . 56501
O(30) H(24) 2.624 ? . 56501
O(30) H(128) 2.828 ? . 56401
O(32) H(17) 2.616 ? . .
O(32) H(22) 2.454 ? . .
O(32) H(57) 3.093 ? . 54501
O(33) H(81) 2.928 ? . 56401
O(33) H(93) 3.351 ? . 56401
O(33) H(113) 3.225 ? . 66401
O(33) H(118) 2.673 ? . 66401
O(34) H(100) 2.858 ? . 56501
O(34) H(109) 3.193 ? . 56501
O(34) H(111) 3.053 ? . .
O(34) H(124) 3.482 ? . .
O(35) H(83) 3.402 ? . .
O(35) H(95) 2.883 ? . .
O(35) H(107) 3.091 ? . 65501
O(35) H(122) 3.588 ? . 65501
O(37) H(26) 2.531 ? . 54501
O(37) H(31) 2.514 ? . 54501
O(38) H(41) 2.339 ? . 45501
O(38) H(47) 2.886 ? . 45501
O(38) H(65) 2.870 ? . 45501
O(38) H(92) 3.398 ? . .
O(39) H(18) 3.045 ? . 55601
O(39) H(84) 2.669 ? . 56501
O(39) H(89) 2.587 ? . 56501
O(39) H(122) 3.512 ? . 65501
O(42) H(52) 2.637 ? . 54501
O(42) H(57) 2.868 ? . 54501
O(42) H(73) 2.742 ? . 65501
O(42) H(96) 3.595 ? . 65501
O(47) H(39) 2.640 ? . 54501
O(47) H(48) 3.172 ? . .
O(47) H(56) 3.438 ? . .
O(47) H(57) 2.703 ? . 54501
O(47) H(126) 3.149 ? . 65401
O(50) H(34) 3.358 ? . 54501
O(50) H(120) 3.539 ? . .
O(50) H(125) 3.348 ? . .
O(53) H(7) 3.341 ? . .
O(53) H(34) 3.429 ? . .
O(53) H(63) 3.514 ? . .
O(53) H(100) 2.849 ? . 56501
O(53) H(122) 3.322 ? . 65501
O(64) H(46) 3.444 ? . 44501
O(64) H(53) 3.494 ? . 44501
O(64) H(61) 2.947 ? . 44501
O(64) H(119) 2.533 ? . 54501
O(64) H(124) 2.807 ? . 54501
O(70) H(20) 3.500 ? . 54601
O(70) H(25) 2.967 ? . 54601
O(70) H(30) 2.361 ? . 54601
O(70) H(101) 3.136 ? . 65501
O(70) H(110) 3.260 ? . .
O(100) H(71) 2.755 ? . .
O(100) H(72) 2.772 ? . .
O(100) H(76) 3.540 ? . .
O(100) H(77) 2.526 ? . .
O(100) H(80) 3.547 ? . .
O(106) H(18) 3.200 ? . 55601
O(106) H(31) 3.434 ? . 54601
O(106) H(32) 2.428 ? . 55601
O(106) H(104) 3.408 ? . 65501
O(106) H(116) 2.575 ? . 65501
C(1) H(47) 3.448 ? . .
C(1) H(123) 3.198 ? . 65501
C(3) H(36) 3.288 ? . 45501
C(3) H(40) 3.037 ? . 45501
C(4) H(7) 2.983 ? . .
C(4) H(48) 3.468 ? . .
C(6) H(22) 3.298 ? . .
C(6) H(27) 2.953 ? . .
C(7) H(119) 3.410 ? . 65501
C(7) H(122) 3.173 ? . 65501
C(8) H(89) 3.376 ? . 56401
C(8) H(93) 3.329 ? . 56401
C(9) H(13) 3.360 ? . 44601
C(9) H(54) 3.346 ? . 44601
C(9) H(64) 3.535 ? . 44601
C(10) H(9) 3.487 ? . 54601
C(10) H(64) 3.575 ? . 44601
C(11) H(1) 3.210 ? . 54601
C(11) H(21) 3.147 ? . 54601
C(11) H(64) 3.469 ? . 44601
C(12) H(53) 3.489 ? . 44501
C(13) H(87) 3.452 ? . 45501
C(14) H(120) 3.569 ? . .
C(15) H(23) 3.159 ? . 65501
C(16) H(99) 3.482 ? . 56401
C(17) H(94) 3.345 ? . .
C(17) H(96) 2.825 ? . .
C(19) H(62) 3.593 ? . .
C(19) H(63) 3.328 ? . .
C(20) H(63) 3.521 ? . .
C(20) H(95) 3.366 ? . .
C(22) H(49) 3.382 ? . 45501
C(23) H(49) 3.576 ? . 45501
C(23) H(59) 3.176 ? . 45501
C(43) H(2) 3.188 ? . 55601
C(52) H(77) 3.274 ? . .
C(55) H(52) 2.989 ? . 44501
C(56) H(106) 3.144 ? . 65401
C(57) H(67) 3.142 ? . 65501
C(59) H(8) 3.585 ? . 65501
C(59) H(10) 3.502 ? . 65501
C(60) H(55) 3.369 ? . 45501
C(63) H(57) 3.420 ? . 54501
C(63) H(65) 3.532 ? . .
C(63) H(75) 3.067 ? . .
C(63) H(121) 3.564 ? . 65501
C(65) H(65) 3.449 ? . 45501
C(66) H(56) 3.147 ? . 56501
C(66) H(126) 2.802 ? . 66401
C(66) H(127) 3.317 ? . 66401
C(67) H(19) 3.118 ? . 56501
C(67) H(97) 3.033 ? . 66401
C(69) H(18) 3.484 ? . 45601
C(69) H(82) 3.458 ? . 45501
C(72) H(8) 3.217 ? . 65501
C(72) H(67) 3.536 ? . 65501
C(72) H(78) 3.465 ? . 65501
C(74) H(1) 2.961 ? . 54601
C(74) H(117) 3.059 ? . .
C(75) H(38) 3.553 ? . .
C(75) H(112) 3.454 ? . 65501
C(75) H(123) 3.304 ? . 65501
C(76) H(116) 3.521 ? . 65501
C(77) H(97) 3.531 ? . 66401
C(77) H(101) 3.418 ? . 66401
C(79) H(65) 3.137 ? . .
C(81) H(64) 3.305 ? . 45501
C(81) H(99) 3.420 ? . 56401
C(81) H(117) 3.313 ? . 56401
C(82) H(1) 3.185 ? . 54601
C(83) H(13) 3.515 ? . .
C(85) H(53) 3.570 ? . 44501
C(86) H(26) 3.215 ? . 54501
C(86) H(94) 2.777 ? . .
C(86) H(96) 3.241 ? . .
C(87) H(69) 3.114 ? . 56501
C(87) H(86) 3.149 ? . 56501
C(88) H(103) 3.457 ? . .
C(89) H(65) 2.869 ? . .
C(89) H(75) 3.326 ? . .
C(90) H(57) 3.092 ? . 54501
C(90) H(68) 2.884 ? . .
C(91) H(120) 3.150 ? . 66501
C(91) H(127) 2.898 ? . 66401
C(93) H(52) 3.295 ? . 44501
C(93) H(91) 2.904 ? . 55401
C(93) H(96) 3.397 ? . .
C(94) H(55) 3.081 ? . 45501
C(96) H(55) 3.592 ? . 45501
C(97) H(15) 3.337 ? . 66501
C(97) H(73) 3.569 ? . 66501
C(97) H(96) 3.551 ? . 66501
C(98) H(18) 3.355 ? . 45601
C(98) H(82) 3.319 ? . 45501
C(98) H(83) 3.489 ? . 45501
C(99) H(48) 3.286 ? . .
C(101) H(40) 2.861 ? . 45501
C(101) H(111) 3.576 ? . .
C(102) H(68) 3.396 ? . .
C(102) H(95) 3.551 ? . .
C(103) H(89) 3.028 ? . 56401
C(103) H(104) 3.525 ? . 65401
C(103) H(105) 3.147 ? . 65401
C(103) H(106) 3.484 ? . 65401
C(104) H(91) 3.395 ? . .
C(105) H(26) 3.365 ? . 54501
C(105) H(94) 3.096 ? . .
C(109) H(99) 3.046 ? . 56401
C(110) H(33) 3.287 ? . .
C(110) H(106) 3.337 ? . 65401
C(111) H(8) 3.227 ? . 65501
C(112) H(91) 3.191 ? . 55401
C(112) H(96) 2.903 ? . .
C(113) H(2) 3.567 ? . 55601
C(114) H(11) 3.392 ? . 55601
C(115) H(60) 3.233 ? . 44501
C(115) H(127) 3.589 ? . 55401
C(116) H(27) 3.019 ? . .
C(116) H(90) 3.428 ? . 65401
C(116) H(118) 3.340 ? . 66401
C(117) H(1) 3.463 ? . 54601
C(117) H(20) 3.415 ? . 54601
C(117) H(61) 3.371 ? . 54501
C(117) H(112) 3.318 ? . 65501
C(117) H(113) 3.542 ? . 65501
C(118) H(54) 3.181 ? . 44601
C(118) H(64) 3.268 ? . 44601
C(119) H(69) 3.033 ? . 56501
C(120) H(104) 3.536 ? . 65501
C(120) H(107) 3.040 ? . 65501
C(121) H(12) 3.338 ? . 65501
C(121) H(23) 3.435 ? . 65501
C(122) H(80) 3.544 ? . 56401
C(122) H(101) 2.738 ? . 66401
C(122) H(110) 3.587 ? . 56401
C(122) H(116) 3.534 ? . 66401
C(123) H(120) 3.373 ? . .
C(125) H(14) 3.388 ? . 56501
C(125) H(19) 3.024 ? . 56501
C(126) H(39) 3.348 ? . 54501
C(126) H(57) 2.931 ? . 54501
C(127) H(126) 3.348 ? . 66401
C(127) H(127) 2.893 ? . 66401
C(128) H(40) 3.523 ? . 45501
C(129) H(56) 3.303 ? . 56501
C(129) H(126) 3.124 ? . 66401
C(131) H(1) 3.070 ? . 54601
C(131) H(34) 3.098 ? . 54501
C(131) H(88) 3.573 ? . 54501
C(132) H(33) 3.249 ? . .
C(132) H(90) 3.028 ? . 65401
C(136) H(101) 2.843 ? . 66401
C(137) H(55) 3.237 ? . 45501
C(137) H(64) 3.024 ? . 45501
C(138) H(10) 3.216 ? . 65501
C(139) H(61) 3.461 ? . 54501
C(139) H(112) 3.441 ? . 65501
C(140) H(19) 3.461 ? . 56501
C(140) H(80) 3.435 ? . 56401
C(140) H(101) 3.207 ? . 66401
C(140) H(116) 3.247 ? . 66401
C(141) H(53) 3.136 ? . 44501
C(141) H(124) 3.551 ? . 54501
C(142) H(25) 3.460 ? . 54601
C(144) H(40) 3.285 ? . 45501
C(144) H(78) 3.105 ? . .
C(146) H(81) 3.099 ? . 45501
C(146) H(85) 3.576 ? . 45501
C(147) H(2) 3.072 ? . 55601
C(147) H(84) 3.529 ? . 56501
C(149) H(1) 3.354 ? . 54601
C(149) H(34) 3.286 ? . 54501
C(149) H(61) 3.566 ? . 54501
C(150) H(105) 3.203 ? . 65401
C(150) H(106) 3.228 ? . 65401
C(151) H(65) 3.401 ? . 45501
C(151) H(82) 3.477 ? . 45501
C(152) H(27) 3.315 ? . 45601
C(153) H(1) 2.998 ? . 54601
C(153) H(64) 3.291 ? . 44601
C(153) H(74) 3.534 ? . .
C(154) H(54) 2.692 ? . 44601
C(154) H(64) 3.355 ? . 44601
C(156) H(7) 3.119 ? . .
C(157) H(24) 3.321 ? . 66501
C(157) H(120) 2.846 ? . 66501
C(157) H(127) 3.325 ? . 66401
C(158) H(69) 3.471 ? . 56501
C(158) H(85) 3.392 ? . 56501
C(158) H(86) 3.230 ? . 56501
C(158) H(119) 3.057 ? . 65501
C(159) H(69) 3.316 ? . 56501
C(159) H(125) 3.587 ? . 56501
C(160) H(5) 3.290 ? . 45601
C(160) H(18) 3.590 ? . 45601
C(160) H(53) 3.411 ? . 45501
C(160) H(61) 3.583 ? . 45501
C(161) H(45) 3.539 ? . 44501
C(161) H(49) 3.494 ? . 44501
C(161) H(60) 3.439 ? . 44501
C(162) H(44) 3.545 ? . 44501
C(163) H(112) 3.520 ? . 65501
C(164) H(12) 3.547 ? . 55601
C(164) H(15) 3.433 ? . 55601
C(164) H(23) 3.503 ? . 55601
C(165) H(18) 3.269 ? . 45601
C(165) H(34) 3.520 ? . 45501
C(167) H(65) 3.482 ? . 45501
C(169) H(1) 3.535 ? . 54601
C(169) H(61) 3.311 ? . 54501
C(170) H(5) 3.138 ? . 45601
C(170) H(40) 3.470 ? . 45501
C(170) H(53) 3.314 ? . 45501
C(171) H(60) 3.359 ? . 44501
C(172) H(7) 2.542 ? . .
C(173) H(63) 3.243 ? . 54501
C(175) H(15) 3.312 ? . 55601
C(176) H(15) 3.252 ? . 55601
C(176) H(24) 3.000 ? . 55601
C(177) H(125) 2.908 ? . 56501
C(178) H(52) 2.908 ? . 44501
C(178) H(60) 3.267 ? . 44501
C(179) H(24) 2.956 ? . 55601
C(180) H(2) 3.453 ? . 65501
H(1) C(11) 3.210 ? . 56401
H(1) C(74) 2.961 ? . 56401
H(1) C(82) 3.185 ? . 56401
H(1) C(117) 3.463 ? . 56401
H(1) C(131) 3.070 ? . 56401
H(1) C(149) 3.354 ? . 56401
H(1) C(153) 2.998 ? . 56401
H(1) C(169) 3.535 ? . 56401
H(1) H(64) 3.516 ? . 45501
H(1) H(74) 3.280 ? . 56401
H(1) H(84) 3.499 ? . 56401
H(1) H(99) 2.963 ? . 56401
H(1) H(117) 2.515 ? . 56401
H(2) C(43) 3.188 ? . 55401
H(2) C(113) 3.567 ? . 55401
H(2) C(147) 3.072 ? . 55401
H(2) C(180) 3.453 ? . 45501
H(2) H(55) 3.457 ? . 45501
H(2) H(64) 2.826 ? . 45501
H(2) H(70) 3.421 ? . 55401
H(2) H(84) 3.583 ? . 56401
H(2) H(88) 3.194 ? . 55401
H(4) H(55) 2.952 ? . 45501
H(5) O(21) 3.278 ? . 65401
H(5) O(27) 3.520 ? . 66401
H(5) C(160) 3.290 ? . 65401
H(5) C(170) 3.138 ? . 65401
H(5) H(70) 3.548 ? . 65401
H(5) H(89) 3.301 ? . 56401
H(5) H(93) 2.931 ? . 56401
H(5) H(119) 3.462 ? . 65401
H(5) H(124) 3.269 ? . 65401
H(6) O(2) 3.061 ? . .
H(6) H(50) 2.995 ? . .
H(6) H(62) 3.047 ? . .
H(6) H(63) 3.008 ? . .
H(7) O(2) 3.216 ? . .
H(7) O(53) 3.341 ? . .
H(7) C(4) 2.983 ? . .
H(7) C(156) 3.119 ? . .
H(7) C(172) 2.542 ? . .
H(7) H(63) 3.421 ? . .
H(7) H(68) 3.186 ? . .
H(7) H(95) 2.429 ? . .
H(8) C(59) 3.585 ? . 45501
H(8) C(72) 3.217 ? . 45501
H(8) C(111) 3.227 ? . 45501
H(8) H(40) 3.223 ? . 45501
H(8) H(53) 3.505 ? . 45501
H(8) H(59) 3.564 ? . 45501
H(9) O(26) 2.934 ? . 45501
H(9) C(10) 3.487 ? . 56401
H(9) H(49) 3.292 ? . 45501
H(9) H(98) 2.838 ? . 56401
H(9) H(99) 3.537 ? . 56401
H(9) H(127) 3.591 ? . 56401
H(9) H(128) 3.518 ? . 56401
H(10) O(26) 2.834 ? . 45501
H(10) C(59) 3.502 ? . 45501
H(10) C(138) 3.216 ? . 45501
H(10) H(59) 2.354 ? . 45501
H(11) C(114) 3.392 ? . 55401
H(11) H(80) 3.418 ? . 55401
H(12) C(121) 3.338 ? . 45501
H(12) C(164) 3.547 ? . 55401
H(12) H(55) 2.866 ? . 45501
H(13) S(5) 3.533 ? . .
H(13) O(1) 2.426 ? . .
H(13) O(24) 3.394 ? . .
H(13) C(9) 3.360 ? . 66401
H(13) C(83) 3.515 ? . .
H(13) H(19) 3.347 ? . 56501
H(13) H(43) 2.750 ? . .
H(13) H(97) 2.501 ? . 66401
H(14) O(24) 2.629 ? . 54501
H(14) C(125) 3.388 ? . 54501
H(14) H(26) 2.908 ? . 54501
H(14) H(39) 3.452 ? . 54501
H(14) H(94) 2.773 ? . .
H(15) C(97) 3.337 ? . 44501
H(15) C(164) 3.433 ? . 55401
H(15) C(175) 3.312 ? . 55401
H(15) C(176) 3.252 ? . 55401
H(15) H(52) 3.189 ? . 44501
H(15) H(91) 2.557 ? . 55401
H(15) H(127) 3.409 ? . 55401
H(16) O(2) 3.254 ? . .
H(16) H(48) 3.055 ? . .
H(16) H(55) 3.461 ? . 45501
H(16) H(68) 3.239 ? . .
H(17) O(2) 3.281 ? . .
H(17) O(32) 2.616 ? . .
H(17) H(48) 2.794 ? . .
H(18) S(16) 3.589 ? . 55401
H(18) O(39) 3.045 ? . 55401
H(18) O(106) 3.200 ? . 55401
H(18) C(69) 3.484 ? . 65401
H(18) C(98) 3.355 ? . 65401
H(18) C(160) 3.590 ? . 65401
H(18) C(165) 3.269 ? . 65401
H(18) H(89) 2.692 ? . 56401
H(18) H(104) 3.014 ? . 65401
H(18) H(105) 3.073 ? . 65401
H(18) H(122) 3.523 ? . 65401
H(19) S(11) 3.522 ? . 54501
H(19) O(3) 3.215 ? . 54501
H(19) O(24) 2.577 ? . 54501
H(19) O(30) 2.917 ? . 54501
H(19) C(67) 3.118 ? . 54501
H(19) C(125) 3.024 ? . 54501
H(19) C(140) 3.461 ? . 54501
H(19) H(13) 3.347 ? . 54501
H(19) H(26) 3.201 ? . 54501
H(19) H(94) 3.255 ? . .
H(20) O(70) 3.500 ? . 56401
H(20) C(117) 3.415 ? . 56401
H(20) H(81) 3.309 ? . 56401
H(20) H(99) 3.083 ? . 56401
H(21) C(11) 3.147 ? . 56401
H(21) H(98) 3.560 ? . 56401
H(21) H(99) 2.399 ? . 56401
H(21) H(128) 2.877 ? . 56401
H(22) S(9) 3.554 ? . .
H(22) O(32) 2.454 ? . .
H(22) C(6) 3.298 ? . .
H(22) H(33) 2.765 ? . .
H(23) C(15) 3.159 ? . 45501
H(23) C(121) 3.435 ? . 45501
H(23) C(164) 3.503 ? . 55401
H(23) H(35) 3.018 ? . 45501
H(23) H(55) 3.465 ? . 45501
H(23) H(91) 3.118 ? . 55401
H(23) H(96) 3.173 ? . .
H(24) O(30) 2.624 ? . 54501
H(24) C(157) 3.321 ? . 44501
H(24) C(176) 3.000 ? . 55401
H(24) C(179) 2.956 ? . 55401
H(24) H(60) 3.118 ? . 44501
H(24) H(127) 2.783 ? . 55401
H(24) H(128) 2.830 ? . 55401
H(25) O(70) 2.967 ? . 56401
H(25) C(142) 3.460 ? . 56401
H(25) H(72) 3.535 ? . 56401
H(25) H(80) 2.967 ? . 56401
H(25) H(87) 3.148 ? . 56401
H(25) H(101) 2.961 ? . 66401
H(25) H(110) 2.867 ? . 56401
H(25) H(116) 3.543 ? . 66401
H(26) O(1) 2.612 ? . .
H(26) O(37) 2.531 ? . 56501
H(26) C(86) 3.215 ? . 56501
H(26) C(105) 3.365 ? . 56501
H(26) H(14) 2.908 ? . 56501
H(26) H(19) 3.201 ? . 56501
H(27) C(6) 2.953 ? . .
H(27) C(116) 3.019 ? . .
H(27) C(152) 3.315 ? . 65401
H(27) H(33) 2.691 ? . .
H(27) H(54) 2.797 ? . .
H(27) H(70) 3.364 ? . 65401
H(27) H(90) 2.509 ? . 65401
H(28) H(33) 2.741 ? . .
H(28) H(50) 3.513 ? . .
H(29) O(2) 3.015 ? . .
H(29) H(50) 2.906 ? . .
H(30) S(4) 3.487 ? . 56401
H(30) O(70) 2.361 ? . 56401
H(30) H(81) 3.191 ? . 56401
H(30) H(101) 3.093 ? . 66401
H(30) H(110) 3.528 ? . 56401
H(30) H(128) 3.342 ? . 56401
H(31) O(37) 2.514 ? . 56501
H(31) O(106) 3.434 ? . 56401
H(31) H(32) 3.463 ? . 56501
H(31) H(80) 2.752 ? . 56401
H(31) H(116) 3.007 ? . 66401
H(32) S(16) 3.375 ? . 55401
H(32) O(106) 2.428 ? . 55401
H(32) H(31) 3.463 ? . 54501
H(32) H(105) 3.180 ? . 65401
H(32) H(116) 3.550 ? . 65401
H(33) O(22) 3.368 ? . .
H(33) C(110) 3.287 ? . .
H(33) C(132) 3.249 ? . .
H(33) H(22) 2.765 ? . .
H(33) H(27) 2.691 ? . .
H(33) H(28) 2.741 ? . .
H(34) O(50) 3.358 ? . 56501
H(34) O(53) 3.429 ? . .
H(34) C(131) 3.098 ? . 56501
H(34) C(149) 3.286 ? . 56501
H(34) C(165) 3.520 ? . 65501
H(34) H(84) 3.138 ? . 56501
H(34) H(89) 3.471 ? . 56501
H(34) H(119) 3.311 ? . 65501
H(34) H(122) 2.725 ? . 65501
H(35) O(5) 2.636 ? . 65501
H(35) H(23) 3.018 ? . 65501
H(35) H(66) 3.336 ? . 65501
H(36) C(3) 3.288 ? . 65501
H(36) H(67) 2.668 ? . 65501
H(36) H(73) 3.199 ? . 65501
H(37) H(67) 2.895 ? . 65501
H(37) H(73) 3.305 ? . 65501
H(38) O(28) 2.611 ? . 54501
H(38) O(29) 3.363 ? . 65501
H(38) C(75) 3.553 ? . .
H(38) H(46) 3.590 ? . 54501
H(38) H(75) 2.800 ? . .
H(38) H(121) 2.885 ? . 65501
H(39) O(47) 2.640 ? . 56501
H(39) C(126) 3.348 ? . 56501
H(39) H(14) 3.452 ? . 56501
H(39) H(56) 2.812 ? . 56501
H(39) H(126) 2.778 ? . 66401
H(40) C(3) 3.037 ? . 65501
H(40) C(101) 2.861 ? . 65501
H(40) C(128) 3.523 ? . 65501
H(40) C(144) 3.285 ? . 65501
H(40) C(170) 3.470 ? . 65501
H(40) H(8) 3.223 ? . 65501
H(40) H(67) 2.837 ? . 65501
H(40) H(78) 2.527 ? . 65501
H(40) H(111) 3.535 ? . 65501
H(41) S(3) 3.483 ? . 65501
H(41) O(38) 2.339 ? . 65501
H(41) H(65) 3.191 ? . .
H(41) H(73) 3.540 ? . 65501
H(41) H(107) 3.091 ? . 65501
H(42) O(3) 2.788 ? . .
H(43) O(3) 3.289 ? . .
H(43) O(22) 2.977 ? . .
H(43) H(13) 2.750 ? . .
H(43) H(97) 3.171 ? . 66401
H(44) C(162) 3.545 ? . 66501
H(45) C(161) 3.539 ? . 66501
H(46) S(15) 3.378 ? . 66501
H(46) O(29) 2.537 ? . 66501
H(46) O(64) 3.444 ? . 66501
H(46) H(38) 3.590 ? . 56501
H(46) H(69) 3.455 ? . 56501
H(46) H(75) 3.440 ? . 56501
H(46) H(85) 3.533 ? . 56501
H(46) H(86) 3.059 ? . 56501
H(47) O(38) 2.886 ? . 65501
H(47) C(1) 3.448 ? . .
H(47) H(65) 2.760 ? . .
H(47) H(75) 3.264 ? . .
H(47) H(92) 3.154 ? . 65501
H(47) H(121) 3.046 ? . 65501
H(47) H(123) 3.115 ? . 65501
H(48) O(18) 2.587 ? . .
H(48) O(47) 3.172 ? . .
H(48) C(4) 3.468 ? . .
H(48) C(99) 3.286 ? . .
H(48) H(16) 3.055 ? . .
H(48) H(17) 2.794 ? . .
H(48) H(57) 3.265 ? . 54501
H(48) H(68) 2.550 ? . .
H(49) C(22) 3.382 ? . 65501
H(49) C(23) 3.576 ? . 65501
H(49) C(161) 3.494 ? . 66501
H(49) H(9) 3.292 ? . 65501
H(49) H(120) 3.101 ? . 66501
H(49) H(127) 3.193 ? . 66401
H(50) O(3) 3.574 ? . .
H(50) O(22) 3.444 ? . .
H(50) H(6) 2.995 ? . .
H(50) H(28) 3.513 ? . .
H(50) H(29) 2.906 ? . .
H(51) O(22) 3.369 ? . .
H(52) O(42) 2.637 ? . 56501
H(52) C(55) 2.989 ? . 66501
H(52) C(93) 3.295 ? . 66501
H(52) C(178) 2.908 ? . 66501
H(52) H(15) 3.189 ? . 66501
H(52) H(73) 2.788 ? . 66501
H(52) H(96) 2.734 ? . 66501
H(53) O(64) 3.494 ? . 66501
H(53) C(12) 3.489 ? . 66501
H(53) C(85) 3.570 ? . 66501
H(53) C(141) 3.136 ? . 66501
H(53) C(160) 3.411 ? . 65501
H(53) C(170) 3.314 ? . 65501
H(53) H(8) 3.505 ? . 65501
H(53) H(109) 3.137 ? . 66501
H(53) H(119) 3.404 ? . 65501
H(53) H(124) 3.181 ? . 65501
H(54) O(22) 3.529 ? . .
H(54) O(27) 2.956 ? . 66401
H(54) C(9) 3.346 ? . 66401
H(54) C(118) 3.181 ? . 66401
H(54) C(154) 2.692 ? . 66401
H(54) H(27) 2.797 ? . .
H(54) H(70) 3.400 ? . 65401
H(54) H(90) 3.561 ? . 65401
H(54) H(97) 3.584 ? . 66401
H(54) H(118) 2.541 ? . 66401
H(55) O(5) 2.681 ? . 65501
H(55) C(60) 3.369 ? . 65501
H(55) C(94) 3.081 ? . 65501
H(55) C(96) 3.592 ? . 65501
H(55) C(137) 3.237 ? . 65501
H(55) H(2) 3.457 ? . 65501
H(55) H(4) 2.952 ? . 65501
H(55) H(12) 2.866 ? . 65501
H(55) H(16) 3.461 ? . 65501
H(55) H(23) 3.465 ? . 65501
H(56) O(18) 2.609 ? . .
H(56) O(28) 2.616 ? . 54501
H(56) O(47) 3.438 ? . .
H(56) C(66) 3.147 ? . 54501
H(56) C(129) 3.303 ? . 54501
H(56) H(39) 2.812 ? . 54501
H(56) H(57) 3.079 ? . 54501
H(57) S(9) 3.438 ? . 56501
H(57) O(32) 3.093 ? . 56501
H(57) O(42) 2.868 ? . 56501
H(57) O(47) 2.703 ? . 56501
H(57) C(63) 3.420 ? . 56501
H(57) C(90) 3.092 ? . 56501
H(57) C(126) 2.931 ? . 56501
H(57) H(48) 3.265 ? . 56501
H(57) H(56) 3.079 ? . 56501
H(57) H(126) 3.344 ? . 66401
H(59) C(23) 3.176 ? . 65501
H(59) H(8) 3.564 ? . 65501
H(59) H(10) 2.354 ? . 65501
H(60) C(115) 3.233 ? . 66501
H(60) C(161) 3.439 ? . 66501
H(60) C(171) 3.359 ? . 66501
H(60) C(178) 3.267 ? . 66501
H(60) H(24) 3.118 ? . 66501
H(60) H(94) 3.520 ? . 66501
H(60) H(96) 3.429 ? . 66501
H(60) H(120) 2.560 ? . 66501
H(61) O(29) 3.417 ? . 66501
H(61) O(64) 2.947 ? . 66501
H(61) C(117) 3.371 ? . 56501
H(61) C(139) 3.461 ? . 56501
H(61) C(149) 3.566 ? . 56501
H(61) C(160) 3.583 ? . 65501
H(61) C(169) 3.311 ? . 56501
H(61) H(85) 2.886 ? . 56501
H(61) H(86) 3.164 ? . 56501
H(61) H(93) 3.588 ? . 56501
H(61) H(119) 2.688 ? . 65501
H(62) O(3) 2.580 ? . .
H(62) C(19) 3.593 ? . .
H(62) H(6) 3.047 ? . .
H(63) O(53) 3.514 ? . .
H(63) C(19) 3.328 ? . .
H(63) C(20) 3.521 ? . .
H(63) C(173) 3.243 ? . 56501
H(63) H(6) 3.008 ? . .
H(63) H(7) 3.421 ? . .
H(63) H(100) 3.316 ? . 56501
H(63) H(125) 2.414 ? . 56501
H(64) C(9) 3.535 ? . 66401
H(64) C(10) 3.575 ? . 66401
H(64) C(11) 3.469 ? . 66401
H(64) C(81) 3.305 ? . 65501
H(64) C(118) 3.268 ? . 66401
H(64) C(137) 3.024 ? . 65501
H(64) C(153) 3.291 ? . 66401
H(64) C(154) 3.355 ? . 66401
H(64) H(1) 3.516 ? . 65501
H(64) H(2) 2.826 ? . 65501
H(64) H(70) 3.589 ? . 65401
H(65) O(38) 2.870 ? . 65501
H(65) C(63) 3.532 ? . .
H(65) C(65) 3.449 ? . 65501
H(65) C(79) 3.137 ? . .
H(65) C(89) 2.869 ? . .
H(65) C(151) 3.401 ? . 65501
H(65) C(167) 3.482 ? . 65501
H(65) H(41) 3.191 ? . .
H(65) H(47) 2.760 ? . .
H(65) H(104) 3.450 ? . 65501
H(65) H(107) 3.588 ? . 65501
H(65) H(123) 2.674 ? . 65501
H(66) S(8) 3.403 ? . .
H(66) O(5) 2.703 ? . .
H(66) O(18) 3.245 ? . .
H(66) H(35) 3.336 ? . 45501
H(67) O(4) 2.992 ? . .
H(67) C(57) 3.142 ? . 45501
H(67) C(72) 3.536 ? . 45501
H(67) H(36) 2.668 ? . 45501
H(67) H(37) 2.895 ? . 45501
H(67) H(40) 2.837 ? . 45501
H(68) S(7) 3.583 ? . .
H(68) O(2) 2.932 ? . .
H(68) O(5) 3.475 ? . .
H(68) O(18) 3.073 ? . .
H(68) C(90) 2.884 ? . .
H(68) C(102) 3.396 ? . .
H(68) H(7) 3.186 ? . .
H(68) H(16) 3.239 ? . .
H(68) H(48) 2.550 ? . .
H(69) C(87) 3.114 ? . 54501
H(69) C(119) 3.033 ? . 54501
H(69) C(158) 3.471 ? . 54501
H(69) C(159) 3.316 ? . 54501
H(69) H(46) 3.455 ? . 54501
H(70) S(12) 3.250 ? . 56501
H(70) O(23) 2.926 ? . 56501
H(70) O(27) 2.801 ? . 56501
H(70) H(2) 3.421 ? . 55601
H(70) H(5) 3.548 ? . 45601
H(70) H(27) 3.364 ? . 45601
H(70) H(54) 3.400 ? . 45601
H(70) H(64) 3.589 ? . 45601
H(70) H(124) 3.446 ? . .
H(71) O(4) 3.098 ? . .
H(71) O(100) 2.755 ? . .
H(71) H(111) 3.048 ? . .
H(72) O(100) 2.772 ? . .
H(72) H(25) 3.535 ? . 54601
H(73) O(42) 2.742 ? . 45501
H(73) C(97) 3.569 ? . 44501
H(73) H(36) 3.199 ? . 45501
H(73) H(37) 3.305 ? . 45501
H(73) H(41) 3.540 ? . 45501
H(73) H(52) 2.788 ? . 44501
H(74) O(23) 3.026 ? . .
H(74) C(153) 3.534 ? . .
H(74) H(1) 3.280 ? . 54601
H(74) H(114) 3.281 ? . .
H(74) H(117) 2.597 ? . .
H(75) O(29) 2.556 ? . 65501
H(75) C(63) 3.067 ? . .
H(75) C(89) 3.326 ? . .
H(75) H(38) 2.800 ? . .
H(75) H(46) 3.440 ? . 54501
H(75) H(47) 3.264 ? . .
H(75) H(112) 3.213 ? . 65501
H(75) H(123) 3.083 ? . 65501
H(76) O(4) 2.806 ? . .
H(76) O(100) 3.540 ? . .
H(76) H(102) 3.511 ? . .
H(77) O(4) 3.135 ? . .
H(77) O(100) 2.526 ? . .
H(77) C(52) 3.274 ? . .
H(77) H(102) 3.185 ? . .
H(77) H(103) 2.655 ? . .
H(77) H(110) 3.133 ? . .
H(78) O(4) 2.704 ? . .
H(78) C(72) 3.465 ? . 45501
H(78) C(144) 3.105 ? . .
H(78) H(40) 2.527 ? . 45501
H(78) H(111) 2.632 ? . .
H(80) O(100) 3.547 ? . .
H(80) C(122) 3.544 ? . 54601
H(80) C(140) 3.435 ? . 54601
H(80) H(11) 3.418 ? . 55601
H(80) H(25) 2.967 ? . 54601
H(80) H(31) 2.752 ? . 54601
H(81) O(33) 2.928 ? . 54601
H(81) C(146) 3.099 ? . 65501
H(81) H(20) 3.309 ? . 54601
H(81) H(30) 3.191 ? . 54601
H(81) H(101) 3.576 ? . 65501
H(81) H(112) 2.626 ? . 65501
H(81) H(113) 2.722 ? . 65501
H(82) C(69) 3.458 ? . 65501
H(82) C(98) 3.319 ? . 65501
H(82) C(151) 3.477 ? . 65501
H(82) H(104) 2.630 ? . 65501
H(82) H(107) 2.584 ? . 65501
H(82) H(116) 3.009 ? . 65501
H(83) O(35) 3.402 ? . .
H(83) C(98) 3.489 ? . 65501
H(83) H(107) 2.642 ? . 65501
H(83) H(122) 3.590 ? . 65501
H(84) O(23) 3.486 ? . .
H(84) O(39) 2.669 ? . 54501
H(84) C(147) 3.529 ? . 54501
H(84) H(1) 3.499 ? . 54601
H(84) H(2) 3.583 ? . 54601
H(84) H(34) 3.138 ? . 54501
H(84) H(88) 2.719 ? . 54501
H(85) O(29) 3.504 ? . 65501
H(85) C(146) 3.576 ? . 65501
H(85) C(158) 3.392 ? . 54501
H(85) H(46) 3.533 ? . 54501
H(85) H(61) 2.886 ? . 54501
H(85) H(112) 2.674 ? . 65501
H(86) C(87) 3.149 ? . 54501
H(86) C(158) 3.230 ? . 54501
H(86) H(46) 3.059 ? . 54501
H(86) H(61) 3.164 ? . 54501
H(87) C(13) 3.452 ? . 65501
H(87) H(25) 3.148 ? . 54601
H(87) H(101) 3.084 ? . 65501
H(87) H(116) 3.535 ? . 65501
H(88) O(23) 3.152 ? . 56501
H(88) C(131) 3.573 ? . 56501
H(88) H(2) 3.194 ? . 55601
H(88) H(84) 2.719 ? . 56501
H(88) H(109) 3.346 ? . 56501
H(89) O(39) 2.587 ? . 54501
H(89) C(8) 3.376 ? . 54601
H(89) C(103) 3.028 ? . 54601
H(89) H(5) 3.301 ? . 54601
H(89) H(18) 2.692 ? . 54601
H(89) H(34) 3.471 ? . 54501
H(89) H(119) 3.492 ? . 64501
H(89) H(122) 3.340 ? . 64501
H(90) O(21) 3.370 ? . .
H(90) C(116) 3.428 ? . 45601
H(90) C(132) 3.028 ? . 45601
H(90) H(27) 2.509 ? . 45601
H(90) H(54) 3.561 ? . 45601
H(91) O(21) 3.417 ? . .
H(91) C(93) 2.904 ? . 55601
H(91) C(104) 3.395 ? . .
H(91) C(112) 3.191 ? . 55601
H(91) H(15) 2.557 ? . 55601
H(91) H(23) 3.118 ? . 55601
H(92) O(4) 2.995 ? . .
H(92) O(38) 3.398 ? . .
H(92) H(47) 3.154 ? . 45501
H(92) H(102) 2.990 ? . .
H(93) O(27) 3.265 ? . 65501
H(93) O(33) 3.351 ? . 54601
H(93) C(8) 3.329 ? . 54601
H(93) H(5) 2.931 ? . 54601
H(93) H(61) 3.588 ? . 54501
H(93) H(113) 3.558 ? . 65501
H(93) H(119) 3.386 ? . 64501
H(94) O(18) 3.409 ? . .
H(94) O(24) 3.032 ? . 54501
H(94) C(17) 3.345 ? . .
H(94) C(86) 2.777 ? . .
H(94) C(105) 3.096 ? . .
H(94) H(14) 2.773 ? . .
H(94) H(19) 3.255 ? . .
H(94) H(60) 3.520 ? . 44501
H(95) S(7) 3.210 ? . .
H(95) O(2) 3.119 ? . .
H(95) O(35) 2.883 ? . .
H(95) C(20) 3.366 ? . .
H(95) C(102) 3.551 ? . .
H(95) H(7) 2.429 ? . .
H(96) S(8) 3.280 ? . .
H(96) O(5) 3.151 ? . .
H(96) O(18) 3.473 ? . .
H(96) O(42) 3.595 ? . 45501
H(96) C(17) 2.825 ? . .
H(96) C(86) 3.241 ? . .
H(96) C(93) 3.397 ? . .
H(96) C(97) 3.551 ? . 44501
H(96) C(112) 2.903 ? . .
H(96) H(23) 3.173 ? . .
H(96) H(52) 2.734 ? . 44501
H(96) H(60) 3.429 ? . 44501
H(97) S(13) 3.466 ? . 44601
H(97) O(1) 3.213 ? . 44601
H(97) O(22) 2.675 ? . 44601
H(97) O(26) 3.335 ? . 44601
H(97) C(67) 3.033 ? . 44601
H(97) C(77) 3.531 ? . 44601
H(97) H(13) 2.501 ? . 44601
H(97) H(43) 3.171 ? . 44601
H(97) H(54) 3.584 ? . 44601
H(98) S(5) 3.503 ? . 44601
H(98) O(1) 3.521 ? . 44601
H(98) O(26) 2.675 ? . 44601
H(98) H(9) 2.838 ? . 54601
H(98) H(21) 3.560 ? . 54601
H(99) O(17) 3.149 ? . .
H(99) C(16) 3.482 ? . 54601
H(99) C(81) 3.420 ? . 54601
H(99) C(109) 3.046 ? . 54601
H(99) H(1) 2.963 ? . 54601
H(99) H(9) 3.537 ? . 54601
H(99) H(20) 3.083 ? . 54601
H(99) H(21) 2.399 ? . 54601
H(100) S(6) 3.223 ? . 54501
H(100) O(34) 2.858 ? . 54501
H(100) O(53) 2.849 ? . 54501
H(100) H(63) 3.316 ? . 54501
H(101) O(70) 3.136 ? . 45501
H(101) C(77) 3.418 ? . 44601
H(101) C(122) 2.738 ? . 44601
H(101) C(136) 2.843 ? . 44601
H(101) C(140) 3.207 ? . 44601
H(101) H(25) 2.961 ? . 44601
H(101) H(30) 3.093 ? . 44601
H(101) H(81) 3.576 ? . 45501
H(101) H(87) 3.084 ? . 45501
H(102) O(17) 3.494 ? . .
H(102) O(19) 2.608 ? . .
H(102) H(76) 3.511 ? . .
H(102) H(77) 3.185 ? . .
H(102) H(92) 2.990 ? . .
H(103) O(17) 2.576 ? . .
H(103) O(19) 3.160 ? . .
H(103) C(88) 3.457 ? . .
H(103) H(77) 2.655 ? . .
H(104) O(106) 3.408 ? . 45501
H(104) C(103) 3.525 ? . 45601
H(104) C(120) 3.536 ? . 45501
H(104) H(18) 3.014 ? . 45601
H(104) H(65) 3.450 ? . 45501
H(104) H(82) 2.630 ? . 45501
H(105) C(103) 3.147 ? . 45601
H(105) C(150) 3.203 ? . 45601
H(105) H(18) 3.073 ? . 45601
H(105) H(32) 3.180 ? . 45601
H(106) C(56) 3.144 ? . 45601
H(106) C(103) 3.484 ? . 45601
H(106) C(110) 3.337 ? . 45601
H(106) C(150) 3.228 ? . 45601
H(107) O(35) 3.091 ? . 45501
H(107) C(120) 3.040 ? . 45501
H(107) H(41) 3.091 ? . 45501
H(107) H(65) 3.588 ? . 45501
H(107) H(82) 2.584 ? . 45501
H(107) H(83) 2.642 ? . 45501
H(109) O(34) 3.193 ? . 54501
H(109) H(53) 3.137 ? . 44501
H(109) H(88) 3.346 ? . 54501
H(109) H(124) 2.737 ? . 54501
H(110) S(4) 3.580 ? . .
H(110) O(17) 3.001 ? . .
H(110) O(70) 3.260 ? . .
H(110) C(122) 3.587 ? . 54601
H(110) H(25) 2.867 ? . 54601
H(110) H(30) 3.528 ? . 54601
H(110) H(77) 3.133 ? . .
H(111) O(34) 3.053 ? . .
H(111) C(101) 3.576 ? . .
H(111) H(40) 3.535 ? . 45501
H(111) H(71) 3.048 ? . .
H(111) H(78) 2.632 ? . .
H(112) C(75) 3.454 ? . 45501
H(112) C(117) 3.318 ? . 45501
H(112) C(139) 3.441 ? . 45501
H(112) C(163) 3.520 ? . 45501
H(112) H(75) 3.213 ? . 45501
H(112) H(81) 2.626 ? . 45501
H(112) H(85) 2.674 ? . 45501
H(113) O(33) 3.225 ? . 44601
H(113) C(117) 3.542 ? . 45501
H(113) H(81) 2.722 ? . 45501
H(113) H(93) 3.558 ? . 45501
H(114) O(17) 2.964 ? . .
H(114) O(19) 2.976 ? . .
H(114) H(74) 3.281 ? . .
H(115) O(19) 2.434 ? . .
H(116) O(106) 2.575 ? . 45501
H(116) C(76) 3.521 ? . 45501
H(116) C(122) 3.534 ? . 44601
H(116) C(140) 3.247 ? . 44601
H(116) H(25) 3.543 ? . 44601
H(116) H(31) 3.007 ? . 44601
H(116) H(32) 3.550 ? . 45601
H(116) H(82) 3.009 ? . 45501
H(116) H(87) 3.535 ? . 45501
H(117) O(17) 2.759 ? . .
H(117) C(74) 3.059 ? . .
H(117) C(81) 3.313 ? . 54601
H(117) H(1) 2.515 ? . 54601
H(117) H(74) 2.597 ? . .
H(118) S(13) 3.171 ? . 44601
H(118) O(22) 3.090 ? . 44601
H(118) O(33) 2.673 ? . 44601
H(118) C(116) 3.340 ? . 44601
H(118) H(54) 2.541 ? . 44601
H(119) O(64) 2.533 ? . 56501
H(119) C(7) 3.410 ? . 45501
H(119) C(158) 3.057 ? . 45501
H(119) H(5) 3.462 ? . 45601
H(119) H(34) 3.311 ? . 45501
H(119) H(53) 3.404 ? . 45501
H(119) H(61) 2.688 ? . 45501
H(119) H(89) 3.492 ? . 46501
H(119) H(93) 3.386 ? . 46501
H(120) O(50) 3.539 ? . .
H(120) C(14) 3.569 ? . .
H(120) C(91) 3.150 ? . 44501
H(120) C(123) 3.373 ? . .
H(120) C(157) 2.846 ? . 44501
H(120) H(49) 3.101 ? . 44501
H(120) H(60) 2.560 ? . 44501
H(121) O(19) 3.436 ? . .
H(121) C(63) 3.564 ? . 45501
H(121) H(38) 2.885 ? . 45501
H(121) H(47) 3.046 ? . 45501
H(122) O(35) 3.588 ? . 45501
H(122) O(39) 3.512 ? . 45501
H(122) O(53) 3.322 ? . 45501
H(122) C(7) 3.173 ? . 45501
H(122) H(18) 3.523 ? . 45601
H(122) H(34) 2.725 ? . 45501
H(122) H(83) 3.590 ? . 45501
H(122) H(89) 3.340 ? . 46501
H(123) C(1) 3.198 ? . 45501
H(123) C(75) 3.304 ? . 45501
H(123) H(47) 3.115 ? . 45501
H(123) H(65) 2.674 ? . 45501
H(123) H(75) 3.083 ? . 45501
H(124) O(34) 3.482 ? . .
H(124) O(64) 2.807 ? . 56501
H(124) C(141) 3.551 ? . 56501
H(124) H(5) 3.269 ? . 45601
H(124) H(53) 3.181 ? . 45501
H(124) H(70) 3.446 ? . .
H(124) H(109) 2.737 ? . 56501
H(125) O(50) 3.348 ? . .
H(125) C(159) 3.587 ? . 54501
H(125) C(177) 2.908 ? . 54501
H(125) H(63) 2.414 ? . 54501
H(126) O(1) 3.366 ? . 44601
H(126) O(47) 3.149 ? . 45601
H(126) C(66) 2.802 ? . 44601
H(126) C(127) 3.348 ? . 44601
H(126) C(129) 3.124 ? . 44601
H(126) H(39) 2.778 ? . 44601
H(126) H(57) 3.344 ? . 44601
H(127) S(5) 3.389 ? . 44601
H(127) O(1) 3.585 ? . 44601
H(127) O(26) 3.277 ? . 44601
H(127) C(66) 3.317 ? . 44601
H(127) C(91) 2.898 ? . 44601
H(127) C(115) 3.589 ? . 55601
H(127) C(127) 2.893 ? . 44601
H(127) C(157) 3.325 ? . 44601
H(127) H(9) 3.591 ? . 54601
H(127) H(15) 3.409 ? . 55601
H(127) H(24) 2.783 ? . 55601
H(127) H(49) 3.193 ? . 44601
H(128) O(30) 2.828 ? . 54601
H(128) H(9) 3.518 ? . 54601
H(128) H(21) 2.877 ? . 54601
H(128) H(24) 2.830 ? . 55601
H(128) H(30) 3.342 ? . 54601

loop_
_geom_torsion_atom_site_label_1
_geom_torsion_atom_site_label_2
_geom_torsion_atom_site_label_3
_geom_torsion_atom_site_label_4
_geom_torsion
_geom_torsion_publ_flag
_geom_torsion_site_symmetry_1
_geom_torsion_site_symmetry_2
_geom_torsion_site_symmetry_3
_geom_torsion_site_symmetry_4
O(21) S(1) C(92) S(3) 71.0(4) ? . . . .
O(21) S(1) C(92) C(52) -171.3(5) ? . . . .
O(21) S(1) C(92) C(69) -50.6(5) ? . . . .
O(21) S(1) C(104) C(78) 24.9(10) ? . . . .
O(21) S(1) C(104) C(142) -146.1(8) ? . . . .
O(100) S(1) C(92) S(3) -60.4(4) ? . . . .
O(100) S(1) C(92) C(52) 57.2(5) ? . . . .
O(100) S(1) C(92) C(69) 177.9(4) ? . . . .
O(100) S(1) C(104) C(78) 155.1(9) ? . . . .
O(100) S(1) C(104) C(142) -15.9(9) ? . . . .
C(92) S(1) C(104) C(78) -89.3(9) ? . . . .
C(92) S(1) C(104) C(142) 99.7(8) ? . . . .
C(104) S(1) C(92) S(3) -174.5(3) ? . . . .
C(104) S(1) C(92) C(52) -56.9(5) ? . . . .
C(104) S(1) C(92) C(69) 63.8(5) ? . . . .
O(19) S(2) C(123) C(14) -156.3(8) ? . . . .
O(19) S(2) C(123) C(166) 16.1(9) ? . . . .
O(19) S(2) C(135) S(4) 58.7(4) ? . . . .
O(19) S(2) C(135) C(88) -59.3(5) ? . . . .
O(19) S(2) C(135) C(139) -179.8(4) ? . . . .
O(50) S(2) C(123) C(14) -25.9(10) ? . . . .
O(50) S(2) C(123) C(166) 146.5(8) ? . . . .
O(50) S(2) C(135) S(4) -72.2(4) ? . . . .
O(50) S(2) C(135) C(88) 169.8(4) ? . . . .
O(50) S(2) C(135) C(139) 49.3(5) ? . . . .
C(123) S(2) C(135) S(4) 173.4(3) ? . . . .
C(123) S(2) C(135) C(88) 55.4(5) ? . . . .
C(123) S(2) C(135) C(139) -65.1(4) ? . . . .
C(135) S(2) C(123) C(14) 88.1(9) ? . . . .
C(135) S(2) C(123) C(166) -99.5(8) ? . . . .
O(4) S(3) C(92) S(1) 54.2(4) ? . . . .
O(4) S(3) C(92) C(52) -67.8(6) ? . . . .
O(4) S(3) C(92) C(69) 176.4(5) ? . . . .
O(4) S(3) C(128) C(98) 141.2(6) ? . . . .
O(4) S(3) C(128) C(144) -33.8(7) ? . . . .
O(38) S(3) C(92) S(1) -179.5(3) ? . . . .
O(38) S(3) C(92) C(52) 58.5(5) ? . . . .
O(38) S(3) C(92) C(69) -57.4(6) ? . . . .
O(38) S(3) C(128) C(98) 11.4(7) ? . . . .
O(38) S(3) C(128) C(144) -163.6(6) ? . . . .
C(92) S(3) C(128) C(98) -100.1(6) ? . . . .
C(92) S(3) C(128) C(144) 84.9(6) ? . . . .
C(128) S(3) C(92) S(1) -65.0(4) ? . . . .
C(128) S(3) C(92) C(52) 173.0(5) ? . . . .
C(128) S(3) C(92) C(69) 57.2(7) ? . . . .
O(17) S(4) C(82) C(74) 34.2(6) ? . . . .
O(17) S(4) C(82) C(117) -141.2(6) ? . . . .
O(17) S(4) C(135) S(2) -51.3(4) ? . . . .
O(17) S(4) C(135) C(88) 70.3(6) ? . . . .
O(17) S(4) C(135) C(139) -173.8(5) ? . . . .
O(70) S(4) C(82) C(74) 163.6(5) ? . . . .
O(70) S(4) C(82) C(117) -11.9(7) ? . . . .
O(70) S(4) C(135) S(2) -178.9(3) ? . . . .
O(70) S(4) C(135) C(88) -57.3(5) ? . . . .
O(70) S(4) C(135) C(139) 58.6(6) ? . . . .
C(82) S(4) C(135) S(2) 67.1(4) ? . . . .
C(82) S(4) C(135) C(88) -171.3(5) ? . . . .
C(82) S(4) C(135) C(139) -55.5(6) ? . . . .
C(135) S(4) C(82) C(74) -84.7(6) ? . . . .
C(135) S(4) C(82) C(117) 99.8(6) ? . . . .
O(1) S(5) C(107) S(14) -49.2(5) ? . . . .
O(1) S(5) C(107) C(83) 71.4(5) ? . . . .
O(1) S(5) C(107) C(84) -173.5(5) ? . . . .
O(1) S(5) C(127) C(66) 22.4(7) ? . . . .
O(1) S(5) C(127) C(91) -147.7(6) ? . . . .
O(26) S(5) C(107) S(14) -176.5(4) ? . . . .
O(26) S(5) C(107) C(83) -55.9(5) ? . . . .
O(26) S(5) C(107) C(84) 59.2(6) ? . . . .
O(26) S(5) C(127) C(66) 152.3(6) ? . . . .
O(26) S(5) C(127) C(91) -17.8(7) ? . . . .
C(107) S(5) C(127) C(66) -95.8(6) ? . . . .
C(107) S(5) C(127) C(91) 94.1(6) ? . . . .
C(127) S(5) C(107) S(14) 68.6(5) ? . . . .
C(127) S(5) C(107) C(83) -170.8(4) ? . . . .
C(127) S(5) C(107) C(84) -55.7(5) ? . . . .
O(34) S(6) C(145) S(16) -60.0(5) ? . . . .
O(34) S(6) C(145) C(51) 63.0(6) ? . . . .
O(34) S(6) C(145) C(120) -178.0(6) ? . . . .
O(34) S(6) C(156) C(101) -21.8(6) ? . . . .
O(34) S(6) C(156) C(172) 160.8(5) ? . . . .
O(53) S(6) C(145) S(16) 71.3(4) ? . . . .
O(53) S(6) C(145) C(51) -165.7(5) ? . . . .
O(53) S(6) C(145) C(120) -46.8(7) ? . . . .
O(53) S(6) C(156) C(101) -152.6(5) ? . . . .
O(53) S(6) C(156) C(172) 30.1(6) ? . . . .
C(145) S(6) C(156) C(101) 91.7(5) ? . . . .
C(145) S(6) C(156) C(172) -85.6(6) ? . . . .
C(156) S(6) C(145) S(16) -174.0(4) ? . . . .
C(156) S(6) C(145) C(51) -51.0(5) ? . . . .
C(156) S(6) C(145) C(120) 68.0(6) ? . . . .
O(2) S(7) C(102) C(79) -166.8(5) ? . . . .
O(2) S(7) C(102) C(90) 9.8(7) ? . . . .
O(2) S(7) C(155) S(9) -71.7(4) ? . . . .
O(2) S(7) C(155) C(57) 165.2(4) ? . . . .
O(2) S(7) C(155) C(95) 52.2(6) ? . . . .
O(35) S(7) C(102) C(79) -35.2(7) ? . . . .
O(35) S(7) C(102) C(90) 141.3(6) ? . . . .
O(35) S(7) C(155) S(9) 160.7(3) ? . . . .
O(35) S(7) C(155) C(57) 37.7(5) ? . . . .
O(35) S(7) C(155) C(95) -75.3(5) ? . . . .
C(102) S(7) C(155) S(9) 46.0(4) ? . . . .
C(102) S(7) C(155) C(57) -77.1(5) ? . . . .
C(102) S(7) C(155) C(95) 170.0(5) ? . . . .
C(155) S(7) C(102) C(79) 76.4(6) ? . . . .
C(155) S(7) C(102) C(90) -107.1(6) ? . . . .
O(5) S(8) C(17) C(86) -150.0(5) ? . . . .
O(5) S(8) C(17) C(112) 20.5(6) ? . . . .
O(5) S(8) C(73) S(10) 179.2(4) ? . . . .
O(5) S(8) C(73) C(60) -59.1(5) ? . . . .
O(5) S(8) C(73) C(99) 58.2(5) ? . . . .
O(18) S(8) C(17) C(86) -21.4(6) ? . . . .
O(18) S(8) C(17) C(112) 149.1(5) ? . . . .
O(18) S(8) C(73) S(10) 53.2(5) ? . . . .
O(18) S(8) C(73) C(60) 174.8(4) ? . . . .
O(18) S(8) C(73) C(99) -67.8(4) ? . . . .
C(17) S(8) C(73) S(10) -65.6(4) ? . . . .
C(17) S(8) C(73) C(60) 56.1(5) ? . . . .
C(17) S(8) C(73) C(99) 173.4(3) ? . . . .
C(73) S(8) C(17) C(86) 97.1(6) ? . . . .
C(73) S(8) C(17) C(112) -92.5(5) ? . . . .
O(32) S(9) C(5) C(6) 21.5(7) ? . . . .
O(32) S(9) C(5) C(15) -159.3(6) ? . . . .
O(32) S(9) C(155) S(7) 39.4(4) ? . . . .
O(32) S(9) C(155) C(57) 161.8(4) ? . . . .
O(32) S(9) C(155) C(95) -80.3(5) ? . . . .
O(42) S(9) C(5) C(6) 150.9(6) ? . . . .
O(42) S(9) C(5) C(15) -29.9(8) ? . . . .
O(42) S(9) C(155) S(7) -90.4(4) ? . . . .
O(42) S(9) C(155) C(57) 32.1(5) ? . . . .
O(42) S(9) C(155) C(95) 150.0(5) ? . . . .
C(5) S(9) C(155) S(7) 153.2(3) ? . . . .
C(5) S(9) C(155) C(57) -84.3(5) ? . . . .
C(5) S(9) C(155) C(95) 33.6(6) ? . . . .
C(155) S(9) C(5) C(6) -93.5(7) ? . . . .
C(155) S(9) C(5) C(15) 85.7(7) ? . . . .
O(37) S(10) C(56) C(110) -157.0(5) ? . . . .
O(37) S(10) C(56) C(150) 22.8(6) ? . . . .
O(37) S(10) C(73) S(8) 66.7(4) ? . . . .
O(37) S(10) C(73) C(60) -54.7(5) ? . . . .
O(37) S(10) C(73) C(99) -175.3(4) ? . . . .
O(47) S(10) C(56) C(110) -26.3(6) ? . . . .
O(47) S(10) C(56) C(150) 153.5(5) ? . . . .
O(47) S(10) C(73) S(8) -64.1(5) ? . . . .
O(47) S(10) C(73) C(60) 174.5(4) ? . . . .
O(47) S(10) C(73) C(99) 53.8(5) ? . . . .
C(56) S(10) C(73) S(8) -179.1(4) ? . . . .
C(56) S(10) C(73) C(60) 59.5(5) ? . . . .
C(56) S(10) C(73) C(99) -61.2(5) ? . . . .
C(73) S(10) C(56) C(110) 89.1(6) ? . . . .
C(73) S(10) C(56) C(150) -91.1(6) ? . . . .
O(3) S(11) C(18) C(19) -18.2(9) ? . . . .
O(3) S(11) C(18) C(22) 161.0(8) ? . . . .
O(3) S(11) C(61) S(13) -43.8(4) ? . . . .
O(3) S(11) C(61) C(109) -165.1(5) ? . . . .
O(3) S(11) C(61) C(133) 73.0(6) ? . . . .
O(30) S(11) C(18) C(19) -148.5(8) ? . . . .
O(30) S(11) C(18) C(22) 30.7(10) ? . . . .
O(30) S(11) C(61) S(13) 86.9(4) ? . . . .
O(30) S(11) C(61) C(109) -34.4(6) ? . . . .
O(30) S(11) C(61) C(133) -156.2(5) ? . . . .
C(18) S(11) C(61) S(13) -158.9(3) ? . . . .
C(18) S(11) C(61) C(109) 79.8(5) ? . . . .
C(18) S(11) C(61) C(133) -42.1(6) ? . . . .
C(61) S(11) C(18) C(19) 96.9(8) ? . . . .
C(61) S(11) C(18) C(22) -83.8(8) ? . . . .
O(23) S(12) C(68) S(15) 59.9(5) ? . . . .
O(23) S(12) C(68) C(146) 177.1(6) ? . . . .
O(23) S(12) C(68) C(148) -63.3(6) ? . . . .
O(23) S(12) C(118) C(153) 17.8(7) ? . . . .
O(23) S(12) C(118) C(154) -157.4(6) ? . . . .
O(27) S(12) C(68) S(15) -70.5(5) ? . . . .
O(27) S(12) C(68) C(146) 46.7(7) ? . . . .
O(27) S(12) C(68) C(148) 166.3(5) ? . . . .
O(27) S(12) C(118) C(153) 147.9(6) ? . . . .
O(27) S(12) C(118) C(154) -27.4(7) ? . . . .
C(68) S(12) C(118) C(153) -96.0(6) ? . . . .
C(68) S(12) C(118) C(154) 88.8(7) ? . . . .
C(118) S(12) C(68) S(15) 175.1(4) ? . . . .
C(118) S(12) C(68) C(146) -67.7(7) ? . . . .
C(118) S(12) C(68) C(148) 51.9(6) ? . . . .
O(22) S(13) C(61) S(11) 71.0(3) ? . . . .
O(22) S(13) C(61) C(109) -166.9(4) ? . . . .
O(22) S(13) C(61) C(133) -51.0(6) ? . . . .
O(22) S(13) C(77) C(67) -2.1(7) ? . . . .
O(22) S(13) C(77) C(136) 174.3(5) ? . . . .
O(33) S(13) C(61) S(11) -163.7(3) ? . . . .
O(33) S(13) C(61) C(109) -41.6(5) ? . . . .
O(33) S(13) C(61) C(133) 74.4(5) ? . . . .
O(33) S(13) C(77) C(67) -131.3(6) ? . . . .
O(33) S(13) C(77) C(136) 45.1(7) ? . . . .
C(61) S(13) C(77) C(67) 115.5(6) ? . . . .
C(61) S(13) C(77) C(136) -68.1(6) ? . . . .
C(77) S(13) C(61) S(11) -47.4(4) ? . . . .
C(77) S(13) C(61) C(109) 74.7(5) ? . . . .
C(77) S(13) C(61) C(133) -169.4(5) ? . . . .
O(24) S(14) C(107) S(5) 64.0(5) ? . . . .
O(24) S(14) C(107) C(83) -53.0(5) ? . . . .
O(24) S(14) C(107) C(84) -172.7(5) ? . . . .
O(24) S(14) C(119) C(87) -153.1(5) ? . . . .
O(24) S(14) C(119) C(159) 26.6(6) ? . . . .
O(28) S(14) C(107) S(5) -67.7(5) ? . . . .
O(28) S(14) C(107) C(83) 175.3(4) ? . . . .
O(28) S(14) C(107) C(84) 55.6(5) ? . . . .
O(28) S(14) C(119) C(87) -21.9(6) ? . . . .
O(28) S(14) C(119) C(159) 157.8(5) ? . . . .
C(107) S(14) C(119) C(87) 92.0(6) ? . . . .
C(107) S(14) C(119) C(159) -88.3(6) ? . . . .
C(119) S(14) C(107) S(5) 178.2(4) ? . . . .
C(119) S(14) C(107) C(83) 61.2(5) ? . . . .
C(119) S(14) C(107) C(84) -58.6(6) ? . . . .
O(29) S(15) C(68) S(12) 168.8(4) ? . . . .
O(29) S(15) C(68) C(146) 49.3(5) ? . . . .
O(29) S(15) C(68) C(148) -68.1(5) ? . . . .
O(29) S(15) C(85) C(141) -157.8(8) ? . . . .
O(29) S(15) C(85) C(162) 16.0(10) ? . . . .
O(64) S(15) C(68) S(12) 41.3(5) ? . . . .
O(64) S(15) C(68) C(146) -78.2(5) ? . . . .
O(64) S(15) C(68) C(148) 164.4(4) ? . . . .
O(64) S(15) C(85) C(141) -28.9(10) ? . . . .
O(64) S(15) C(85) C(162) 144.9(8) ? . . . .
C(68) S(15) C(85) C(141) 90.4(9) ? . . . .
C(68) S(15) C(85) C(162) -95.8(8) ? . . . .
C(85) S(15) C(68) S(12) -77.7(4) ? . . . .
C(85) S(15) C(68) C(146) 162.8(4) ? . . . .
C(85) S(15) C(68) C(148) 45.4(5) ? . . . .
O(39) S(16) C(113) C(114) -147.4(8) ? . . . .
O(39) S(16) C(113) C(147) 26.9(9) ? . . . .
O(39) S(16) C(145) S(6) -38.5(4) ? . . . .
O(39) S(16) C(145) C(51) -162.8(4) ? . . . .
O(39) S(16) C(145) C(120) 81.5(5) ? . . . .
O(106) S(16) C(113) C(114) -18.0(9) ? . . . .
O(106) S(16) C(113) C(147) 156.3(8) ? . . . .
O(106) S(16) C(145) S(6) -167.1(4) ? . . . .
O(106) S(16) C(145) C(51) 68.7(5) ? . . . .
O(106) S(16) C(145) C(120) -47.1(5) ? . . . .
C(113) S(16) C(145) S(6) 79.8(4) ? . . . .
C(113) S(16) C(145) C(51) -44.4(4) ? . . . .
C(113) S(16) C(145) C(120) -160.2(4) ? . . . .
C(145) S(16) C(113) C(114) 94.3(8) ? . . . .
C(145) S(16) C(113) C(147) -91.4(8) ? . . . .
C(75) C(1) C(76) C(108) 0.5(10) ? . . . .
C(75) C(1) C(76) C(120) 178.5(7) ? . . . .
C(76) C(1) C(75) C(163) -17.8(12) ? . . . .
C(3) C(2) C(4) C(172) 0.8(12) ? . . . .
C(4) C(2) C(3) C(101) -0.3(9) ? . . . .
C(2) C(3) C(101) C(156) 0.4(9) ? . . . .
C(2) C(4) C(172) C(156) -1.2(11) ? . . . .
S(9) C(5) C(6) C(116) -178.8(6) ? . . . .
S(9) C(5) C(15) C(121) -179.8(5) ? . . . .
C(6) C(5) C(15) C(121) -0.6(12) ? . . . .
C(15) C(5) C(6) C(116) 2.0(12) ? . . . .
C(5) C(6) C(116) C(180) -3.0(12) ? . . . .
C(158) C(7) C(177) C(159) 1.7(13) ? . . . .
C(177) C(7) C(158) C(87) -2.2(13) ? . . . .
C(103) C(8) C(132) C(110) 0.6(12) ? . . . .
C(132) C(8) C(103) C(150) 0.8(12) ? . . . .
C(10) C(9) C(154) C(118) -3.0(13) ? . . . .
C(154) C(9) C(10) C(11) 1.6(13) ? . . . .
C(9) C(10) C(11) C(153) -1.6(13) ? . . . .
C(10) C(11) C(153) C(118) 3.0(12) ? . . . .
C(141) C(12) C(173) C(161) -0.7(19) ? . . . .
C(173) C(12) C(141) C(85) 0.5(14) ? . . . .
C(71) C(13) C(151) C(65) -18.8(13) ? . . . .
C(151) C(13) C(71) C(146) -177.6(8) ? . . . .
C(151) C(13) C(71) C(167) 0.8(12) ? . . . .
C(123) C(14) C(171) C(178) -3(2) ? . . . .
C(171) C(14) C(123) S(2) 173.4(11) ? . . . .
C(171) C(14) C(123) C(166) 1.4(19) ? . . . .
C(5) C(15) C(121) C(180) 0.1(10) ? . . . .
C(81) C(16) C(96) C(80) 28.6(8) ? . . . .
C(81) C(16) C(96) C(133) 151.7(6) ? . . . .
C(96) C(16) C(81) C(137) 3.5(10) ? . . . .
C(81) C(16) C(109) C(61) -162.2(7) ? . . . .
C(109) C(16) C(81) C(137) -176.5(6) ? . . . .
C(96) C(16) C(109) C(61) 17.8(7) ? . . . .
C(109) C(16) C(96) C(80) -151.4(5) ? . . . .
C(109) C(16) C(96) C(133) -28.3(6) ? . . . .
S(8) C(17) C(86) C(105) 171.1(5) ? . . . .
S(8) C(17) C(112) C(93) -172.1(5) ? . . . .
C(86) C(17) C(112) C(93) -1.9(10) ? . . . .
C(112) C(17) C(86) C(105) 0.9(11) ? . . . .
S(11) C(18) C(19) C(20) 177.5(11) ? . . . .
S(11) C(18) C(22) C(23) -177.4(11) ? . . . .
C(19) C(18) C(22) C(23) 1.7(19) ? . . . .
C(22) C(18) C(19) C(20) -1.7(19) ? . . . .
C(18) C(19) C(20) C(21) 3(2) ? . . . .
C(19) C(20) C(21) C(23) -5(3) ? . . . .
C(20) C(21) C(23) C(22) 5(3) ? . . . .
C(18) C(22) C(23) C(21) -3(2) ? . . . .
C(147) C(43) C(152) C(164) -2(2) ? . . . .
C(152) C(43) C(147) C(113) 1.1(18) ? . . . .
C(108) C(51) C(145) S(6) 98.2(5) ? . . . .
C(108) C(51) C(145) S(16) -139.5(4) ? . . . .
C(108) C(51) C(145) C(120) -23.1(7) ? . . . .
C(145) C(51) C(108) C(76) 27.6(5) ? . . . .
C(145) C(51) C(108) C(143) 148.5(5) ? . . . .
C(92) C(52) C(124) C(65) 11.4(7) ? . . . .
C(92) C(52) C(124) C(167) 132.9(5) ? . . . .
C(124) C(52) C(92) S(1) 115.4(5) ? . . . .
C(124) C(52) C(92) S(3) -124.3(5) ? . . . .
C(124) C(52) C(92) C(69) -7.0(7) ? . . . .
C(166) C(55) C(178) C(171) -0.8(18) ? . . . .
C(178) C(55) C(166) C(123) -0.7(17) ? . . . .
S(10) C(56) C(110) C(132) -178.5(5) ? . . . .
S(10) C(56) C(150) C(103) 179.9(4) ? . . . .
C(110) C(56) C(150) C(103) -0.3(8) ? . . . .
C(150) C(56) C(110) C(132) 1.7(10) ? . . . .
C(130) C(57) C(155) S(7) -94.3(5) ? . . . .
C(130) C(57) C(155) S(9) 143.4(4) ? . . . .
C(130) C(57) C(155) C(95) 20.0(7) ? . . . .
C(155) C(57) C(130) C(72) 178.0(7) ? . . . .
C(155) C(57) C(130) C(134) -5.8(7) ? . . . .
C(84) C(59) C(111) C(72) -173.9(7) ? . . . .
C(111) C(59) C(84) C(107) -165.9(7) ? . . . .
C(84) C(59) C(138) C(83) -24.4(7) ? . . . .
C(84) C(59) C(138) C(134) -150.2(5) ? . . . .
C(138) C(59) C(84) C(107) 15.3(7) ? . . . .
C(111) C(59) C(138) C(83) 156.8(6) ? . . . .
C(111) C(59) C(138) C(134) 31.0(8) ? . . . .
C(138) C(59) C(111) C(72) 4.7(10) ? . . . .
C(73) C(60) C(94) C(80) 7.0(7) ? . . . .
C(73) C(60) C(94) C(137) -174.1(6) ? . . . .
C(94) C(60) C(73) S(8) 123.5(5) ? . . . .
C(94) C(60) C(73) S(10) -114.4(5) ? . . . .
C(94) C(60) C(73) C(99) 7.7(7) ? . . . .
S(11) C(61) C(109) C(16) -125.0(5) ? . . . .
S(11) C(61) C(133) C(96) 106.9(5) ? . . . .
S(13) C(61) C(109) C(16) 114.4(5) ? . . . .
S(13) C(61) C(133) C(96) -134.2(4) ? . . . .
C(109) C(61) C(133) C(96) -16.8(7) ? . . . .
C(133) C(61) C(109) C(16) 0.0(7) ? . . . .
C(89) C(63) C(126) C(90) 1.6(12) ? . . . .
C(126) C(63) C(89) C(79) 1.4(12) ? . . . .
C(69) C(65) C(124) C(52) -12.3(7) ? . . . .
C(69) C(65) C(124) C(167) -139.1(6) ? . . . .
C(124) C(65) C(69) C(92) 7.9(8) ? . . . .
C(69) C(65) C(151) C(13) 175.2(7) ? . . . .
C(151) C(65) C(69) C(92) -170.4(7) ? . . . .
C(124) C(65) C(151) C(13) -3.0(11) ? . . . .
C(151) C(65) C(124) C(52) 166.1(7) ? . . . .
C(151) C(65) C(124) C(167) 39.3(8) ? . . . .
C(127) C(66) C(129) C(97) 0.1(9) ? . . . .
C(129) C(66) C(127) S(5) -170.9(6) ? . . . .
C(129) C(66) C(127) C(91) -1.1(11) ? . . . .
C(77) C(67) C(125) C(140) 2.8(12) ? . . . .
C(125) C(67) C(77) S(13) 174.0(6) ? . . . .
C(125) C(67) C(77) C(136) -2.3(11) ? . . . .
S(12) C(68) C(146) C(71) 118.8(6) ? . . . .
S(12) C(68) C(148) C(167) -129.1(5) ? . . . .
S(15) C(68) C(146) C(71) -122.0(6) ? . . . .
S(15) C(68) C(148) C(167) 108.4(5) ? . . . .
C(146) C(68) C(148) C(167) -8.2(8) ? . . . .
C(148) C(68) C(146) C(71) -2.6(9) ? . . . .
C(65) C(69) C(92) S(1) -124.0(5) ? . . . .
C(65) C(69) C(92) S(3) 114.3(5) ? . . . .
C(65) C(69) C(92) C(52) -0.2(6) ? . . . .
C(13) C(71) C(146) C(68) -168.7(8) ? . . . .
C(13) C(71) C(167) C(124) 35.8(9) ? . . . .
C(13) C(71) C(167) C(148) 163.3(7) ? . . . .
C(146) C(71) C(167) C(124) -145.5(6) ? . . . .
C(146) C(71) C(167) C(148) -18.0(8) ? . . . .
C(167) C(71) C(146) C(68) 12.7(9) ? . . . .
C(111) C(72) C(130) C(57) 172.1(7) ? . . . .
C(111) C(72) C(130) C(134) -3.8(10) ? . . . .
C(130) C(72) C(111) C(59) -20.1(11) ? . . . .
S(8) C(73) C(99) C(80) -136.8(4) ? . . . .
S(10) C(73) C(99) C(80) 102.5(4) ? . . . .
C(60) C(73) C(99) C(80) -18.9(6) ? . . . .
C(82) C(74) C(131) C(149) 1.4(11) ? . . . .
C(131) C(74) C(82) S(4) -177.6(5) ? . . . .
C(131) C(74) C(82) C(117) -2.3(11) ? . . . .
C(1) C(75) C(163) C(139) 179.4(7) ? . . . .
C(1) C(75) C(163) C(143) 0.1(9) ? . . . .
C(1) C(76) C(108) C(51) 155.4(7) ? . . . .
C(1) C(76) C(108) C(143) 31.2(9) ? . . . .
C(1) C(76) C(120) C(145) -169.4(7) ? . . . .
C(108) C(76) C(120) C(145) 8.7(8) ? . . . .
C(120) C(76) C(108) C(51) -22.8(6) ? . . . .
C(120) C(76) C(108) C(143) -147.1(5) ? . . . .
S(13) C(77) C(136) C(122) -176.2(6) ? . . . .
C(67) C(77) C(136) C(122) 0.2(8) ? . . . .
C(104) C(78) C(175) C(176) 1(2) ? . . . .
C(175) C(78) C(104) S(1) -173.6(13) ? . . . .
C(175) C(78) C(104) C(142) -3(2) ? . . . .
C(89) C(79) C(102) S(7) 179.5(5) ? . . . .
C(89) C(79) C(102) C(90) 3.1(11) ? . . . .
C(102) C(79) C(89) C(63) -3.7(11) ? . . . .
C(94) C(80) C(96) C(16) -45.6(6) ? . . . .
C(94) C(80) C(96) C(133) -162.4(4) ? . . . .
C(96) C(80) C(94) C(60) -144.5(5) ? . . . .
C(96) C(80) C(94) C(137) 36.5(8) ? . . . .
C(94) C(80) C(99) C(73) 22.5(6) ? . . . .
C(99) C(80) C(94) C(60) -18.8(6) ? . . . .
C(99) C(80) C(94) C(137) 162.1(6) ? . . . .
C(96) C(80) C(99) C(73) 145.4(5) ? . . . .
C(99) C(80) C(96) C(16) -165.6(5) ? . . . .
C(99) C(80) C(96) C(133) 77.5(6) ? . . . .
C(16) C(81) C(137) C(94) -17.0(10) ? . . . .
S(4) C(82) C(117) C(169) 176.8(6) ? . . . .
C(74) C(82) C(117) C(169) 1.4(11) ? . . . .
C(107) C(83) C(138) C(59) 22.8(6) ? . . . .
C(107) C(83) C(138) C(134) 144.2(5) ? . . . .
C(138) C(83) C(107) S(5) 102.7(4) ? . . . .
C(138) C(83) C(107) S(14) -136.4(4) ? . . . .
C(138) C(83) C(107) C(84) -14.1(7) ? . . . .
C(59) C(84) C(107) S(5) -114.3(5) ? . . . .
C(59) C(84) C(107) S(14) 121.4(5) ? . . . .
C(59) C(84) C(107) C(83) -0.6(7) ? . . . .
S(15) C(85) C(141) C(12) 173.4(9) ? . . . .
S(15) C(85) C(162) C(161) -173.6(9) ? . . . .
C(141) C(85) C(162) C(161) 0.0(15) ? . . . .
C(162) C(85) C(141) C(12) -0.2(13) ? . . . .
C(17) C(86) C(105) C(115) 0.4(9) ? . . . .
C(119) C(87) C(158) C(7) 0.4(10) ? . . . .
C(158) C(87) C(119) S(14) -178.4(6) ? . . . .
C(158) C(87) C(119) C(159) 1.9(11) ? . . . .
C(135) C(88) C(143) C(108) 150.3(5) ? . . . .
C(135) C(88) C(143) C(163) 28.1(5) ? . . . .
C(143) C(88) C(135) S(2) -147.8(4) ? . . . .
C(143) C(88) C(135) S(4) 92.9(5) ? . . . .
C(143) C(88) C(135) C(139) -24.7(6) ? . . . .
C(102) C(90) C(126) C(63) -2.2(11) ? . . . .
C(126) C(90) C(102) S(7) -176.6(5) ? . . . .
C(126) C(90) C(102) C(79) -0.2(8) ? . . . .
C(127) C(91) C(157) C(97) 0.4(9) ? . . . .
C(157) C(91) C(127) S(5) 170.6(6) ? . . . .
C(157) C(91) C(127) C(66) 0.9(11) ? . . . .
C(112) C(93) C(115) C(105) -0.2(9) ? . . . .
C(115) C(93) C(112) C(17) 1.5(11) ? . . . .
C(60) C(94) C(137) C(81) 176.7(6) ? . . . .
C(80) C(94) C(137) C(81) -4.5(9) ? . . . .
C(134) C(95) C(155) S(7) 89.3(5) ? . . . .
C(134) C(95) C(155) S(9) -149.2(4) ? . . . .
C(134) C(95) C(155) C(57) -27.5(6) ? . . . .
C(155) C(95) C(134) C(130) 23.8(6) ? . . . .
C(155) C(95) C(134) C(138) 144.9(5) ? . . . .
C(16) C(96) C(133) C(61) 26.8(6) ? . . . .
C(80) C(96) C(133) C(61) 147.1(5) ? . . . .
C(129) C(97) C(157) C(91) -1.4(12) ? . . . .
C(157) C(97) C(129) C(66) 1.1(12) ? . . . .
C(128) C(98) C(165) C(160) 2.5(14) ? . . . .
C(165) C(98) C(128) S(3) -178.5(6) ? . . . .
C(165) C(98) C(128) C(144) -3.6(12) ? . . . .
C(3) C(101) C(156) S(6) -178.2(5) ? . . . .
C(3) C(101) C(156) C(172) -0.9(10) ? . . . .
C(8) C(103) C(150) C(56) -1.0(11) ? . . . .
S(1) C(104) C(142) C(179) 172.0(9) ? . . . .
C(78) C(104) C(142) C(179) 1.3(17) ? . . . .
C(86) C(105) C(115) C(93) -0.8(12) ? . . . .
C(51) C(108) C(143) C(88) 80.1(7) ? . . . .
C(51) C(108) C(143) C(163) -161.4(5) ? . . . .
C(76) C(108) C(143) C(88) -162.8(5) ? . . . .
C(76) C(108) C(143) C(163) -44.3(7) ? . . . .
C(56) C(110) C(132) C(8) -1.8(11) ? . . . .
S(16) C(113) C(114) C(164) 175.5(9) ? . . . .
S(16) C(113) C(147) C(43) -174.9(8) ? . . . .
C(114) C(113) C(147) C(43) -0.8(16) ? . . . .
C(147) C(113) C(114) C(164) 1.3(16) ? . . . .
C(113) C(114) C(164) C(152) -2.0(18) ? . . . .
C(6) C(116) C(180) C(121) 2.5(13) ? . . . .
C(82) C(117) C(169) C(149) 0.4(10) ? . . . .
S(12) C(118) C(153) C(11) -179.6(6) ? . . . .
S(12) C(118) C(154) C(9) 179.5(6) ? . . . .
C(153) C(118) C(154) C(9) 4.4(12) ? . . . .
C(154) C(118) C(153) C(11) -4.4(11) ? . . . .
S(14) C(119) C(159) C(177) 178.0(6) ? . . . .
C(87) C(119) C(159) C(177) -2.3(11) ? . . . .
C(76) C(120) C(145) S(6) -113.6(5) ? . . . .
C(76) C(120) C(145) S(16) 127.3(5) ? . . . .
C(76) C(120) C(145) C(51) 8.9(7) ? . . . .
C(15) C(121) C(180) C(116) -1.1(13) ? . . . .
C(136) C(122) C(140) C(125) -1.0(12) ? . . . .
C(140) C(122) C(136) C(77) 1.5(11) ? . . . .
S(2) C(123) C(166) C(55) -171.6(8) ? . . . .
C(14) C(123) C(166) C(55) 0.4(14) ? . . . .
C(52) C(124) C(167) C(71) -172.1(4) ? . . . .
C(52) C(124) C(167) C(148) 67.7(6) ? . . . .
C(65) C(124) C(167) C(71) -52.5(5) ? . . . .
C(65) C(124) C(167) C(148) -172.6(5) ? . . . .
C(67) C(125) C(140) C(122) -1.2(12) ? . . . .
S(3) C(128) C(144) C(170) 178.1(6) ? . . . .
C(98) C(128) C(144) C(170) 3.3(11) ? . . . .
C(57) C(130) C(134) C(95) -11.3(7) ? . . . .
C(57) C(130) C(134) C(138) -137.4(5) ? . . . .
C(72) C(130) C(134) C(95) 165.2(6) ? . . . .
C(72) C(130) C(134) C(138) 39.2(8) ? . . . .
C(74) C(131) C(149) C(169) 0.4(10) ? . . . .
C(95) C(134) C(138) C(59) -168.7(4) ? . . . .
C(95) C(134) C(138) C(83) 72.5(6) ? . . . .
C(130) C(134) C(138) C(59) -49.8(6) ? . . . .
C(130) C(134) C(138) C(83) -168.6(5) ? . . . .
S(2) C(135) C(139) C(163) 134.7(5) ? . . . .
S(4) C(135) C(139) C(163) -104.4(5) ? . . . .
C(88) C(135) C(139) C(163) 11.1(7) ? . . . .
C(135) C(139) C(163) C(75) -172.4(7) ? . . . .
C(135) C(139) C(163) C(143) 7.0(7) ? . . . .
C(104) C(142) C(179) C(176) 1(2) ? . . . .
C(88) C(143) C(163) C(75) 157.1(6) ? . . . .
C(88) C(143) C(163) C(139) -22.3(6) ? . . . .
C(108) C(143) C(163) C(75) 31.5(8) ? . . . .
C(108) C(143) C(163) C(139) -147.9(5) ? . . . .
C(128) C(144) C(170) C(160) -1.9(12) ? . . . .
C(68) C(148) C(167) C(71) 15.4(8) ? . . . .
C(68) C(148) C(167) C(124) 137.5(6) ? . . . .
C(131) C(149) C(169) C(117) -1.3(14) ? . . . .
C(43) C(152) C(164) C(114) 2(2) ? . . . .
S(6) C(156) C(172) C(4) 178.5(5) ? . . . .
C(101) C(156) C(172) C(4) 1.3(10) ? . . . .
C(119) C(159) C(177) C(7) 0.5(11) ? . . . .
C(165) C(160) C(170) C(144) 0.8(13) ? . . . .
C(170) C(160) C(165) C(98) -1.1(15) ? . . . .
C(162) C(161) C(173) C(12) 0.6(18) ? . . . .
C(173) C(161) C(162) C(85) -0.3(14) ? . . . .
C(14) C(171) C(178) C(55) 3(2) ? . . . .
C(78) C(175) C(176) C(179) 1(2) ? . . . .
C(175) C(176) C(179) C(142) -3(2) ? . . . .
